data_1575871
loop_
_publ_author_name
'Izquierdo, Ignacio'
'Mart&#xed;nez-Castro, Laura'
'Ujaque, Gregori'
'Mart&#xed;nez-Mart&#xed;nez, Antonio J'

_publ_section_title
;
 Cooperative reversible assembly in triply interlocked
 Al<sub>6</sub>L<sub>4</sub> and Ga<sub>6</sub>L<sub>4</sub> cages.
;
_journal_issue 43
_journal_name_full 'Chemical science'
_journal_page_first 20406
_journal_page_last 20413
_journal_paper_doi 10.1039/d5sc05441a
_journal_volume 16
_journal_year 2025
_chemical_formula_moiety 'C120 H63 Ga6 K9 N36 O27, 7.75(C3 H6 O), 1.5(C H4 O), 19.8(H2 O), 2(O)'
_chemical_formula_sum 'C144.75 H155.1 Ga6 K9 N36 O58.05'
_chemical_formula_weight 4098.16
_space_group_crystal_system triclinic
_space_group_IT_number 2
_space_group_name_Hall '-P 1'
_space_group_name_H-M_alt 'P -1'
_atom_sites_solution_hydrogens mixed
_atom_sites_solution_primary dual
_audit_creation_date 2025-08-30
_audit_creation_method
;
Olex2 1.5-ac7-018
(compiled 2025.08.06 svn.rb7424aed for Rigaku Oxford Diffraction, GUI svn.r7314)
;
_audit_update_record
;
2025-09-01 deposited with the CCDC.	2025-09-24 downloaded from the CCDC.
;
_cell_angle_alpha 78.6820(10)
_cell_angle_beta 78.7120(10)
_cell_angle_gamma 81.9500(10)
_cell_formula_units_Z 2
_cell_length_a 21.3348(4)
_cell_length_b 21.5438(4)
_cell_length_c 21.7803(4)
_cell_measurement_reflns_used 9854
_cell_measurement_temperature 150.00
_cell_measurement_theta_max 27.83
_cell_measurement_theta_min 2.26
_cell_volume 9572.5(3)
_computing_cell_refinement 'SAINT V8.40B (?, 2016)'
_computing_data_collection 'Bruker APEX2'
_computing_data_reduction 'SAINT V8.40B (?, 2016)'
_computing_molecular_graphics 'Olex2 1.5-ac7-018 (Dolomanov et al., 2009)'
_computing_publication_material 'Olex2 1.5-ac7-018 (Dolomanov et al., 2009)'
_computing_structure_refinement 'SHELXL 2019/3 (Sheldrick, 2015)'
_computing_structure_solution 'SHELXT  (Sheldrick, 2015)'
_diffrn_ambient_temperature 150.00
_diffrn_detector 'Bruker APEX2 area detector'
_diffrn_detector_area_resol_mean 7.9
_diffrn_detector_type 'CCD area detector'
_diffrn_measured_fraction_theta_full 0.998
_diffrn_measured_fraction_theta_max 0.997
_diffrn_measurement_device 'three-circle diffractometer'
_diffrn_measurement_device_type 'Bruker SMART APEX2 area detector'
_diffrn_measurement_method '\w and \f scans'
_diffrn_radiation_monochromator 'mirror optics'
_diffrn_radiation_probe x-ray
_diffrn_radiation_type MoK\a
_diffrn_radiation_wavelength 0.71073
_diffrn_reflns_av_R_equivalents 0.0323
_diffrn_reflns_av_unetI/netI 0.0154
_diffrn_reflns_Laue_measured_fraction_full 0.998
_diffrn_reflns_Laue_measured_fraction_max 0.997
_diffrn_reflns_limit_h_max 28
_diffrn_reflns_limit_h_min -28
_diffrn_reflns_limit_k_max 28
_diffrn_reflns_limit_k_min -28
_diffrn_reflns_limit_l_max 28
_diffrn_reflns_limit_l_min -28
_diffrn_reflns_number 631004
_diffrn_reflns_point_group_measured_fraction_full 0.998
_diffrn_reflns_point_group_measured_fraction_max 0.997
_diffrn_reflns_theta_full 25.242
_diffrn_reflns_theta_max 27.916
_diffrn_reflns_theta_min 0.968
_diffrn_source 'microfocus sealed X-ray tube'
_diffrn_source_current 1.0
_diffrn_source_power 0.05
_diffrn_source_type 'Incoatec I\ms'
_diffrn_source_voltage 50.0
_exptl_absorpt_coefficient_mu 1.116
_exptl_absorpt_correction_T_max 0.1375
_exptl_absorpt_correction_T_min 0.1089
_exptl_absorpt_correction_type numerical
_exptl_absorpt_process_details
;
SADABS-2016/2 (Bruker,2016/2) was used for absorption correction.
wR2(int) was 0.0601 before and 0.0504 after correction.
The Ratio of minimum to maximum transmission is 0.7920.
The \l/2 correction factor is Not present.
;
_exptl_crystal_colour brown
_exptl_crystal_colour_primary brown
_exptl_crystal_density_diffrn 1.422
_exptl_crystal_description block
_exptl_crystal_F_000 4194
_exptl_crystal_size_max 0.18
_exptl_crystal_size_mid 0.16
_exptl_crystal_size_min 0.14
_refine_diff_density_max 1.452
_refine_diff_density_min -1.284
_refine_diff_density_rms 0.097
_refine_ls_extinction_method none
_refine_ls_goodness_of_fit_ref 1.040
_refine_ls_hydrogen_treatment mixed
_refine_ls_matrix_type full
_refine_ls_number_parameters 2545
_refine_ls_number_reflns 45718
_refine_ls_number_restraints 801
_refine_ls_restrained_S_all 1.082
_refine_ls_R_factor_all 0.0560
_refine_ls_R_factor_gt 0.0489
_refine_ls_shift/su_max 0.004
_refine_ls_shift/su_mean 0.000
_refine_ls_structure_factor_coef Fsqd
_refine_ls_weighting_details 'w=1/[\s^2^(Fo^2^)+(0.0865P)^2^+14.2484P] where P=(Fo^2^+2Fc^2^)/3'
_refine_ls_weighting_scheme calc
_refine_ls_wR_factor_gt 0.1470
_refine_ls_wR_factor_ref 0.1536
_reflns_Friedel_coverage 0.000
_reflns_number_gt 39688
_reflns_number_total 45718
_reflns_threshold_expression 'I > 2\s(I)'
_cod_data_source_file d5sc05441a2.cif
_cod_data_source_block 143am22ni_0ma_sq
_cod_depositor_comments 'Adding full bibliography for 1575870--1575871.cif.'
_cod_original_formula_sum 'C144.75 H155.10 Ga6 K9 N36 O58.05'
_cod_database_code 1575871
_shelx_shelxl_version_number 2019/3
_shelx_space_group_comment
;
The symmetry employed for this shelxl refinement is uniquely defined
by the following loop, which should always be used as a source of
symmetry information in preference to the above space-group names.
They are only intended as comments.
;
_shelx_estimated_absorpt_t_max 0.859
_shelx_estimated_absorpt_t_min 0.824
_olex2_refinement_description
;
1. Fixed Uiso
 At 1.2 times of:
  All C(H) groups
 At 1.5 times of:
  All C(H,H,H) groups, All O(H) groups, All O(H,H) groups
2. Restrained distances
 O2A-O4B = O2A-O2 = K2-O4B = K2-O1D
 3 with sigma of 0.1
 O1G-C1P
 1.21 with sigma of 0.02
 O43-H42E
 2.1 with sigma of 0.01
 O44-H44A = O44-H44B
 0.84 with sigma of 0.001
 O43-H43A = O43-H43B
 0.84 with sigma of 0.01
 H44A-N4C
 2.3 with sigma of 0.001
 N4C-H44B
 2.7 with sigma of 0.001
 C1D-C1E = C1D-C1F
 1.5 with sigma of 0.01
 K9A-O20
 2.8 with sigma of 0.01
 O1I-C1G
 1.21 with sigma of 0.02
 C1G-C1J = C1G-C1K
 1.5 with sigma of 0.02
 O19-C1D
 1.21 with sigma of 0.02
 O1F-C1M
 1.21 with sigma of 0.02
 C1M-C1N = C1M-C1O
 1.5 with sigma of 0.02
 O1E-C1H
 1.21 with sigma of 0.02
 C1H-C1I = C1H-C1L
 1.5 with sigma of 0.02
 K9A-O19
 2.8 with sigma of 0.01
 K6-O18A = K6-O18
 2.8 with sigma of 0.01
 O38-H38
 0.87 with sigma of 0.01
 H37B-O5
 2.1 with sigma of 0.01
 H44A-H44B
 1.35 with sigma of 0.001
 H43B-H43A
 1.35 with sigma of 0.01
 H1HB-H1D
 2.3 with sigma of 0.01
 H1HA-H1D
 2.3 with sigma of 0.01
 O19-C1E = O19-C1F
 2.38 with sigma of 0.01
 C1E-C1F
 2.5 with sigma of 0.01
 O1I-C1J = O1I-C1K
 2.38 with sigma of 0.04
 O1F-C1N = O1F-C1O
 2.38 with sigma of 0.04
 O1E-C1I = O1E-C1L
 2.38 with sigma of 0.04
 C51-H38
 1.861873 with sigma of 0.02
 K5-H38
 3.445077 with sigma of 0.02
 O1G-C1P \\sim O1G-C1Q
 with sigma of 0.02
 K3-O31 \\sim K3-O31A
 with sigma of 0.02
 C1G-C1J \\sim C1G-C1K
 with sigma of 0.02
 C1J-O1I \\sim C1K-O1I
 with sigma of 0.04
 C1M-C1N \\sim C1M-C1O
 with sigma of 0.02
 C1N-O1F \\sim C1O-O1F
 with sigma of 0.04
 C1H-C1I \\sim C1H-C1L
 with sigma of 0.02
 C1I-O1E \\sim C1L-O1E
 with sigma of 0.04
 K5-O38 \\sim K5-O38A_$1
 with sigma of 0.02
 O38-C51 \\sim O38A_$1-C51
 with sigma of 0.02
 K6-O18 \\sim K6-O18A
 with sigma of 0.02
 K9-H35A \\sim K9-H35B
 with sigma of 0.02
 K6-H18A \\sim K6-H18B
 with sigma of 0.02
 K3-H31A \\sim K3-H31B
 with sigma of 0.02
3. Restrained planarity
 O19, C1D, C1E, C1F
 with sigma of 0.05
 O1I, C1G, C1J, C1K
 with sigma of 0.05
 O1F, C1M, C1N, C1O
 with sigma of 0.05
 O1E, C1H, C1I, C1L
 with sigma of 0.05
4. Uiso/Uaniso restraints and constraints
O1G \\sim C1P: within 2A with sigma of 0.04 and sigma for terminal atoms of
0.08 within 2A
K2 \\sim O2A \\sim K2C: within 2A with sigma of 0.01 and sigma for terminal
atoms of 0.02 within 2A
O17 \\sim C34 \\sim C35 \\sim C36 \\sim O19 \\sim C1D \\sim C1E \\sim C1F:
within 2A with sigma of 0.01 and sigma for terminal atoms of 0.02 within 2A
O10 \\sim C06L \\sim C06O \\sim C50: within 2A with sigma of 0.01 and sigma for
terminal atoms of 0.02 within 2A
O11 \\sim C46 \\sim C47 \\sim C48: within 2A with sigma of 0.01 and sigma for
terminal atoms of 0.02 within 2A
O17 \\sim C34 \\sim C35 \\sim C36: within 2A with sigma of 0.01 and sigma for
terminal atoms of 0.02 within 2A
O13 \\sim C37 \\sim C38 \\sim C39: within 2A with sigma of 0.01 and sigma for
terminal atoms of 0.02 within 2A
O19 \\sim C1D \\sim C1E \\sim C1F: within 2A with sigma of 0.04 and sigma for
terminal atoms of 0.08 within 2A
O42 \\sim O2C: within 2A with sigma of 0.01 and sigma for terminal atoms of
0.02 within 2A
O7 \\sim C05Y \\sim C064 \\sim C067: within 2A with sigma of 0.01 and sigma for
terminal atoms of 0.02 within 2A
O12 \\sim C40 \\sim C41 \\sim C42: within 2A with sigma of 0.01 and sigma for
terminal atoms of 0.02 within 2A
O15 \\sim C31 \\sim C32 \\sim C33: within 2A with sigma of 0.01 and sigma for
terminal atoms of 0.02 within 2A
O22 \\sim C43 \\sim C44 \\sim C45: within 2A with sigma of 0.01 and sigma for
terminal atoms of 0.02 within 2A
O38 \\sim C51: within 2A with sigma of 0.01 and sigma for terminal atoms of
0.02 within 2A
O31 \\sim O31A: within 2A with sigma of 0.01 and sigma for terminal atoms of
0.02 within 2A
O1I \\sim C1G \\sim C1J \\sim C1K: within 2A with sigma of 0.04 and sigma for
terminal atoms of 0.08 within 2A
O15 \\sim C31 \\sim C32 \\sim C33 \\sim O1I \\sim C1G \\sim C1J \\sim C1K:
within 2A with sigma of 0.01 and sigma for terminal atoms of 0.02 within 2A
O1F \\sim C1M \\sim C1N \\sim C1O: within 2A with sigma of 0.01 and sigma for
terminal atoms of 0.02 within 2A
O1E \\sim C1H \\sim C1I \\sim C1L: within 2A with sigma of 0.01 and sigma for
terminal atoms of 0.02 within 2A
O18 \\sim O18A: within 2A with sigma of 0.1 and sigma for terminal atoms of 0.2
within 2A
Uanis(O43) \\sim Ueq: with sigma of 0.001 and sigma for terminal atoms of 0.002
Uanis(O44) \\sim Ueq: with sigma of 0.01 and sigma for terminal atoms of 0.02
Uanis(O17) \\sim Ueq, Uanis(C34) \\sim Ueq, Uanis(C36) \\sim Ueq, Uanis(C35)
\\sim Ueq: with sigma of 0.01 and sigma for terminal atoms of 0.02
Uanis(O17) \\sim Ueq, Uanis(C34) \\sim Ueq, Uanis(C35) \\sim Ueq, Uanis(C36)
\\sim Ueq: with sigma of 0.001 and sigma for terminal atoms of 0.002
Uanis(C51) \\sim Ueq, Uanis(O38) \\sim Ueq: with sigma of 0.001 and sigma for
terminal atoms of 0.002
Uanis(K9B) \\sim Ueq: with sigma of 0.01 and sigma for terminal atoms of 0.02
Uanis(O19) \\sim Ueq, Uanis(C1D) \\sim Ueq, Uanis(C1E) \\sim Ueq, Uanis(C1F)
\\sim Ueq: with sigma of 0.001 and sigma for terminal atoms of 0.002
Uanis(O36) \\sim Ueq, Uanis(O33) \\sim Ueq: with sigma of 0.01 and sigma for
terminal atoms of 0.02
Uanis(C31) \\sim Ueq, Uanis(C32) \\sim Ueq, Uanis(O15) \\sim Ueq, Uanis(C33)
\\sim Ueq: with sigma of 0.01 and sigma for terminal atoms of 0.02
Uanis(K1) \\sim Ueq, Uanis(O2C) \\sim Ueq: with sigma of 0.01 and sigma for
terminal atoms of 0.02
Uanis(O24) \\sim Ueq: with sigma of 0.001 and sigma for terminal atoms of 0.002
Uanis(O31) \\sim Ueq, Uanis(O31A) \\sim Ueq: with sigma of 0.01 and sigma for
terminal atoms of 0.02
Uanis(O1F) \\sim Ueq, Uanis(C1M) \\sim Ueq, Uanis(C1N) \\sim Ueq, Uanis(C1O)
\\sim Ueq: with sigma of 0.001 and sigma for terminal atoms of 0.002
Uanis(O1E) \\sim Ueq, Uanis(C1H) \\sim Ueq, Uanis(C1I) \\sim Ueq, Uanis(C1L)
\\sim Ueq: with sigma of 0.001 and sigma for terminal atoms of 0.002
Uanis(O40) \\sim Ueq: with sigma of 0.001 and sigma for terminal atoms of 0.002
Uanis(O25) \\sim Ueq: with sigma of 0.001 and sigma for terminal atoms of 0.002
Uanis(O41) \\sim Ueq: with sigma of 0.001 and sigma for terminal atoms of 0.002
Uanis(C1Q) = Uanis(C1P)
Uanis(K9A) = Uanis(K9)
Uanis(K2C) = Uanis(K2)
Uanis(O18) = Uanis(O27)
Uanis(K2D) = Uanis(K2)
Uanis(O42) = Uanis(O2C)
Uanis(O31) = Uanis(O31A)
Uanis(O40) = Uanis(O24)
Uanis(K9B) = Uanis(K9)
Uanis(O41) = Uanis(O24)
Uanis(O38) = Uanis(O38A)
Uanis(O18) = Uanis(O18A)
Uanis(O43) = Uanis(O2A)
5. Rigid body (RIGU) restrains
 O1G, C1P
 with sigma for 1-2 distances of 0.004 and sigma for 1-3 distances of 0.004
 O17, C34, C35, C36, O19, C1D, C1E, C1F
 with sigma for 1-2 distances of 0.004 and sigma for 1-3 distances of 0.004
 O10, C06L, C06O, C50
 with sigma for 1-2 distances of 0.004 and sigma for 1-3 distances of 0.004
 O11, C46, C47, C48
 with sigma for 1-2 distances of 0.004 and sigma for 1-3 distances of 0.004
 O17, C34, C35, C36
 with sigma for 1-2 distances of 0.004 and sigma for 1-3 distances of 0.004
 O13, C37, C38, C39
 with sigma for 1-2 distances of 0.004 and sigma for 1-3 distances of 0.004
 O19, C1D, C1E, C1F
 with sigma for 1-2 distances of 0.004 and sigma for 1-3 distances of 0.004
 O42, O2C
 with sigma for 1-2 distances of 0.004 and sigma for 1-3 distances of 0.004
 O12, C40, C41, C42
 with sigma for 1-2 distances of 0.004 and sigma for 1-3 distances of 0.004
 O7, C05Y, C064, C067
 with sigma for 1-2 distances of 0.004 and sigma for 1-3 distances of 0.004
 O15, C31, C32, C33
 with sigma for 1-2 distances of 0.004 and sigma for 1-3 distances of 0.004
 O22, C43, C44, C45
 with sigma for 1-2 distances of 0.004 and sigma for 1-3 distances of 0.004
 O38, C51
 with sigma for 1-2 distances of 0.004 and sigma for 1-3 distances of 0.004
 O31, O31A
 with sigma for 1-2 distances of 0.004 and sigma for 1-3 distances of 0.004
 O1I, C1G, C1J, C1K
 with sigma for 1-2 distances of 0.004 and sigma for 1-3 distances of 0.004
 O15, C31, C32, C33, O1I, C1G, C1J, C1K
 with sigma for 1-2 distances of 0.004 and sigma for 1-3 distances of 0.004
 O1F, C1M, C1N, C1O
 with sigma for 1-2 distances of 0.004 and sigma for 1-3 distances of 0.004
 O1E, C1H, C1I, C1L
 with sigma for 1-2 distances of 0.004 and sigma for 1-3 distances of 0.004
 O18, O18A
 with sigma for 1-2 distances of 0.004 and sigma for 1-3 distances of 0.004
6. Others
 1*[Sof(K2)]+1*[Sof(K2D)]+1*[Sof(K2C)]=1 with esd of 0.0001
 1*[Sof(K9B)]+1*[Sof(K9A)]+1*[Sof(K9)]=1 with esd of 0.0001
 Sof(O31A)=Sof(H31F)=Sof(H31G)=1-FVAR(2)
 Sof(O31)=Sof(H31A)=Sof(H31B)=FVAR(2)
 Sof(O1I)=Sof(C1G)=Sof(C1J)=Sof(H1JA)=Sof(H1JB)=Sof(H1JC)=Sof(C1K)=Sof(H1KA)=
 Sof(H1KB)=Sof(H1KC)=1-FVAR(3)
 Sof(O15)=Sof(C31)=Sof(H31C)=Sof(H31D)=Sof(H31E)=Sof(C32)=Sof(C33)=Sof(H33C)=
 Sof(H33D)=Sof(H33E)=FVAR(3)
 Sof(O2C)=Sof(H2CA)=Sof(H2CB)=1-FVAR(4)
 Sof(O33)=Sof(H33A)=Sof(H33B)=FVAR(4)
 Sof(H1GA)=Sof(C1Q)=Sof(H1QA)=Sof(H1QB)=Sof(H1QC)=1-FVAR(10)
 Sof(H1G)=Sof(C1P)=Sof(H1PA)=Sof(H1PB)=Sof(H1PC)=FVAR(10)
 Sof(O18A)=Sof(H18C)=Sof(H18D)=1-FVAR(11)
 Sof(O18)=Sof(H18A)=Sof(H18B)=FVAR(11)
 Sof(O43)=Sof(H43A)=Sof(H43B)=1-FVAR(12)
 Sof(O2A)=Sof(H2AA)=Sof(H2AB)=FVAR(12)
 Sof(O1F)=Sof(C1M)=Sof(C1N)=Sof(H1NA)=Sof(H1NB)=Sof(H1NC)=Sof(C1O)=Sof(H1OA)=
 Sof(H1OB)=Sof(H1OC)=1-FVAR(13)
 Sof(O10)=Sof(C06L)=Sof(H06G)=Sof(H06H)=Sof(H06I)=Sof(C06O)=Sof(C50)=Sof(H50A)=
 Sof(H50B)=Sof(H50C)=FVAR(13)
 Fixed Sof: O25(0.25) H25A(0.25) H25B(0.25) O17(0.78) O37(0.5) H37A(0.5)
 H37B(0.5) C34(0.78) C35(0.78) H35C(0.78) H35D(0.78) H35E(0.78) C36(0.78)
 H36C(0.78) H36D(0.78) H36E(0.78) O19(0.22) C1D(0.22) C1E(0.22) H1EA(0.22)
 H1EB(0.22) H1EC(0.22) C1F(0.22) H1FA(0.22) H1FB(0.22) H1FC(0.22) O42(0.5)
 H42D(0.5) H42E(0.5) O23(0.5) O24(0.5) O22(0.5) C43(0.5) H43C(0.5) H43D(0.5)
 H43E(0.5) C44(0.5) C45(0.5) H45A(0.5) H45B(0.5) H45C(0.5) O38(0.5) H38(0.5)
 C51(0.5) H51A(0.5) H51B(0.5) H51C(0.5) O1E(0.25) C1H(0.25) C1I(0.25)
 H1IA(0.25) H1IB(0.25) H1IC(0.25) C1L(0.25) H1LA(0.25) H1LB(0.25) H1LC(0.25)
 O40(0.25) O41(0.25) O38A(0.5) O32(0.25) H32A(0.25) H32B(0.25) O44(0.25)
 H44A(0.25) H44B(0.25)
7.a Riding coordinates:
 O25(H25A,H25B)
7.b Free rotating group:
 O1D(H1D), O18(H18A,H18B), O31(H31A,H31B), O35(H35A,H35B), O1H(H1HA,H1HB),
 O32(H32A,H32B), O44(H44A,H44B)
7.c Rotating group:
 O2D(H2D), O3D(H3D), O8(H8A,H8B), O9(H9A,H9B), O14(H14A,H14B), O16(H16A,H16B),
 O21(H21A,H21B), O26(H26A,H26B), O27(H27A,H27B), O29(H29A,H29B), O36(H36A,H36B),
  O33(H33A,H33B), O34(H34A,H34B), O37(H37A,H37B), O2A(H2AA,H2AB), O31A(H31F,
 H31G), O42(H42D,H42E), O2C(H2CA,H2CB), O43(H43A,H43B), O18A(H18C,H18D)
7.d Aromatic/amide H refined with riding coordinates:
 C1(H1), C1A(H1A), C1B(H1B), C1C(H1C), C3(H3), C3A(H3A), C3B(H3B), C3C(H3C),
 C5(H5), C5A(H5A), C5B(H5B), C5C(H5C), C8(H8), C8A(H8AA), C8B(H8BA), C8C(H8C),
 C12(H12), C12A(H12A), C12B(H12B), C12C(H12C), C13(H13), C13A(H13A), C13B(H13B),
  C13C(H13C), C14(H14), C14A(H14C), C14B(H14D), C14C(H14E), C16(H16),
 C16A(H16C), C16B(H16D), C16C(H16E), C20(H20), C20A(H20A), C20B(H20B),
 C20C(H20C), C21(H21), C21A(H21C), C21B(H21D), C21C(H21E), C22(H22), C22A(H22A),
  C22B(H22B), C22C(H22C), C24(H24), C24A(H24A), C24B(H24B), C24C(H24C),
 C28(H28), C28A(H28A), C28B(H28B), C28C(H28C), C29(H29), C29A(H29C), C29B(H29D),
  C29C(H29E), C30(H30), C30A(H30A), C30B(H30B), C30C(H30C)
7.e Tetrahedral OH refined with riding coordinates:
 O1G(H1G), O1G(H1GA)
7.f Idealised Me refined with riding coordinates:
 C06L(H06G,H06H,H06I), C40(H40A,H40B,H40C), C42(H42A,H42B,H42C), C50(H50A,H50B,
 H50C), C064(H06A,H06B,H06C), C067(H06D,H06E,H06F), C31(H31C,H31D,H31E),
 C33(H33C,H33D,H33E), C35(H35C,H35D,H35E), C36(H36C,H36D,H36E), C1E(H1EA,H1EB,
 H1EC), C1F(H1FA,H1FB,H1FC), C1J(H1JA,H1JB,H1JC), C1K(H1KA,H1KB,H1KC), C38(H38A,
 H38B,H38C), C39(H39A,H39B,H39C), C47(H47A,H47B,H47C), C48(H48A,H48B,H48C),
 C43(H43C,H43D,H43E), C45(H45A,H45B,H45C), C51(H51A,H51B,H51C), C1N(H1NA,H1NB,
 H1NC), C1O(H1OA,H1OB,H1OC), C1I(H1IA,H1IB,H1IC), C1L(H1LA,H1LB,H1LC), C1P(H1PA,
 H1PB,H1PC), C1Q(H1QA,H1QB,H1QC)
;
_olex2_submission_special_instructions 'No special instructions were received'

loop_
_space_group_symop_operation_xyz
'x, y, z'
'-x, -y, -z'

loop_
_atom_site_label
_atom_site_type_symbol
_atom_site_fract_x
_atom_site_fract_y
_atom_site_fract_z
_atom_site_U_iso_or_equiv
_atom_site_adp_type
_atom_site_occupancy
_atom_site_site_symmetry_order
_atom_site_calc_flag
_atom_site_refinement_flags_posn
_atom_site_refinement_flags_adp
_atom_site_refinement_flags_occupancy
_atom_site_disorder_assembly
_atom_site_disorder_group
Ga1 Ga 0.50065(2) 1.01306(2) 0.80409(2) 0.02654(7) Uani 1 1 d . . . . .
Ga2 Ga 0.47768(2) 0.98243(2) 0.66033(2) 0.02641(7) Uani 1 1 d . . . . .
Ga3 Ga 0.80759(2) 0.49913(2) 1.00693(2) 0.02467(6) Uani 1 1 d . . . . .
Ga4 Ga 0.65943(2) 0.47803(2) 0.97551(2) 0.02337(6) Uani 1 1 d . . . . .
Ga5 Ga 1.01955(2) 0.81679(2) 0.47303(2) 0.03580(8) Uani 1 1 d . . . . .
Ga6 Ga 0.98544(2) 0.66506(2) 0.46508(2) 0.02849(7) Uani 1 1 d . . . . .
K1 K 0.36919(3) 1.05804(3) 0.55165(3) 0.03549(13) Uani 1 1 d . U . . .
K3 K 0.42253(4) 1.06667(3) 0.95983(3) 0.04175(15) Uani 1 1 d D . . . .
K4 K 0.54590(3) 0.37133(3) 1.06497(3) 0.03412(13) Uani 1 1 d . . . . .
K6 K 0.95270(3) 0.42072(4) 1.07017(3) 0.04441(16) Uani 1 1 d D . . . .
K7 K 1.07031(4) 0.54688(3) 0.37119(3) 0.03997(15) Uani 1 1 d . . . . .
K8 K 1.08121(4) 0.76106(4) 0.31758(3) 0.04395(16) Uani 1 1 d . . . . .
O1 O 0.59022(9) 1.01606(9) 0.80137(10) 0.0306(4) Uani 1 1 d . . . . .
O1A O 0.56969(9) 0.96034(9) 0.64288(9) 0.0292(4) Uani 1 1 d . . . . .
O1B O 0.92859(9) 0.81983(10) 0.48846(9) 0.0319(4) Uani 1 1 d . . . . .
O1C O 0.89798(9) 0.67741(10) 0.45568(9) 0.0294(4) Uani 1 1 d . . . . .
O1D O 0.48033(10) 1.03375(9) 0.72135(10) 0.0326(4) Uani 1 1 d DG . . . .
H1D H 0.477133 1.073899 0.704432 0.049 Uiso 1 1 d DG U . . .
O2 O 0.48992(10) 1.09820(10) 0.82326(11) 0.0354(4) Uani 1 1 d D . . . .
O2D O 0.72102(9) 0.47958(10) 1.02785(9) 0.0294(4) Uani 1 1 d . . . . .
H2D H 0.700643 0.481423 1.066374 0.044 Uiso 1 1 d R U . . .
O3 O 0.81166(10) 0.58711(9) 1.00670(9) 0.0298(4) Uani 1 1 d . . . . .
O3A O 0.64775(9) 0.56957(8) 0.94984(9) 0.0261(4) Uani 1 1 d . . . . .
O3B O 0.51267(9) 0.92298(9) 0.81121(9) 0.0294(4) Uani 1 1 d . . . . .
O3C O 0.46810(9) 0.89413(9) 0.67365(9) 0.0286(4) Uani 1 1 d . . . . .
O3D O 1.03971(10) 0.72958(10) 0.46055(10) 0.0342(4) Uani 1 1 d . . . . .
H3D H 1.080509 0.717540 0.460319 0.051 Uiso 1 1 d R U . . .
O4 O 0.82456(10) 0.48587(9) 1.09300(9) 0.0312(4) Uani 1 1 d . . . . .
O4A O 0.57840(9) 0.48718(9) 1.02854(9) 0.0274(4) Uani 1 1 d . . . . .
O4B O 0.41944(10) 1.00098(10) 0.85920(11) 0.0370(5) Uani 1 1 d D . . . .
O4C O 0.38393(9) 0.99494(10) 0.67073(9) 0.0309(4) Uani 1 1 d . . . . .
O5 O 1.02248(10) 0.81567(11) 0.56068(10) 0.0358(4) Uani 1 1 d D . . . .
O5A O 0.95865(9) 0.65346(10) 0.55649(9) 0.0313(4) Uani 1 1 d . . . . .
O5B O 0.81673(9) 0.51386(9) 0.91673(9) 0.0279(4) Uani 1 1 d . . . . .
O5C O 0.67250(9) 0.46912(8) 0.88906(9) 0.0262(4) Uani 1 1 d . . . . .
O6 O 1.10763(11) 0.83675(12) 0.45723(11) 0.0429(5) Uani 1 1 d . . . . .
O6A O 1.03400(10) 0.58450(10) 0.48028(9) 0.0338(4) Uani 1 1 d . . . . .
O6B O 0.85337(9) 0.41675(9) 1.00010(9) 0.0295(4) Uani 1 1 d . . . . .
O6C O 0.66604(10) 0.38537(9) 0.99356(9) 0.0295(4) Uani 1 1 d . . . . .
O7 O 0.45053(13) 0.94294(12) 1.01890(14) 0.0539(6) Uani 1 1 d . U . . .
O8 O 0.38081(11) 1.07329(10) 1.08492(10) 0.0388(5) Uani 1 1 d . . . . .
H8A H 0.378221 1.112622 1.090293 0.058 Uiso 1 1 d R U . . .
H8B H 0.409794 1.053175 1.106909 0.058 Uiso 1 1 d R U . . .
O9 O 0.38861(17) 1.19922(16) 0.91944(18) 0.0782(10) Uani 1 1 d . . . . .
H9A H 0.346438 1.207186 0.922664 0.117 Uiso 1 1 d R U . A 4
H9B H 0.398146 1.221267 0.945960 0.117 Uiso 1 1 d R U . A 4
O10 O 0.5699(2) 1.2420(3) 0.6432(3) 0.0659(15) Uani 0.594(5) 1 d . U P B 1
O12 O 1.01510(15) 0.45354(15) 0.94641(12) 0.0577(7) Uani 1 1 d . U . . .
O14 O 1.15428(12) 0.64561(14) 0.33939(15) 0.0563(7) Uani 1 1 d . . . . .
H14A H 1.192176 0.647625 0.315462 0.084 Uiso 1 1 d R U . . .
H14B H 1.162120 0.638339 0.378205 0.084 Uiso 1 1 d R U . . .
O16 O 1.17712(15) 0.81745(15) 0.34148(14) 0.0635(8) Uani 1 1 d . . . . .
H16A H 1.165920 0.829146 0.378575 0.095 Uiso 1 1 d R U . . .
H16B H 1.181738 0.853004 0.314652 0.095 Uiso 1 1 d R U . . .
O18 O 0.9196(3) 0.2959(2) 1.1081(2) 0.0447(4) Uani 0.516(6) 1 d DG U P C 1
H18A H 0.881181 0.305121 1.128566 0.067 Uiso 0.516(6) 1 d DG U P C 1
H18B H 0.943285 0.284563 1.137589 0.067 Uiso 0.516(6) 1 d DG U P C 1
O20 O 1.01318(10) 0.85427(11) 0.38606(10) 0.0375(5) Uani 1 1 d D . . . .
O21 O 0.64096(13) 0.34640(15) 1.14446(12) 0.0549(7) Uani 1 1 d . . . . .
H21A H 0.650111 0.383099 1.149250 0.082 Uiso 1 1 d R U . D 2
H21B H 0.625053 0.327567 1.184146 0.082 Uiso 1 1 d R U . D 2
O25 O 0.1930(5) 0.9904(5) 0.8208(5) 0.054(2) Uani 0.25 1 d . U P . .
H25A H 0.196583 0.964281 0.856154 0.081 Uiso 0.25 1 d R U P E 1
H25B H 0.162400 1.019462 0.831548 0.081 Uiso 0.25 1 d R U P E 1
O26 O 0.44055(10) 0.42998(9) 1.14345(10) 0.0326(4) Uani 1 1 d . . . . .
H26A H 0.423758 0.401044 1.174379 0.049 Uiso 1 1 d R U . . .
H26B H 0.409271 0.444664 1.121801 0.049 Uiso 1 1 d R U . . .
O27 O 1.07461(11) 0.38137(12) 1.08864(11) 0.0447(4) Uani 1 1 d . . . . .
H27A H 1.077967 0.382942 1.127927 0.067 Uiso 1 1 d R U . . .
H27B H 1.100636 0.408524 1.065160 0.067 Uiso 1 1 d R U . . .
O29 O 0.92301(15) 0.39816(17) 1.20180(15) 0.0672(8) Uani 1 1 d . . . . .
H29A H 0.958508 0.389037 1.217856 0.101 Uiso 1 1 d R U . . .
H29B H 0.903374 0.363540 1.214653 0.101 Uiso 1 1 d R U . . .
O30 O 1.00449(9) 0.66777(10) 0.37345(9) 0.0323(4) Uani 1 1 d . . . . .
O36 O 0.42825(10) 1.13547(10) 0.44178(10) 0.0338(4) Uani 1 1 d . U . . .
H36A H 0.399223 1.163417 0.426104 0.051 Uiso 1 1 d R U . . .
H36B H 0.443086 1.112583 0.412184 0.051 Uiso 1 1 d R U . . .
O39 O 0.48817(9) 1.03470(10) 0.57892(9) 0.0314(4) Uani 1 1 d . . . . .
N1 N 0.81481(13) 1.01734(14) 0.73678(15) 0.0452(6) Uani 1 1 d . . . . .
N1A N 0.79687(12) 0.91424(13) 0.62028(12) 0.0368(5) Uani 1 1 d . . . . .
N1B N 0.70450(11) 0.83000(11) 0.54587(11) 0.0290(5) Uani 1 1 d . . . . .
N1C N 0.67712(12) 0.72008(13) 0.45410(12) 0.0370(5) Uani 1 1 d . . . . .
N2 N 0.76883(13) 1.06459(15) 0.72735(15) 0.0466(7) Uani 1 1 d . . . . .
N2A N 0.76802(12) 0.95728(13) 0.58029(12) 0.0377(6) Uani 1 1 d . . . . .
N2B N 0.73607(11) 0.85700(12) 0.49107(11) 0.0311(5) Uani 1 1 d . . . . .
N2C N 0.72407(13) 0.73163(14) 0.40575(13) 0.0386(6) Uani 1 1 d . . . . .
N3 N 0.71828(12) 1.05257(12) 0.77425(13) 0.0354(5) Uani 1 1 d . . . . .
N3A N 0.70550(11) 0.96428(11) 0.60701(11) 0.0281(4) Uani 1 1 d . . . . .
N3B N 0.79580(11) 0.82604(11) 0.48399(11) 0.0272(4) Uani 1 1 d . . . . .
N3C N 0.77546(11) 0.69030(12) 0.41832(11) 0.0315(5) Uani 1 1 d . . . . .
N4 N 0.76724(14) 0.81010(13) 0.99980(14) 0.0440(6) Uani 1 1 d . . . . .
N4A N 0.64220(12) 0.79704(11) 0.90395(12) 0.0343(5) Uani 1 1 d . . . . .
N4B N 0.55667(11) 0.70228(11) 0.82325(11) 0.0293(5) Uani 1 1 d . . . . .
N4C N 0.46453(13) 0.67066(13) 0.71786(13) 0.0382(6) Uani 1 1 d D . . . .
N5 N 0.75259(14) 0.76440(13) 1.04867(14) 0.0436(6) Uani 1 1 d . . . . .
N5A N 0.60118(12) 0.76622(11) 0.94849(12) 0.0346(5) Uani 1 1 d . . . . .
N5B N 0.50442(11) 0.73177(11) 0.85166(11) 0.0296(5) Uani 1 1 d . . . . .
N5C N 0.41777(13) 0.71471(13) 0.73213(13) 0.0389(6) Uani 1 1 d . . . . .
N6 N 0.79324(12) 0.71227(12) 1.03779(12) 0.0328(5) Uani 1 1 d . . . . .
N6A N 0.62198(10) 0.70367(10) 0.95274(10) 0.0249(4) Uani 1 1 d . . . . .
N6B N 0.49952(10) 0.79206(10) 0.82041(10) 0.0251(4) Uani 1 1 d . . . . .
N6C N 0.42951(11) 0.76898(11) 0.69053(11) 0.0297(5) Uani 1 1 d . . . . .
N7 N 1.02601(15) 0.76733(16) 0.78400(14) 0.0496(7) Uani 1 1 d . . . . .
N7A N 0.91129(12) 0.64808(12) 0.78221(11) 0.0326(5) Uani 1 1 d . . . . .
N7B N 0.82422(12) 0.56022(11) 0.69508(11) 0.0311(5) Uani 1 1 d . . . . .
N7C N 0.71450(13) 0.46573(13) 0.66728(12) 0.0386(6) Uani 1 1 d . . . . .
N8 N 1.07264(16) 0.75603(16) 0.73707(14) 0.0508(7) Uani 1 1 d . . . . .
N8A N 0.95313(12) 0.60699(12) 0.75416(11) 0.0332(5) Uani 1 1 d . . . . .
N8B N 0.85113(12) 0.50814(11) 0.72678(11) 0.0311(5) Uani 1 1 d . . . . .
N8C N 0.72781(13) 0.41934(13) 0.71307(12) 0.0388(6) Uani 1 1 d . . . . .
N9 N 1.05860(13) 0.79624(13) 0.68469(13) 0.0367(5) Uani 1 1 d . . . . .
N9A N 0.95779(11) 0.62698(11) 0.69097(10) 0.0275(4) Uani 1 1 d . . . . .
N9B N 0.82174(11) 0.50364(10) 0.78774(10) 0.0250(4) Uani 1 1 d . . . . .
N9C N 0.68948(11) 0.43125(11) 0.76721(11) 0.0290(5) Uani 1 1 d . . . . .
C1 C 0.88958(15) 0.89608(15) 0.77933(15) 0.0359(6) Uani 1 1 d . . . . .
H1 H 0.905325 0.919993 0.739090 0.043 Uiso 1 1 calc R U . . .
C1A C 0.82406(12) 0.79807(12) 0.70954(12) 0.0251(5) Uani 1 1 d . . . . .
H1A H 0.853316 0.806608 0.670726 0.030 Uiso 1 1 calc R U . . .
C1B C 0.75849(12) 0.68542(12) 0.65504(12) 0.0245(5) Uani 1 1 d . . . . .
H1B H 0.796863 0.672173 0.628377 0.029 Uiso 1 1 calc R U . . .
C1C C 0.67832(13) 0.58895(14) 0.59363(13) 0.0312(5) Uani 1 1 d . . . . .
H1C H 0.716912 0.565110 0.577629 0.037 Uiso 1 1 calc R U . . .
C2 C 0.83226(14) 0.91805(14) 0.81520(15) 0.0341(6) Uani 1 1 d . . . . .
C2A C 0.76925(12) 0.84067(12) 0.72213(12) 0.0245(5) Uani 1 1 d . . . . .
C2B C 0.72198(12) 0.74222(12) 0.63510(12) 0.0240(5) Uani 1 1 d . . . . .
C2C C 0.65759(13) 0.64645(14) 0.55793(13) 0.0296(5) Uani 1 1 d . . . . .
C3 C 0.80983(15) 0.88303(14) 0.87478(15) 0.0344(6) Uani 1 1 d . . . . .
H3 H 0.771081 0.898152 0.899695 0.041 Uiso 1 1 calc R U . . .
C3A C 0.72666(12) 0.82794(12) 0.77957(12) 0.0246(5) Uani 1 1 d . . . . .
H3A H 0.689656 0.856940 0.788738 0.030 Uiso 1 1 calc R U . . .
C3B C 0.66548(12) 0.76115(12) 0.67413(12) 0.0243(5) Uani 1 1 d . . . . .
H3B H 0.640582 0.799796 0.660670 0.029 Uiso 1 1 calc R U . . .
C3C C 0.60082(13) 0.68115(14) 0.58134(13) 0.0300(5) Uani 1 1 d . . . . .
H3C H 0.586526 0.720377 0.557057 0.036 Uiso 1 1 calc R U . . .
C4 C 0.84404(14) 0.82607(14) 0.89773(14) 0.0329(6) Uani 1 1 d . . . . .
C4A C 0.73820(12) 0.77294(12) 0.82346(12) 0.0238(5) Uani 1 1 d . . . . .
C4B C 0.64515(12) 0.72386(12) 0.73282(12) 0.0234(5) Uani 1 1 d . . . . .
C4C C 0.56492(13) 0.65865(13) 0.64012(13) 0.0285(5) Uani 1 1 d . . . . .
C5 C 0.90133(14) 0.80438(14) 0.86152(14) 0.0336(6) Uani 1 1 d . . . . .
H5 H 0.924885 0.765788 0.877458 0.040 Uiso 1 1 calc R U . . .
C5A C 0.79327(12) 0.73116(12) 0.81038(12) 0.0247(5) Uani 1 1 d . . . . .
H5A H 0.801624 0.694114 0.840620 0.030 Uiso 1 1 calc R U . . .
C5B C 0.68217(12) 0.66724(12) 0.75248(12) 0.0243(5) Uani 1 1 d . . . . .
H5B H 0.668501 0.641706 0.792428 0.029 Uiso 1 1 calc R U . . .
C5C C 0.58601(13) 0.60099(13) 0.67563(13) 0.0295(5) Uani 1 1 d . . . . .
H5C H 0.561468 0.585468 0.715674 0.035 Uiso 1 1 calc R U . . .
C05Y C 0.41522(16) 0.90147(16) 1.02801(16) 0.0413(7) Uani 1 1 d . U . . .
C6 C 0.92424(14) 0.83863(14) 0.80243(14) 0.0332(6) Uani 1 1 d . . . . .
C6A C 0.83616(12) 0.74326(12) 0.75334(12) 0.0243(5) Uani 1 1 d . . . . .
C6B C 0.73886(12) 0.64792(12) 0.71405(12) 0.0240(5) Uani 1 1 d . . . . .
C6C C 0.64284(13) 0.56606(13) 0.65274(13) 0.0291(5) Uani 1 1 d . . . . .
C06L C 0.6439(4) 1.1552(4) 0.6222(3) 0.067(2) Uani 0.594(5) 1 d . U P B 1
H06G H 0.666707 1.152848 0.578926 0.100 Uiso 0.594(5) 1 calc R U P B 1
H06H H 0.604953 1.133440 0.630443 0.100 Uiso 0.594(5) 1 calc R U P B 1
H06I H 0.671866 1.134610 0.652750 0.100 Uiso 0.594(5) 1 calc R U P B 1
C06O C 0.6261(3) 1.2225(4) 0.6290(4) 0.0609(17) Uani 0.594(5) 1 d . U P B 1
C7 C 0.79323(14) 0.97569(14) 0.78990(15) 0.0351(6) Uani 1 1 d . . . . .
C7A C 0.75331(12) 0.89379(12) 0.67254(12) 0.0255(5) Uani 1 1 d . . . . .
C7B C 0.74373(12) 0.78163(12) 0.57372(12) 0.0251(5) Uani 1 1 d . . . . .
C7C C 0.69810(13) 0.67122(14) 0.49760(13) 0.0306(5) Uani 1 1 d . . . . .
C8 C 0.73153(15) 0.99755(14) 0.81324(15) 0.0353(6) Uani 1 1 d . . . . .
H8 H 0.703859 0.978006 0.849368 0.042 Uiso 1 1 calc R U . . .
C8A C 0.69464(13) 0.92626(13) 0.66405(13) 0.0272(5) Uani 1 1 d . . . . .
H8AA H 0.654851 0.922644 0.692408 0.033 Uiso 1 1 calc R U . . .
C8B C 0.80240(13) 0.77904(13) 0.53434(12) 0.0271(5) Uani 1 1 d . . . . .
H8BA H 0.839573 0.750444 0.540975 0.033 Uiso 1 1 calc R U . . .
C8C C 0.76100(14) 0.65192(14) 0.47500(13) 0.0320(6) Uani 1 1 d . . . . .
H8C H 0.788451 0.618741 0.494897 0.038 Uiso 1 1 calc R U . . .
C9 C 0.66219(15) 1.09790(14) 0.78160(15) 0.0359(6) Uani 1 1 d . . . . .
C9A C 0.66050(13) 1.00413(13) 0.57133(13) 0.0287(5) Uani 1 1 d . . . . .
C9B C 0.84200(13) 0.84312(13) 0.42858(13) 0.0293(5) Uani 1 1 d . . . . .
C9C C 0.83432(14) 0.68893(15) 0.37330(13) 0.0328(6) Uani 1 1 d . . . . .
C10 C 0.60183(14) 1.07637(13) 0.79691(14) 0.0314(5) Uani 1 1 d . . . . .
C10A C 0.59488(13) 1.00004(12) 0.59192(12) 0.0270(5) Uani 1 1 d . . . . .
C10B C 0.90641(14) 0.83930(13) 0.43394(13) 0.0299(5) Uani 1 1 d . . . . .
C10C C 0.89210(13) 0.68154(13) 0.39479(12) 0.0284(5) Uani 1 1 d . . . . .
C11 C 0.54728(15) 1.12152(14) 0.80874(15) 0.0342(6) Uani 1 1 d . . . . .
C11A C 0.55086(13) 1.03978(13) 0.55564(13) 0.0291(5) Uani 1 1 d . . . . .
C11B C 0.95153(14) 0.85752(14) 0.37774(14) 0.0331(6) Uani 1 1 d . . . . .
C11C C 0.94974(14) 0.67654(13) 0.34997(13) 0.0298(5) Uani 1 1 d . . . . .
C12 C 0.55554(18) 1.18494(15) 0.80482(18) 0.0449(7) Uani 1 1 d . . . . .
H12 H 0.519320 1.214870 0.813844 0.054 Uiso 1 1 calc R U . . .
C12A C 0.57337(14) 1.07931(14) 0.49972(14) 0.0336(6) Uani 1 1 d . . . . .
H12A H 0.543992 1.104535 0.474898 0.040 Uiso 1 1 calc R U . . .
C12B C 0.93146(16) 0.87700(17) 0.32027(15) 0.0427(7) Uani 1 1 d . . . . .
H12B H 0.961854 0.888527 0.282944 0.051 Uiso 1 1 calc R U . . .
C12C C 0.94753(15) 0.68107(17) 0.28607(14) 0.0390(7) Uani 1 1 d . . . . .
H12C H 0.986268 0.678170 0.256142 0.047 Uiso 1 1 calc R U . . .
C13 C 0.61670(19) 1.20476(16) 0.7877(2) 0.0501(8) Uani 1 1 d . . . . .
H13 H 0.621741 1.248553 0.783820 0.060 Uiso 1 1 calc R U . . .
C13A C 0.63972(14) 1.08196(14) 0.47989(14) 0.0344(6) Uani 1 1 d . . . . .
H13A H 0.654957 1.109540 0.441780 0.041 Uiso 1 1 calc R U . . .
C13B C 0.86644(17) 0.87996(18) 0.31638(15) 0.0444(7) Uani 1 1 d . . . . .
H13B H 0.853019 0.893603 0.276337 0.053 Uiso 1 1 calc R U . . .
C13C C 0.88849(17) 0.6899(2) 0.26581(15) 0.0488(8) Uani 1 1 d . . . . .
H13C H 0.887206 0.693333 0.221899 0.059 Uiso 1 1 calc R U . . .
C14 C 0.67039(17) 1.16188(16) 0.77624(18) 0.0447(7) Uani 1 1 d . . . . .
H14 H 0.712110 1.175774 0.764920 0.054 Uiso 1 1 calc R U . . .
C14A C 0.68335(14) 1.04502(14) 0.51497(14) 0.0328(6) Uani 1 1 d . . . . .
H14C H 0.728197 1.047239 0.501179 0.039 Uiso 1 1 calc R U . . .
C14B C 0.82165(15) 0.86337(16) 0.36984(14) 0.0378(6) Uani 1 1 d . . . . .
H14D H 0.777506 0.865618 0.366933 0.045 Uiso 1 1 calc R U . . .
C14C C 0.83161(16) 0.69358(19) 0.30886(15) 0.0442(8) Uani 1 1 d . . . . .
H14E H 0.791377 0.699211 0.294892 0.053 Uiso 1 1 calc R U . . .
C15 C 0.81692(14) 0.78716(14) 0.95795(15) 0.0338(6) Uani 1 1 d . . . . .
C15A C 0.68905(12) 0.75484(12) 0.87945(12) 0.0245(5) Uani 1 1 d . . . . .
C15B C 0.58568(12) 0.74377(12) 0.77353(12) 0.0237(5) Uani 1 1 d . . . . .
C15C C 0.50646(13) 0.69653(14) 0.66689(13) 0.0298(5) Uani 1 1 d . . . . .
C16 C 0.83340(14) 0.72474(14) 0.98183(14) 0.0327(6) Uani 1 1 d . . . . .
H16 H 0.866185 0.696168 0.963000 0.039 Uiso 1 1 calc R U . . .
C16A C 0.67679(13) 0.69497(13) 0.91068(13) 0.0270(5) Uani 1 1 d . . . . .
H16C H 0.701463 0.655800 0.904194 0.032 Uiso 1 1 calc R U . . .
C16B C 0.54930(12) 0.80156(12) 0.77170(12) 0.0257(5) Uani 1 1 d . . . . .
H16D H 0.557262 0.839852 0.742636 0.031 Uiso 1 1 calc R U . . .
C16C C 0.48473(13) 0.75933(14) 0.64928(13) 0.0308(5) Uani 1 1 d . . . . .
H16E H 0.504201 0.789423 0.615511 0.037 Uiso 1 1 calc R U . . .
C17 C 0.79427(14) 0.65622(14) 1.08487(14) 0.0329(6) Uani 1 1 d . . . . .
C17A C 0.58311(12) 0.65754(12) 0.99339(12) 0.0259(5) Uani 1 1 d . . . . .
C17B C 0.44704(13) 0.83600(13) 0.84186(13) 0.0275(5) Uani 1 1 d . . . . .
C17C C 0.38449(13) 0.82471(14) 0.69180(13) 0.0307(5) Uani 1 1 d . . . . .
C18 C 0.80636(13) 0.59637(13) 1.06646(13) 0.0287(5) Uani 1 1 d . . . . .
C18A C 0.59881(12) 0.59311(12) 0.99001(12) 0.0248(5) Uani 1 1 d . . . . .
C18B C 0.45738(13) 0.89899(13) 0.83723(12) 0.0275(5) Uani 1 1 d . . . . .
C18C C 0.40613(12) 0.88392(14) 0.68264(12) 0.0280(5) Uani 1 1 d . . . . .
C19 C 0.81279(13) 0.54179(14) 1.11390(13) 0.0305(5) Uani 1 1 d . . . . .
C19A C 0.55939(12) 0.54856(12) 1.03171(12) 0.0258(5) Uani 1 1 d . . . . .
C19B C 0.40566(14) 0.94096(13) 0.86272(14) 0.0317(6) Uani 1 1 d . . . . .
C19C C 0.36009(13) 0.93838(14) 0.68178(13) 0.0309(5) Uani 1 1 d . . . . .
C20 C 0.80653(16) 0.54744(16) 1.17721(15) 0.0391(7) Uani 1 1 d . . . . .
H20 H 0.811446 0.510622 1.208716 0.047 Uiso 1 1 calc R U . . .
C20A C 0.50523(13) 0.56903(13) 1.07226(13) 0.0298(5) Uani 1 1 d . . . . .
H20A H 0.478500 0.539187 1.098922 0.036 Uiso 1 1 calc R U . . .
C20B C 0.34616(15) 0.91993(15) 0.88833(16) 0.0397(7) Uani 1 1 d . . . . .
H20B H 0.311645 0.948567 0.904440 0.048 Uiso 1 1 calc R U . . .
C20C C 0.29501(15) 0.93150(17) 0.69186(18) 0.0427(7) Uani 1 1 d . . . . .
H20C H 0.264267 0.967941 0.692031 0.051 Uiso 1 1 calc R U . . .
C21 C 0.79297(18) 0.60748(18) 1.19418(15) 0.0446(8) Uani 1 1 d . . . . .
H21 H 0.787827 0.611221 1.237667 0.054 Uiso 1 1 calc R U . . .
C21A C 0.49030(14) 0.63460(14) 1.07346(14) 0.0328(6) Uani 1 1 d . . . . .
H21C H 0.453172 0.648868 1.101114 0.039 Uiso 1 1 calc R U . . .
C21B C 0.33675(15) 0.85631(16) 0.89052(18) 0.0428(7) Uani 1 1 d . . . . .
H21D H 0.295715 0.842077 0.907732 0.051 Uiso 1 1 calc R U . . .
C21C C 0.27494(15) 0.87124(19) 0.7017(2) 0.0533(9) Uani 1 1 d . . . . .
H21E H 0.230302 0.866806 0.708575 0.064 Uiso 1 1 calc R U . . .
C22 C 0.78685(16) 0.66179(16) 1.14903(15) 0.0407(7) Uani 1 1 d . . . . .
H22 H 0.777711 0.702492 1.161329 0.049 Uiso 1 1 calc R U . . .
C22A C 0.52877(13) 0.67841(13) 1.03508(14) 0.0311(5) Uani 1 1 d . . . . .
H22A H 0.518569 0.722460 1.036837 0.037 Uiso 1 1 calc R U . . .
C22B C 0.38682(14) 0.81437(14) 0.86781(15) 0.0346(6) Uani 1 1 d . . . . .
H22B H 0.380587 0.771182 0.869707 0.042 Uiso 1 1 calc R U . . .
C22C C 0.31881(15) 0.81754(17) 0.70159(18) 0.0440(7) Uani 1 1 d . . . . .
H22C H 0.304676 0.776477 0.708059 0.053 Uiso 1 1 calc R U . . .
C23 C 0.98204(15) 0.81448(14) 0.76196(15) 0.0344(6) Uani 1 1 d . . . . .
C23A C 0.88898(12) 0.69467(12) 0.73724(12) 0.0252(5) Uani 1 1 d . . . . .
C23B C 0.77778(12) 0.58914(12) 0.73565(12) 0.0243(5) Uani 1 1 d . . . . .
C23C C 0.66726(13) 0.50778(14) 0.69181(13) 0.0300(5) Uani 1 1 d . . . . .
C24 C 1.00265(15) 0.83277(15) 0.69829(15) 0.0357(6) Uani 1 1 d . . . . .
H24 H 0.982023 0.864407 0.669707 0.043 Uiso 1 1 calc R U . . .
C24A C 0.91895(13) 0.68174(13) 0.67867(12) 0.0284(5) Uani 1 1 d . . . . .
H24A H 0.913636 0.705932 0.638232 0.034 Uiso 1 1 calc R U . . .
C24B C 0.77613(12) 0.55314(12) 0.79537(12) 0.0249(5) Uani 1 1 d . . . . .
H24B H 0.748898 0.561267 0.833644 0.030 Uiso 1 1 calc R U . . .
C24C C 0.65091(13) 0.48571(13) 0.75602(13) 0.0297(5) Uani 1 1 d . . . . .
H24C H 0.619291 0.504796 0.785881 0.036 Uiso 1 1 calc R U . . .
C25 C 1.10437(15) 0.80252(16) 0.62643(15) 0.0380(6) Uani 1 1 d . . . . .
C25A C 0.99619(13) 0.58819(13) 0.64844(13) 0.0290(5) Uani 1 1 d . . . . .
C25B C 0.84011(12) 0.45053(12) 0.83379(12) 0.0260(5) Uani 1 1 d . . . . .
C25C C 0.69070(13) 0.38648(13) 0.82493(13) 0.0286(5) Uani 1 1 d . . . . .
C26 C 1.08345(14) 0.81414(15) 0.56818(15) 0.0347(6) Uani 1 1 d . . . . .
C26A C 0.99520(13) 0.60426(13) 0.58357(13) 0.0284(5) Uani 1 1 d . . . . .
C26B C 0.83719(12) 0.45895(12) 0.89580(12) 0.0253(5) Uani 1 1 d . . . . .
C26C C 0.68065(12) 0.40785(12) 0.88271(13) 0.0259(5) Uani 1 1 d . . . . .
C27 C 1.13006(15) 0.82529(16) 0.51243(16) 0.0395(7) Uani 1 1 d . . . . .
C27A C 1.03494(14) 0.56512(14) 0.54229(13) 0.0305(5) Uani 1 1 d . . . . .
C27B C 0.85679(12) 0.40583(13) 0.94032(13) 0.0277(5) Uani 1 1 d . . . . .
C27C C 0.67790(13) 0.36179(13) 0.93919(13) 0.0281(5) Uani 1 1 d . . . . .
C28 C 1.19477(16) 0.8228(2) 0.51603(19) 0.0497(8) Uani 1 1 d . . . . .
H28 H 1.225689 0.830524 0.478321 0.060 Uiso 1 1 calc R U . . .
C28A C 1.07145(15) 0.51087(14) 0.56682(14) 0.0351(6) Uani 1 1 d . . . . .
H28A H 1.096964 0.484436 0.539176 0.042 Uiso 1 1 calc R U . . .
C28B C 0.87652(14) 0.34679(14) 0.92258(14) 0.0332(6) Uani 1 1 d . . . . .
H28B H 0.888704 0.311224 0.952862 0.040 Uiso 1 1 calc R U . . .
C28C C 0.68789(16) 0.29746(14) 0.93656(15) 0.0367(6) Uani 1 1 d . . . . .
H28C H 0.686672 0.266947 0.974618 0.044 Uiso 1 1 calc R U . . .
C29 C 1.21404(17) 0.8088(2) 0.5752(2) 0.0548(9) Uani 1 1 d . . . . .
H29 H 1.258332 0.806062 0.577705 0.066 Uiso 1 1 calc R U . . .
C29A C 1.07061(15) 0.49519(15) 0.63225(14) 0.0370(6) Uani 1 1 d . . . . .
H29C H 1.095449 0.457857 0.649038 0.044 Uiso 1 1 calc R U . . .
C29B C 0.87829(15) 0.34014(14) 0.85948(15) 0.0349(6) Uani 1 1 d . . . . .
H29D H 0.892109 0.299850 0.847076 0.042 Uiso 1 1 calc R U . . .
C29C C 0.69975(18) 0.27764(14) 0.87783(17) 0.0433(7) Uani 1 1 d . . . . .
H29E H 0.706938 0.233460 0.876013 0.052 Uiso 1 1 calc R U . . .
C30 C 1.16954(17) 0.79898(19) 0.62994(18) 0.0480(8) Uani 1 1 d . . . . .
H30 H 1.182975 0.789787 0.670148 0.058 Uiso 1 1 calc R U . . .
C30A C 1.03383(15) 0.53363(15) 0.67294(13) 0.0346(6) Uani 1 1 d . . . . .
H30A H 1.034109 0.523062 0.717337 0.041 Uiso 1 1 calc R U . . .
C30B C 0.86022(14) 0.39133(13) 0.81511(13) 0.0305(5) Uani 1 1 d . . . . .
H30B H 0.861424 0.386425 0.772477 0.037 Uiso 1 1 calc R U . . .
C30C C 0.70115(16) 0.32149(14) 0.82228(16) 0.0384(6) Uani 1 1 d . . . . .
H30C H 0.709182 0.307576 0.782412 0.046 Uiso 1 1 calc R U . . .
C40 C 1.01461(19) 0.4465(2) 0.83916(17) 0.0515(8) Uani 1 1 d . U . . .
H40A H 0.979178 0.428658 0.828417 0.077 Uiso 1 1 calc R U . . .
H40B H 1.054603 0.435511 0.810790 0.077 Uiso 1 1 calc R U . . .
H40C H 1.005510 0.492926 0.834135 0.077 Uiso 1 1 calc R U . . .
C41 C 1.02156(16) 0.41973(18) 0.90655(16) 0.0446(7) Uani 1 1 d . U . . .
C42 C 1.0382(2) 0.3497(2) 0.9222(2) 0.0592(10) Uani 1 1 d . U . . .
H42A H 1.082740 0.338575 0.902678 0.089 Uiso 1 1 calc R U . . .
H42B H 1.009372 0.327857 0.905834 0.089 Uiso 1 1 calc R U . . .
H42C H 1.033387 0.336673 0.968451 0.089 Uiso 1 1 calc R U . . .
C50 C 0.6783(4) 1.2679(5) 0.6178(6) 0.088(3) Uani 0.594(5) 1 d . U P B 1
H50A H 0.706546 1.264740 0.576993 0.132 Uiso 0.594(5) 1 calc R U P B 1
H50B H 0.703645 1.256331 0.652118 0.132 Uiso 0.594(5) 1 calc R U P B 1
H50C H 0.657985 1.311711 0.617141 0.132 Uiso 0.594(5) 1 calc R U P B 1
C064 C 0.4400(2) 0.83552(17) 1.0178(2) 0.0535(9) Uani 1 1 d . U . . .
H06A H 0.420924 0.825138 0.984093 0.080 Uiso 1 1 calc R U . . .
H06B H 0.428598 0.805511 1.057225 0.080 Uiso 1 1 calc R U . . .
H06C H 0.486892 0.832483 1.005189 0.080 Uiso 1 1 calc R U . . .
C067 C 0.34507(18) 0.91346(19) 1.05071(19) 0.0516(8) Uani 1 1 d . U . . .
H06D H 0.334348 0.891536 1.094707 0.077 Uiso 1 1 calc R U . . .
H06E H 0.321576 0.897437 1.023689 0.077 Uiso 1 1 calc R U . . .
H06F H 0.332975 0.959306 1.048726 0.077 Uiso 1 1 calc R U . . .
K2 K 0.33156(14) 1.05756(14) 0.76365(14) 0.0429(2) Uani 0.2506(15) 1 d D . P F 1
K9 K 1.08688(6) 0.95791(5) 0.37555(7) 0.0674(3) Uani 0.868(2) 1 d D . P G 1
O15 O 1.0960(4) 0.8124(3) 0.1914(3) 0.0863(16) Uani 0.731(8) 1 d . U P H 1
O17 O 0.9663(3) 1.0131(3) 0.3652(3) 0.1035(16) Uani 0.78 1 d . U P G 1
O31 O 0.2837(2) 1.0686(2) 0.9694(3) 0.0616(13) Uani 0.814(13) 1 d DG U P I 1
H31A H 0.262852 1.036056 0.987756 0.092 Uiso 0.814(13) 1 d DG U P I 1
H31B H 0.257728 1.101443 0.979362 0.092 Uiso 0.814(13) 1 d DG U P I 1
O33 O 0.4140(2) 1.17471(19) 0.5652(2) 0.0614(12) Uani 0.718(5) 1 d . U P J 2
H33A H 0.413253 1.178126 0.609569 0.092 Uiso 0.718(5) 1 d R U P J 2
H33B H 0.385599 1.212644 0.552078 0.092 Uiso 0.718(5) 1 d R U P J 2
O34 O 1.14083(11) 0.43806(10) 0.43661(10) 0.0368(5) Uani 1 1 d . . . K 1
H34A H 1.170749 0.420542 0.409083 0.055 Uiso 1 1 d R U . K 1
H34B H 1.115053 0.407997 0.452850 0.055 Uiso 1 1 d R U . K 1
O35 O 1.07278(13) 1.07985(15) 0.40721(16) 0.0605(7) Uani 1 1 d G . . G 1
H35A H 1.108220 1.096132 0.388626 0.091 Uiso 1 1 d DG U . G 1
H35B H 1.074378 1.073857 0.447587 0.091 Uiso 1 1 d DG U . G 1
O37 O 0.9956(3) 0.9332(3) 0.4770(3) 0.0687(16) Uani 0.5 1 d . . P G 1
H37A H 0.961459 0.974254 0.493619 0.103 Uiso 0.5 1 d R U P G 1
H37B H 1.010229 0.914228 0.525343 0.103 Uiso 0.5 1 d DR U P G 1
C31 C 1.1713(6) 0.8878(6) 0.1555(6) 0.113(3) Uani 0.731(8) 1 d . U P H 1
H31C H 1.156895 0.902426 0.196305 0.170 Uiso 0.731(8) 1 calc R U P H 1
H31D H 1.170699 0.924392 0.120770 0.170 Uiso 0.731(8) 1 calc R U P H 1
H31E H 1.215196 0.866489 0.153893 0.170 Uiso 0.731(8) 1 calc R U P H 1
C32 C 1.1281(5) 0.8428(4) 0.1487(4) 0.0848(19) Uani 0.731(8) 1 d . U P H 1
C33 C 1.1421(6) 0.8306(5) 0.0803(4) 0.115(3) Uani 0.731(8) 1 d . U P H 1
H33C H 1.107089 0.851969 0.058181 0.173 Uiso 0.731(8) 1 calc R U P H 1
H33D H 1.145718 0.784708 0.080495 0.173 Uiso 0.731(8) 1 calc R U P H 1
H33E H 1.182595 0.847260 0.058300 0.173 Uiso 0.731(8) 1 calc R U P H 1
C34 C 0.9113(4) 1.0255(4) 0.3578(4) 0.0863(17) Uani 0.78 1 d . U P G 1
C35 C 0.9024(4) 1.0506(4) 0.2878(4) 0.0879(19) Uani 0.78 1 d . U P G 1
H35C H 0.889897 1.096632 0.281948 0.132 Uiso 0.78 1 calc R U P G 1
H35D H 0.868711 1.029322 0.278060 0.132 Uiso 0.78 1 calc R U P G 1
H35E H 0.942843 1.041642 0.259218 0.132 Uiso 0.78 1 calc R U P G 1
C36 C 0.8538(4) 1.0184(4) 0.4064(4) 0.101(2) Uani 0.78 1 d . U P G 1
H36C H 0.829582 0.986424 0.398108 0.152 Uiso 0.78 1 calc R U P G 1
H36D H 0.826910 1.059288 0.405357 0.152 Uiso 0.78 1 calc R U P G 1
H36E H 0.866334 1.004819 0.448326 0.152 Uiso 0.78 1 calc R U P G 1
O2A O 0.33039(19) 1.09582(19) 0.84398(19) 0.0556(9) Uani 0.712(5) 1 d D . P F 4
H2AA H 0.299941 1.093037 0.877541 0.083 Uiso 0.712(5) 1 d R U P F 4
H2AB H 0.361048 1.066658 0.855073 0.083 Uiso 0.712(5) 1 d R U P F 4
K5 K 0.75700(4) 0.33575(4) 1.06160(4) 0.0543(2) Uani 1 1 d D . . L 1
K9A K 1.0567(13) 0.9663(9) 0.4009(12) 0.0674(3) Uani 0.035(2) 1 d D . P G 2
O1I O 1.0910(11) 0.8368(9) 0.2084(8) 0.097(3) Uani 0.269(8) 1 d D U P H 2
O13 O 1.15864(13) 0.66202(16) 0.46523(17) 0.0656(8) Uani 1 1 d . U . M 2
O19 O 0.9859(10) 1.0177(12) 0.5052(12) 0.130(6) Uani 0.22 1 d D U P G 2
O31A O 0.2934(8) 1.0841(10) 0.9372(14) 0.0616(13) Uani 0.186(13) 1 d D U P I 2
H31F H 0.271291 1.131433 0.932275 0.092 Uiso 0.186(13) 1 d R U P I 2
H31G H 0.259412 1.063229 0.974583 0.092 Uiso 0.186(13) 1 d R U P I 2
C1D C 0.9306(11) 1.0238(9) 0.5002(10) 0.134(5) Uani 0.22 1 d D U P G 2
C1E C 0.9065(15) 1.0069(17) 0.4459(13) 0.117(5) Uani 0.22 1 d D U P G 2
H1EA H 0.926942 1.030994 0.405755 0.176 Uiso 0.22 1 calc R U P G 2
H1EB H 0.859767 1.017551 0.451028 0.176 Uiso 0.22 1 calc R U P G 2
H1EC H 0.916956 0.961221 0.445501 0.176 Uiso 0.22 1 calc R U P G 2
C1F C 0.8774(12) 1.0485(18) 0.5484(14) 0.130(6) Uani 0.22 1 d D U P G 2
H1FA H 0.862023 1.012822 0.580695 0.195 Uiso 0.22 1 calc R U P G 2
H1FB H 0.841923 1.070457 0.527217 0.195 Uiso 0.22 1 calc R U P G 2
H1FC H 0.893540 1.078272 0.568750 0.195 Uiso 0.22 1 calc R U P G 2
C1G C 1.1122(9) 0.8798(9) 0.1689(8) 0.093(3) Uani 0.269(8) 1 d D U P H 2
C1J C 1.1736(13) 0.8709(16) 0.1223(13) 0.118(5) Uani 0.269(8) 1 d D U P H 2
H1JA H 1.203509 0.838115 0.142450 0.177 Uiso 0.269(8) 1 calc R U P H 2
H1JB H 1.192975 0.911117 0.109457 0.177 Uiso 0.269(8) 1 calc R U P H 2
H1JC H 1.164190 0.857646 0.084841 0.177 Uiso 0.269(8) 1 calc R U P H 2
C1K C 1.0771(13) 0.9451(9) 0.1637(13) 0.110(6) Uani 0.269(8) 1 d D U P H 2
H1KA H 1.046360 0.949445 0.134658 0.165 Uiso 0.269(8) 1 calc R U P H 2
H1KB H 1.107919 0.976642 0.147180 0.165 Uiso 0.269(8) 1 calc R U P H 2
H1KC H 1.054051 0.951962 0.205732 0.165 Uiso 0.269(8) 1 calc R U P H 2
C37 C 1.1819(2) 0.6280(3) 0.5098(3) 0.0722(12) Uani 1 1 d . U . M 2
C38 C 1.1642(3) 0.6410(3) 0.5766(3) 0.0837(15) Uani 1 1 d . U . M 2
H38A H 1.199699 0.658683 0.587381 0.126 Uiso 1 1 calc R U . M 2
H38B H 1.155589 0.601246 0.606015 0.126 Uiso 1 1 calc R U . M 2
H38C H 1.125586 0.671614 0.580061 0.126 Uiso 1 1 calc R U . M 2
C39 C 1.2293(3) 0.5705(3) 0.4987(4) 0.0987(19) Uani 1 1 d . U . M 2
H39A H 1.209174 0.541176 0.481314 0.148 Uiso 1 1 calc R U . M 2
H39B H 1.242023 0.548943 0.539052 0.148 Uiso 1 1 calc R U . M 2
H39C H 1.267342 0.584175 0.468504 0.148 Uiso 1 1 calc R U . M 2
K2C K 0.39632(6) 1.19570(6) 0.78395(6) 0.0429(2) Uani 0.5799(16) 1 d . . P N 3
K2D K 0.2871(2) 1.0672(2) 0.7449(2) 0.0429(2) Uani 0.1695(16) 1 d . . P F 4
O42 O 0.3010(3) 1.1993(2) 0.7178(2) 0.0482(11) Uani 0.5 1 d . . P F 1
H42D H 0.313973 1.222072 0.675723 0.072 Uiso 0.5 1 d R U P F 1
H42E H 0.330519 1.209096 0.735730 0.072 Uiso 0.5 1 d DR U P F 1
O2C O 0.3444(5) 1.1422(4) 0.6476(4) 0.0482(11) Uani 0.282(5) 1 d . U P J 2
H2CA H 0.322479 1.122383 0.687238 0.072 Uiso 0.282(5) 1 d R U P J 2
H2CB H 0.315098 1.178560 0.637364 0.072 Uiso 0.282(5) 1 d R U P J 2
O11 O 0.34696(16) 0.52292(17) 0.85257(13) 0.0643(8) Uani 1 1 d . U . O 2
C46 C 0.3820(2) 0.4810(2) 0.8272(2) 0.0651(11) Uani 1 1 d . U . O 2
C47 C 0.4392(3) 0.4979(4) 0.7765(3) 0.101(2) Uani 1 1 d . U . O 2
H47A H 0.424534 0.528057 0.740902 0.151 Uiso 1 1 calc R U . O 2
H47B H 0.461135 0.459198 0.761337 0.151 Uiso 1 1 calc R U . O 2
H47C H 0.468895 0.517258 0.794221 0.151 Uiso 1 1 calc R U . O 2
C48 C 0.3683(2) 0.4121(2) 0.8452(2) 0.0695(12) Uani 1 1 d . U . O 2
H48A H 0.332132 0.407754 0.880694 0.104 Uiso 1 1 calc R U . O 2
H48B H 0.406455 0.385612 0.857916 0.104 Uiso 1 1 calc R U . O 2
H48C H 0.357521 0.398277 0.808624 0.104 Uiso 1 1 calc R U . O 2
O23 O 1.1668(4) 0.9085(4) 0.9239(4) 0.091(2) Uani 0.5 1 d . . P P 1
O24 O 0.8114(5) 1.0083(5) 1.0085(5) 0.109(2) Uani 0.5 1 d . U P Q 1
O22 O 0.9133(4) 0.9150(5) 1.1470(4) 0.096(2) Uani 0.5 1 d . U P R 2
C43 C 0.9607(7) 0.8166(7) 1.1441(8) 0.108(4) Uani 0.5 1 d . U P R 2
H43C H 0.999070 0.838140 1.140543 0.162 Uiso 0.5 1 calc R U P R 2
H43D H 0.965740 0.793614 1.108499 0.162 Uiso 0.5 1 calc R U P R 2
H43E H 0.954921 0.786438 1.184265 0.162 Uiso 0.5 1 calc R U P R 2
C44 C 0.9104(7) 0.8587(7) 1.1427(7) 0.098(3) Uani 0.5 1 d . U P R 2
C45 C 0.8361(6) 0.8405(5) 1.1479(6) 0.090(3) Uani 0.5 1 d . U P R 2
H45A H 0.833572 0.821855 1.111042 0.135 Uiso 0.5 1 calc R U P R 2
H45B H 0.805878 0.879175 1.148961 0.135 Uiso 0.5 1 calc R U P R 2
H45C H 0.824987 0.809795 1.186956 0.135 Uiso 0.5 1 calc R U P R 2
O38 O 0.8248(5) 0.2210(4) 1.0929(5) 0.0911(17) Uani 0.5 1 d D U P L 1
H38 H 0.853(6) 0.193(4) 1.0756(17) 0.137 Uiso 0.5 1 d D U P S 1
C51 C 0.8089(7) 0.1977(7) 1.1565(6) 0.098(3) Uani 0.5 1 d D U P L 1
H51A H 0.811387 0.230579 1.181011 0.147 Uiso 0.5 1 calc R U P L 1
H51B H 0.838884 0.160381 1.168257 0.147 Uiso 0.5 1 calc R U P L 1
H51C H 0.765036 0.185431 1.165697 0.147 Uiso 0.5 1 calc R U P L 1
O1F O 0.3866(7) 1.3224(7) 0.7192(7) 0.138(4) Uani 0.406(5) 1 d D U P B 2
C1M C 0.3836(6) 1.3525(6) 0.6648(7) 0.103(4) Uani 0.406(5) 1 d D U P B 2
C1N C 0.4324(7) 1.3326(8) 0.6121(7) 0.092(4) Uani 0.406(5) 1 d D U P B 2
H1NA H 0.473888 1.320513 0.626400 0.138 Uiso 0.406(5) 1 calc R U P B 2
H1NB H 0.436344 1.367954 0.576102 0.138 Uiso 0.406(5) 1 calc R U P B 2
H1NC H 0.419276 1.296098 0.598910 0.138 Uiso 0.406(5) 1 calc R U P B 2
C1O C 0.3363(8) 1.4059(7) 0.6483(8) 0.099(4) Uani 0.406(5) 1 d D U P B 2
H1OA H 0.302932 1.391108 0.631181 0.148 Uiso 0.406(5) 1 calc R U P B 2
H1OB H 0.357493 1.438576 0.616213 0.148 Uiso 0.406(5) 1 calc R U P B 2
H1OC H 0.316624 1.423967 0.686375 0.148 Uiso 0.406(5) 1 calc R U P B 2
O1E O 0.3523(8) 0.6339(8) 0.5220(8) 0.097(4) Uani 0.25 1 d D U P T 1
C1H C 0.3742(7) 0.6640(7) 0.5532(8) 0.080(4) Uani 0.25 1 d D U P T 1
C1I C 0.4217(10) 0.7084(10) 0.5281(11) 0.085(5) Uani 0.25 1 d D U P T 1
H1IA H 0.464723 0.685009 0.523674 0.127 Uiso 0.25 1 calc R U P T 1
H1IB H 0.418591 0.738490 0.557211 0.127 Uiso 0.25 1 calc R U P T 1
H1IC H 0.413962 0.731680 0.486419 0.127 Uiso 0.25 1 calc R U P T 1
C1L C 0.3503(10) 0.6590(10) 0.6202(8) 0.075(4) Uani 0.25 1 d D U P T 1
H1LA H 0.303188 0.665739 0.627501 0.112 Uiso 0.25 1 calc R U P T 1
H1LB H 0.367020 0.691368 0.636724 0.112 Uiso 0.25 1 calc R U P T 1
H1LC H 0.364208 0.616610 0.642153 0.112 Uiso 0.25 1 calc R U P T 1
O40 O 0.9246(10) 0.9172(10) 0.9797(10) 0.109(2) Uani 0.25 1 d . U P U 1
K9B K 0.9961(5) 1.0156(4) 0.2960(6) 0.0674(3) Uani 0.0974(18) 1 d . U P V 3
O43 O 0.3612(5) 1.1475(5) 0.8144(5) 0.0556(9) Uani 0.288(5) 1 d D U P F 1
H43A H 0.365518 1.192247 0.784863 0.083 Uiso 0.288(5) 1 d DR U P F 1
H43B H 0.407463 1.141927 0.827597 0.083 Uiso 0.288(5) 1 d DR U P F 1
O41 O 0.8965(10) 0.7987(10) 1.0813(10) 0.109(2) Uani 0.25 1 d . U P W 1
O1G O 0.8022(2) 0.36679(17) 1.1584(2) 0.0901(13) Uani 1 1 d D U . . .
H1G H 0.805956 0.405558 1.144548 0.135 Uiso 0.710(9) 1 calc R U P L 1
H1GA H 0.789980 0.343457 1.137329 0.135 Uiso 0.290(9) 1 calc R U P L 2
C1P C 0.7720(4) 0.3591(4) 1.2217(4) 0.097(3) Uani 0.710(9) 1 d D U P L 1
H1PA H 0.729902 0.384218 1.225096 0.146 Uiso 0.710(9) 1 calc R U P L 1
H1PB H 0.798508 0.373487 1.247075 0.146 Uiso 0.710(9) 1 calc R U P L 1
H1PC H 0.766428 0.313992 1.237509 0.146 Uiso 0.710(9) 1 calc R U P L 1
C1Q C 0.7505(9) 0.4057(9) 1.1825(9) 0.097(3) Uani 0.290(9) 1 d D . P L 2
H1QA H 0.741576 0.442185 1.149589 0.146 Uiso 0.290(9) 1 calc R U P L 2
H1QB H 0.760282 0.420749 1.218884 0.146 Uiso 0.290(9) 1 calc R U P L 2
H1QC H 0.712865 0.381841 1.196328 0.146 Uiso 0.290(9) 1 calc R U P L 2
O38A O 1.1750(5) 0.7806(5) 0.9376(4) 0.0911(17) Uani 0.5 1 d . . P X 2
O18A O 0.9471(3) 0.2861(2) 1.0876(2) 0.0447(4) Uani 0.484(6) 1 d D U P C 2
H18C H 0.955218 0.268346 1.125413 0.067 Uiso 0.484(6) 1 d R U P C 2
H18D H 0.907614 0.278509 1.088475 0.067 Uiso 0.484(6) 1 d R U P C 2
O1H O 0.47169(18) 1.15890(15) 0.66793(19) 0.0787(10) Uani 1 1 d G . . Y 1
H1HA H 0.501443 1.165408 0.634494 0.118 Uiso 1 1 d DG U . Y 1
H1HB H 0.435790 1.170169 0.653452 0.118 Uiso 1 1 d DG U . Y 1
O32 O 1.1979(7) 0.5391(7) 0.4509(6) 0.075(4) Uani 0.25 1 d G . P Z 1
H32A H 1.172005 0.572197 0.438708 0.112 Uiso 0.25 1 d G U P Z 1
H32B H 1.220356 0.528963 0.415753 0.112 Uiso 0.25 1 d G U P Z 1
O44 O 0.4498(5) 0.5511(5) 0.8055(6) 0.057(3) Uani 0.25 1 d DG U P A 1
H44A H 0.451371 0.567030 0.765417 0.086 Uiso 0.25 1 d DG U P A 1
H44B H 0.439439 0.583790 0.824732 0.086 Uiso 0.25 1 d DG U P A 1

loop_
_atom_site_aniso_label
_atom_site_aniso_U_11
_atom_site_aniso_U_22
_atom_site_aniso_U_33
_atom_site_aniso_U_23
_atom_site_aniso_U_13
_atom_site_aniso_U_12
Ga1 0.02581(14) 0.02469(14) 0.02778(14) -0.00620(11) -0.00123(11) -0.00066(10)
Ga2 0.02163(13) 0.02943(14) 0.02510(14) -0.00116(11) -0.00264(10) 0.00068(10)
Ga3 0.02415(13) 0.02620(14) 0.02283(13) -0.00354(10) -0.00369(10) -0.00144(10)
Ga4 0.02188(13) 0.02151(13) 0.02429(13) -0.00259(10) -0.00019(10) -0.00136(10)
Ga5 0.02608(15) 0.0524(2) 0.02753(15) -0.00482(13) 0.00012(12) -0.00927(13)
Ga6 0.02557(14) 0.03571(16) 0.01972(13) -0.00255(11) 0.00028(10) 0.00284(11)
K1 0.0293(3) 0.0400(3) 0.0339(3) 0.0033(2) -0.0091(2) -0.0010(2)
K3 0.0425(4) 0.0405(3) 0.0408(3) -0.0100(3) -0.0026(3) -0.0018(3)
K4 0.0309(3) 0.0279(3) 0.0384(3) 0.0004(2) 0.0036(2) -0.0075(2)
K6 0.0366(3) 0.0621(4) 0.0316(3) -0.0073(3) -0.0099(3) 0.0090(3)
K7 0.0460(4) 0.0401(3) 0.0277(3) -0.0095(2) 0.0026(3) 0.0084(3)
K8 0.0434(4) 0.0459(4) 0.0373(3) -0.0056(3) 0.0071(3) -0.0093(3)
O1 0.0273(9) 0.0261(9) 0.0379(10) -0.0051(8) -0.0038(8) -0.0038(7)
O1A 0.0220(9) 0.0323(10) 0.0278(9) 0.0039(7) -0.0022(7) -0.0005(7)
O1B 0.0250(9) 0.0423(11) 0.0250(9) -0.0023(8) -0.0004(7) -0.0029(8)
O1C 0.0270(9) 0.0394(10) 0.0195(8) -0.0058(7) -0.0005(7) 0.0000(8)
O1D 0.0377(11) 0.0275(9) 0.0314(10) -0.0034(8) -0.0070(8) 0.0003(8)
O2 0.0329(10) 0.0304(10) 0.0429(11) -0.0126(9) -0.0026(9) -0.0003(8)
O2D 0.0254(9) 0.0364(10) 0.0245(9) -0.0033(8) -0.0007(7) -0.0045(8)
O3 0.0351(10) 0.0287(9) 0.0260(9) -0.0069(7) -0.0038(8) -0.0035(8)
O3A 0.0258(9) 0.0221(8) 0.0266(9) -0.0037(7) 0.0030(7) -0.0009(7)
O3B 0.0252(9) 0.0253(9) 0.0348(10) -0.0059(7) 0.0033(7) -0.0035(7)
O3C 0.0213(8) 0.0302(9) 0.0315(9) -0.0015(7) -0.0032(7) -0.0012(7)
O3D 0.0248(9) 0.0433(11) 0.0325(10) -0.0052(8) -0.0029(8) -0.0015(8)
O4 0.0353(10) 0.0321(10) 0.0267(9) -0.0048(7) -0.0080(8) -0.0021(8)
O4A 0.0237(9) 0.0232(8) 0.0324(9) -0.0040(7) 0.0014(7) -0.0026(7)
O4B 0.0352(11) 0.0281(10) 0.0419(11) -0.0103(8) 0.0096(9) -0.0009(8)
O4C 0.0232(9) 0.0344(10) 0.0322(10) -0.0044(8) -0.0029(7) 0.0020(7)
O5 0.0272(10) 0.0491(12) 0.0319(10) -0.0099(9) -0.0030(8) -0.0063(9)
O5A 0.0311(10) 0.0367(10) 0.0208(8) -0.0029(7) -0.0017(7) 0.0079(8)
O5B 0.0331(10) 0.0255(9) 0.0237(9) -0.0046(7) -0.0041(7) 0.0014(7)
O5C 0.0295(9) 0.0223(8) 0.0251(9) -0.0043(7) -0.0003(7) -0.0028(7)
O6 0.0314(11) 0.0600(14) 0.0358(11) -0.0052(10) 0.0020(9) -0.0153(10)
O6A 0.0369(11) 0.0379(11) 0.0215(9) -0.0056(8) -0.0002(8) 0.0067(8)
O6B 0.0304(10) 0.0319(10) 0.0243(9) -0.0041(7) -0.0062(7) 0.0039(8)
O6C 0.0331(10) 0.0236(9) 0.0291(9) -0.0023(7) -0.0015(8) -0.0019(7)
O7 0.0513(14) 0.0405(13) 0.0672(17) -0.0050(12) -0.0074(12) -0.0063(11)
O8 0.0493(13) 0.0274(10) 0.0373(11) -0.0071(8) -0.0025(9) -0.0005(9)
O9 0.066(2) 0.073(2) 0.097(3) -0.0455(19) 0.0169(18) -0.0129(16)
O10 0.051(3) 0.068(3) 0.079(4) -0.010(3) -0.013(2) -0.008(2)
O12 0.0644(17) 0.0699(17) 0.0364(13) -0.0109(12) -0.0033(12) -0.0047(14)
O14 0.0349(12) 0.0665(17) 0.0669(17) -0.0266(14) -0.0028(12) 0.0094(12)
O16 0.0635(18) 0.0749(19) 0.0499(15) -0.0142(14) 0.0160(13) -0.0319(15)
O18 0.0407(11) 0.0589(12) 0.0292(9) -0.0025(8) -0.0039(8) 0.0029(9)
O20 0.0295(10) 0.0427(12) 0.0335(10) 0.0005(9) 0.0037(8) -0.0036(9)
O21 0.0572(16) 0.0678(17) 0.0371(12) -0.0034(12) 0.0043(11) -0.0234(13)
O25 0.054(3) 0.054(3) 0.054(3) -0.0093(11) -0.0090(11) -0.0065(10)
O26 0.0315(10) 0.0281(9) 0.0355(10) -0.0017(8) -0.0025(8) -0.0041(8)
O27 0.0407(11) 0.0589(12) 0.0292(9) -0.0025(8) -0.0039(8) 0.0029(9)
O29 0.0572(17) 0.090(2) 0.0581(17) -0.0159(16) -0.0201(14) -0.0029(16)
O30 0.0287(10) 0.0410(11) 0.0226(9) -0.0036(8) 0.0012(7) 0.0009(8)
O36 0.0282(10) 0.0383(11) 0.0315(10) -0.0037(8) -0.0027(8) 0.0014(8)
O39 0.0243(9) 0.0374(10) 0.0280(9) 0.0019(8) -0.0041(7) 0.0001(8)
N1 0.0330(13) 0.0448(15) 0.0513(17) 0.0026(13) -0.0032(12) -0.0033(11)
N1A 0.0258(11) 0.0421(14) 0.0337(12) 0.0059(10) -0.0006(9) 0.0015(10)
N1B 0.0236(10) 0.0342(12) 0.0256(11) -0.0014(9) -0.0023(8) 0.0007(9)
N1C 0.0314(12) 0.0422(14) 0.0330(12) -0.0024(10) -0.0013(10) -0.0011(10)
N2 0.0317(13) 0.0475(16) 0.0524(17) 0.0058(13) -0.0013(12) -0.0058(11)
N2A 0.0235(11) 0.0442(14) 0.0359(13) 0.0082(11) -0.0008(9) 0.0007(10)
N2B 0.0260(11) 0.0349(12) 0.0282(11) -0.0007(9) -0.0029(9) 0.0018(9)
N2C 0.0324(13) 0.0463(15) 0.0332(13) -0.0023(11) -0.0031(10) -0.0013(11)
N3 0.0303(12) 0.0343(12) 0.0404(13) -0.0020(10) -0.0049(10) -0.0079(10)
N3A 0.0222(10) 0.0308(11) 0.0283(11) 0.0004(9) -0.0028(8) -0.0025(8)
N3B 0.0237(10) 0.0303(11) 0.0249(10) -0.0023(8) -0.0025(8) 0.0001(8)
N3C 0.0284(11) 0.0407(13) 0.0254(11) -0.0064(9) -0.0036(9) -0.0045(10)
N4 0.0455(15) 0.0333(13) 0.0488(16) -0.0107(11) 0.0033(12) -0.0007(11)
N4A 0.0350(13) 0.0240(11) 0.0380(13) -0.0053(9) 0.0070(10) -0.0017(9)
N4B 0.0265(11) 0.0254(11) 0.0320(11) -0.0029(9) 0.0023(9) -0.0023(8)
N4C 0.0346(13) 0.0380(13) 0.0372(13) -0.0056(11) 0.0048(10) -0.0037(10)
N5 0.0427(15) 0.0349(13) 0.0478(16) -0.0116(12) 0.0071(12) -0.0003(11)
N5A 0.0352(13) 0.0222(11) 0.0389(13) -0.0045(9) 0.0094(10) -0.0012(9)
N5B 0.0260(11) 0.0244(10) 0.0340(12) -0.0012(9) 0.0016(9) -0.0034(8)
N5C 0.0349(13) 0.0381(13) 0.0377(13) -0.0037(11) 0.0062(10) -0.0047(10)
N6 0.0328(12) 0.0303(12) 0.0362(12) -0.0127(10) -0.0011(10) -0.0034(9)
N6A 0.0254(10) 0.0215(10) 0.0263(10) -0.0061(8) 0.0009(8) -0.0019(8)
N6B 0.0233(10) 0.0240(10) 0.0255(10) -0.0028(8) 0.0003(8) -0.0026(8)
N6C 0.0257(11) 0.0355(12) 0.0277(11) -0.0070(9) -0.0004(9) -0.0059(9)
N7 0.0479(17) 0.0580(18) 0.0387(15) -0.0084(13) -0.0103(12) 0.0122(14)
N7A 0.0308(12) 0.0401(13) 0.0228(10) -0.0063(9) -0.0028(9) 0.0086(10)
N7B 0.0352(12) 0.0308(11) 0.0234(10) -0.0047(9) -0.0005(9) 0.0037(9)
N7C 0.0381(14) 0.0409(14) 0.0317(12) -0.0072(10) 0.0012(10) 0.0045(11)
N8 0.0496(17) 0.0593(19) 0.0384(15) -0.0076(13) -0.0102(13) 0.0144(14)
N8A 0.0335(12) 0.0414(13) 0.0203(10) -0.0044(9) -0.0040(9) 0.0087(10)
N8B 0.0364(12) 0.0302(11) 0.0222(10) -0.0044(9) 0.0007(9) 0.0039(9)
N8C 0.0373(13) 0.0424(14) 0.0318(12) -0.0086(10) 0.0018(10) 0.0050(11)
N9 0.0350(13) 0.0417(14) 0.0361(13) -0.0124(11) -0.0099(10) 0.0000(10)
N9A 0.0265(11) 0.0335(11) 0.0201(10) -0.0032(8) -0.0031(8) 0.0016(9)
N9B 0.0261(10) 0.0246(10) 0.0227(10) -0.0046(8) -0.0015(8) -0.0005(8)
N9C 0.0259(11) 0.0320(11) 0.0294(11) -0.0091(9) -0.0012(9) -0.0042(9)
C1 0.0361(15) 0.0375(15) 0.0378(15) -0.0086(12) -0.0102(12) -0.0083(12)
C1A 0.0232(11) 0.0294(12) 0.0231(11) -0.0043(9) -0.0035(9) -0.0051(9)
C1B 0.0230(11) 0.0276(12) 0.0227(11) -0.0066(9) -0.0021(9) -0.0016(9)
C1C 0.0277(13) 0.0360(14) 0.0311(13) -0.0103(11) -0.0035(10) -0.0035(11)
C2 0.0332(14) 0.0311(14) 0.0414(15) -0.0084(12) -0.0104(12) -0.0068(11)
C2A 0.0245(12) 0.0250(11) 0.0250(12) -0.0040(9) -0.0060(9) -0.0039(9)
C2B 0.0252(12) 0.0263(12) 0.0211(11) -0.0049(9) -0.0039(9) -0.0039(9)
C2C 0.0271(13) 0.0367(14) 0.0268(12) -0.0089(10) -0.0037(10) -0.0064(11)
C3 0.0327(14) 0.0347(14) 0.0388(15) -0.0112(12) -0.0073(12) -0.0055(11)
C3A 0.0230(11) 0.0246(11) 0.0274(12) -0.0069(9) -0.0048(9) -0.0024(9)
C3B 0.0241(12) 0.0245(11) 0.0245(12) -0.0042(9) -0.0058(9) -0.0017(9)
C3C 0.0286(13) 0.0327(13) 0.0297(13) -0.0073(10) -0.0049(10) -0.0041(10)
C4 0.0343(14) 0.0319(14) 0.0366(14) -0.0098(11) -0.0088(11) -0.0077(11)
C4A 0.0245(12) 0.0245(11) 0.0237(11) -0.0067(9) -0.0030(9) -0.0054(9)
C4B 0.0224(11) 0.0257(11) 0.0236(11) -0.0073(9) -0.0034(9) -0.0038(9)
C4C 0.0250(12) 0.0332(13) 0.0293(13) -0.0100(10) -0.0042(10) -0.0047(10)
C5 0.0351(14) 0.0313(13) 0.0380(15) -0.0102(11) -0.0111(12) -0.0033(11)
C5A 0.0247(12) 0.0254(12) 0.0241(11) -0.0033(9) -0.0050(9) -0.0034(9)
C5B 0.0238(12) 0.0262(12) 0.0233(11) -0.0047(9) -0.0033(9) -0.0044(9)
C5C 0.0280(13) 0.0348(14) 0.0265(12) -0.0081(10) -0.0021(10) -0.0065(10)
C05Y 0.0412(16) 0.0363(15) 0.0432(16) -0.0050(13) -0.0043(13) -0.0001(12)
C6 0.0325(14) 0.0354(14) 0.0363(14) -0.0128(11) -0.0084(11) -0.0060(11)
C6A 0.0218(11) 0.0276(12) 0.0245(11) -0.0067(9) -0.0041(9) -0.0027(9)
C6B 0.0255(12) 0.0237(11) 0.0241(11) -0.0059(9) -0.0060(9) -0.0022(9)
C6C 0.0278(13) 0.0328(13) 0.0285(13) -0.0085(10) -0.0050(10) -0.0050(10)
C06L 0.080(5) 0.074(4) 0.046(4) -0.022(3) -0.003(3) -0.002(4)
C06O 0.047(3) 0.071(4) 0.060(4) 0.001(3) -0.010(3) -0.007(3)
C7 0.0322(14) 0.0342(14) 0.0411(16) -0.0056(12) -0.0088(12) -0.0088(11)
C7A 0.0238(12) 0.0261(12) 0.0261(12) -0.0035(9) -0.0027(9) -0.0050(9)
C7B 0.0242(12) 0.0262(12) 0.0244(11) -0.0047(9) -0.0034(9) -0.0020(9)
C7C 0.0291(13) 0.0352(14) 0.0280(13) -0.0068(11) -0.0043(10) -0.0042(11)
C8 0.0361(15) 0.0312(14) 0.0384(15) -0.0041(11) -0.0051(12) -0.0074(11)
C8A 0.0250(12) 0.0279(12) 0.0273(12) -0.0012(10) -0.0038(10) -0.0043(10)
C8B 0.0260(12) 0.0278(12) 0.0246(12) -0.0025(9) -0.0023(9) 0.0009(10)
C8C 0.0306(14) 0.0388(15) 0.0258(12) -0.0057(11) -0.0025(10) -0.0039(11)
C9 0.0355(15) 0.0322(14) 0.0394(15) -0.0032(12) -0.0070(12) -0.0051(11)
C9A 0.0275(13) 0.0293(13) 0.0270(12) 0.0018(10) -0.0066(10) -0.0023(10)
C9B 0.0293(13) 0.0308(13) 0.0240(12) -0.0016(10) 0.0001(10) -0.0014(10)
C9C 0.0296(13) 0.0421(15) 0.0268(13) -0.0087(11) -0.0005(10) -0.0067(11)
C10 0.0345(14) 0.0282(13) 0.0311(13) -0.0027(10) -0.0060(11) -0.0053(11)
C10A 0.0275(12) 0.0272(12) 0.0239(12) 0.0003(9) -0.0035(10) -0.0027(10)
C10B 0.0311(13) 0.0315(13) 0.0238(12) -0.0027(10) 0.0000(10) -0.0018(10)
C10C 0.0319(13) 0.0319(13) 0.0203(11) -0.0057(10) -0.0007(10) -0.0028(10)
C11 0.0361(15) 0.0306(14) 0.0366(15) -0.0083(11) -0.0057(12) -0.0034(11)
C11A 0.0253(12) 0.0314(13) 0.0290(13) -0.0028(10) -0.0043(10) -0.0018(10)
C11B 0.0306(14) 0.0337(14) 0.0297(13) -0.0015(11) 0.0023(11) -0.0020(11)
C11C 0.0307(13) 0.0328(13) 0.0244(12) -0.0055(10) -0.0002(10) -0.0036(10)
C12 0.0466(18) 0.0298(15) 0.059(2) -0.0120(14) -0.0106(16) 0.0003(13)
C12A 0.0332(14) 0.0339(14) 0.0309(14) 0.0021(11) -0.0091(11) -0.0003(11)
C12B 0.0398(16) 0.0513(19) 0.0291(14) 0.0012(13) 0.0041(12) -0.0046(14)
C12C 0.0365(15) 0.0556(19) 0.0238(13) -0.0102(12) 0.0040(11) -0.0097(13)
C13 0.053(2) 0.0293(15) 0.070(2) -0.0100(15) -0.0130(18) -0.0090(14)
C13A 0.0339(14) 0.0364(14) 0.0295(13) 0.0057(11) -0.0050(11) -0.0092(11)
C13B 0.0442(18) 0.057(2) 0.0267(14) 0.0041(13) -0.0053(12) -0.0057(15)
C13C 0.0458(18) 0.081(3) 0.0225(13) -0.0151(15) -0.0034(12) -0.0119(17)
C14 0.0410(17) 0.0368(16) 0.057(2) -0.0048(14) -0.0077(15) -0.0122(13)
C14A 0.0264(13) 0.0348(14) 0.0337(14) 0.0023(11) -0.0025(11) -0.0073(11)
C14B 0.0348(15) 0.0452(17) 0.0304(14) 0.0002(12) -0.0055(12) -0.0046(12)
C14C 0.0371(16) 0.071(2) 0.0283(14) -0.0137(14) -0.0066(12) -0.0107(15)
C15 0.0337(14) 0.0334(14) 0.0372(15) -0.0125(12) -0.0058(11) -0.0048(11)
C15A 0.0248(12) 0.0249(11) 0.0240(11) -0.0065(9) -0.0027(9) -0.0025(9)
C15B 0.0244(11) 0.0239(11) 0.0233(11) -0.0041(9) -0.0037(9) -0.0046(9)
C15C 0.0264(13) 0.0352(14) 0.0289(13) -0.0086(11) -0.0021(10) -0.0068(10)
C16 0.0327(14) 0.0329(14) 0.0336(14) -0.0113(11) -0.0031(11) -0.0028(11)
C16A 0.0248(12) 0.0266(12) 0.0279(12) -0.0065(10) 0.0006(10) -0.0015(9)
C16B 0.0242(12) 0.0259(12) 0.0251(12) -0.0031(9) -0.0017(9) -0.0025(9)
C16C 0.0249(12) 0.0383(14) 0.0288(13) -0.0080(11) 0.0005(10) -0.0056(11)
C17 0.0305(13) 0.0346(14) 0.0341(14) -0.0100(11) -0.0008(11) -0.0066(11)
C17A 0.0242(12) 0.0255(12) 0.0257(12) -0.0038(9) 0.0008(9) -0.0032(9)
C17B 0.0242(12) 0.0280(12) 0.0273(12) -0.0045(10) 0.0008(10) -0.0002(10)
C17C 0.0238(12) 0.0381(14) 0.0311(13) -0.0116(11) -0.0021(10) -0.0016(10)
C18 0.0246(12) 0.0348(14) 0.0277(12) -0.0086(10) -0.0021(10) -0.0051(10)
C18A 0.0217(11) 0.0260(12) 0.0251(12) -0.0037(9) -0.0018(9) -0.0014(9)
C18B 0.0243(12) 0.0287(12) 0.0261(12) -0.0032(10) 0.0009(9) -0.0009(10)
C18C 0.0221(12) 0.0382(14) 0.0228(11) -0.0066(10) -0.0026(9) -0.0004(10)
C19 0.0267(13) 0.0374(14) 0.0283(13) -0.0073(11) -0.0043(10) -0.0054(11)
C19A 0.0235(12) 0.0254(12) 0.0269(12) -0.0039(9) -0.0011(9) -0.0033(9)
C19B 0.0311(14) 0.0280(13) 0.0314(13) -0.0062(10) 0.0049(11) -0.0004(10)
C19C 0.0243(12) 0.0392(15) 0.0291(13) -0.0095(11) -0.0026(10) -0.0003(11)
C20 0.0429(17) 0.0469(17) 0.0291(14) -0.0057(12) -0.0067(12) -0.0105(13)
C20A 0.0248(12) 0.0294(13) 0.0322(13) -0.0039(10) 0.0024(10) -0.0051(10)
C20B 0.0299(14) 0.0364(15) 0.0461(17) -0.0091(13) 0.0082(12) 0.0017(12)
C20C 0.0239(14) 0.0476(18) 0.058(2) -0.0205(15) -0.0052(13) 0.0029(12)
C21 0.053(2) 0.056(2) 0.0283(14) -0.0146(14) -0.0013(13) -0.0143(16)
C21A 0.0267(13) 0.0324(14) 0.0350(14) -0.0085(11) 0.0067(11) -0.0016(10)
C21B 0.0264(14) 0.0397(16) 0.056(2) -0.0074(14) 0.0086(13) -0.0043(12)
C21C 0.0213(14) 0.057(2) 0.085(3) -0.028(2) -0.0030(15) -0.0042(14)
C22 0.0452(17) 0.0433(17) 0.0359(15) -0.0175(13) 0.0020(13) -0.0110(14)
C22A 0.0286(13) 0.0268(12) 0.0350(14) -0.0081(11) 0.0029(11) -0.0012(10)
C22B 0.0282(13) 0.0313(14) 0.0411(15) -0.0053(12) 0.0028(11) -0.0054(11)
C22C 0.0273(14) 0.0451(17) 0.063(2) -0.0210(16) -0.0024(14) -0.0072(12)
C23 0.0356(15) 0.0343(14) 0.0366(15) -0.0093(11) -0.0104(12) -0.0040(11)
C23A 0.0224(11) 0.0288(12) 0.0239(11) -0.0042(9) -0.0040(9) -0.0022(9)
C23B 0.0235(11) 0.0255(12) 0.0235(11) -0.0055(9) -0.0019(9) -0.0022(9)
C23C 0.0270(13) 0.0342(14) 0.0287(13) -0.0088(11) -0.0008(10) -0.0042(10)
C24 0.0323(14) 0.0381(15) 0.0375(15) -0.0079(12) -0.0064(12) -0.0038(12)
C24A 0.0292(13) 0.0303(13) 0.0231(12) -0.0031(10) -0.0037(10) 0.0022(10)
C24B 0.0231(11) 0.0257(12) 0.0247(12) -0.0049(9) -0.0016(9) -0.0008(9)
C24C 0.0280(13) 0.0293(13) 0.0314(13) -0.0085(10) -0.0016(10) -0.0026(10)
C25 0.0325(15) 0.0454(17) 0.0386(16) -0.0161(13) -0.0046(12) -0.0020(12)
C25A 0.0287(13) 0.0318(13) 0.0239(12) -0.0054(10) -0.0022(10) 0.0029(10)
C25B 0.0232(11) 0.0253(12) 0.0273(12) -0.0023(9) -0.0027(9) -0.0008(9)
C25C 0.0250(12) 0.0277(12) 0.0335(13) -0.0068(10) -0.0026(10) -0.0053(10)
C26 0.0276(13) 0.0392(15) 0.0391(15) -0.0128(12) -0.0036(11) -0.0041(11)
C26A 0.0267(12) 0.0299(13) 0.0256(12) -0.0036(10) -0.0020(10) 0.0017(10)
C26B 0.0216(11) 0.0256(12) 0.0272(12) -0.0045(9) -0.0014(9) -0.0017(9)
C26C 0.0206(11) 0.0236(11) 0.0326(13) -0.0048(10) -0.0016(9) -0.0032(9)
C27 0.0321(15) 0.0480(17) 0.0399(16) -0.0105(13) -0.0030(12) -0.0098(13)
C27A 0.0304(13) 0.0346(14) 0.0237(12) -0.0051(10) -0.0010(10) 0.0014(11)
C27B 0.0237(12) 0.0312(13) 0.0261(12) -0.0037(10) -0.0025(9) -0.0003(10)
C27C 0.0242(12) 0.0268(12) 0.0312(13) -0.0039(10) -0.0010(10) -0.0028(9)
C28 0.0311(16) 0.069(2) 0.052(2) -0.0179(18) 0.0006(14) -0.0154(15)
C28A 0.0365(15) 0.0354(14) 0.0294(14) -0.0075(11) -0.0021(11) 0.0074(12)
C28B 0.0340(14) 0.0282(13) 0.0330(14) -0.0011(11) -0.0043(11) 0.0038(11)
C28C 0.0444(17) 0.0242(13) 0.0394(15) -0.0017(11) -0.0055(13) -0.0048(11)
C29 0.0284(16) 0.078(3) 0.065(2) -0.026(2) -0.0080(15) -0.0110(16)
C29A 0.0406(16) 0.0359(15) 0.0304(14) -0.0053(11) -0.0077(12) 0.0115(12)
C29B 0.0397(15) 0.0263(13) 0.0375(15) -0.0080(11) -0.0061(12) 0.0038(11)
C29C 0.058(2) 0.0236(13) 0.0496(18) -0.0101(12) -0.0078(15) -0.0054(13)
C30 0.0372(17) 0.063(2) 0.051(2) -0.0212(17) -0.0155(15) -0.0036(15)
C30A 0.0373(15) 0.0384(15) 0.0247(12) -0.0046(11) -0.0058(11) 0.0066(12)
C30B 0.0330(14) 0.0290(13) 0.0293(13) -0.0090(10) -0.0037(10) 0.0002(10)
C30C 0.0457(17) 0.0319(14) 0.0404(16) -0.0130(12) -0.0054(13) -0.0074(12)
C40 0.052(2) 0.067(2) 0.0338(16) -0.0038(15) -0.0064(14) -0.0105(17)
C41 0.0356(16) 0.0593(19) 0.0360(15) -0.0036(14) -0.0046(12) -0.0045(14)
C42 0.046(2) 0.061(2) 0.068(3) -0.0027(19) -0.0154(18) 0.0026(17)
C50 0.058(4) 0.093(6) 0.110(7) 0.006(5) -0.022(5) -0.018(4)
C064 0.052(2) 0.0380(17) 0.064(2) -0.0094(16) -0.0025(17) 0.0043(15)
C067 0.0441(18) 0.056(2) 0.051(2) -0.0146(16) 0.0033(15) 0.0012(16)
K2 0.0394(5) 0.0411(5) 0.0450(6) -0.0074(4) -0.0057(4) 0.0036(4)
K9 0.0599(7) 0.0444(5) 0.0826(8) 0.0035(5) 0.0141(6) -0.0122(4)
O15 0.134(4) 0.073(3) 0.051(3) -0.003(2) -0.009(3) -0.029(3)
O17 0.1024(18) 0.1023(18) 0.1066(18) -0.0178(10) -0.0198(10) -0.0116(10)
O31 0.064(2) 0.040(2) 0.076(4) -0.015(2) -0.006(2) 0.0076(16)
O33 0.070(3) 0.058(2) 0.060(2) -0.0212(18) -0.032(2) 0.0269(19)
O34 0.0392(11) 0.0403(11) 0.0265(10) -0.0068(8) 0.0021(8) 0.0006(9)
O35 0.0334(13) 0.0680(18) 0.076(2) -0.0041(15) -0.0069(13) -0.0090(12)
O37 0.069(4) 0.075(4) 0.062(4) -0.026(3) 0.003(3) -0.009(3)
C31 0.124(6) 0.129(7) 0.100(6) -0.029(5) -0.022(5) -0.042(5)
C32 0.122(4) 0.075(4) 0.060(3) -0.003(3) -0.015(3) -0.031(3)
C33 0.172(8) 0.102(6) 0.068(4) -0.008(4) -0.002(5) -0.039(6)
C34 0.0860(19) 0.0850(19) 0.0889(19) -0.0158(10) -0.0162(10) -0.0096(10)
C35 0.087(3) 0.086(3) 0.093(2) -0.0171(18) -0.0166(18) -0.0102(18)
C36 0.102(3) 0.097(3) 0.102(3) -0.0183(19) -0.0133(18) -0.0086(19)
O2A 0.0507(15) 0.0562(15) 0.0583(16) -0.0121(13) -0.0108(12) 0.0046(12)
K5 0.0450(4) 0.0496(4) 0.0598(5) 0.0083(4) -0.0080(4) -0.0031(3)
K9A 0.0599(7) 0.0444(5) 0.0826(8) 0.0035(5) 0.0141(6) -0.0122(4)
O1I 0.137(6) 0.085(6) 0.064(6) 0.005(5) -0.012(5) -0.029(6)
O13 0.0391(14) 0.080(2) 0.081(2) -0.0301(17) -0.0153(14) 0.0115(13)
O19 0.130(6) 0.130(6) 0.130(6) -0.0224(14) -0.0226(14) -0.0143(12)
O31A 0.064(2) 0.040(2) 0.076(4) -0.015(2) -0.006(2) 0.0076(16)
C1D 0.134(5) 0.134(5) 0.134(5) -0.0231(14) -0.0231(14) -0.0140(11)
C1E 0.118(5) 0.116(5) 0.118(5) -0.020(2) -0.019(2) -0.012(2)
C1F 0.130(6) 0.130(6) 0.130(6) -0.0226(15) -0.0223(14) -0.0139(12)
C1G 0.127(6) 0.086(6) 0.065(5) -0.001(5) -0.012(5) -0.033(5)
C1J 0.136(9) 0.118(10) 0.095(9) -0.010(9) -0.006(8) -0.032(8)
C1K 0.133(14) 0.087(9) 0.110(14) -0.003(10) -0.014(12) -0.044(8)
C37 0.050(2) 0.092(3) 0.083(3) -0.033(3) -0.015(2) -0.006(2)
C38 0.083(4) 0.092(4) 0.088(3) -0.035(3) -0.018(3) -0.014(3)
C39 0.067(3) 0.114(5) 0.114(5) -0.041(4) -0.013(3) 0.020(3)
K2C 0.0394(5) 0.0411(5) 0.0450(6) -0.0074(4) -0.0057(4) 0.0036(4)
K2D 0.0394(5) 0.0411(5) 0.0450(6) -0.0074(4) -0.0057(4) 0.0036(4)
O42 0.060(3) 0.043(2) 0.042(2) 0.0062(17) -0.025(2) -0.0009(19)
O2C 0.060(3) 0.043(2) 0.042(2) 0.0062(17) -0.025(2) -0.0009(19)
O11 0.0679(19) 0.084(2) 0.0410(14) -0.0148(14) 0.0037(13) -0.0220(16)
C46 0.064(3) 0.078(3) 0.055(2) -0.014(2) -0.0057(19) -0.014(2)
C47 0.097(4) 0.113(5) 0.080(4) -0.019(3) 0.024(3) -0.022(4)
C48 0.060(3) 0.082(3) 0.072(3) -0.018(2) -0.016(2) -0.011(2)
O23 0.068(5) 0.092(5) 0.110(6) -0.024(5) -0.005(4) -0.003(4)
O24 0.107(3) 0.107(2) 0.112(3) -0.0186(12) -0.0192(12) -0.0125(12)
O22 0.089(5) 0.107(5) 0.087(5) -0.018(5) 0.005(4) -0.025(4)
C43 0.100(7) 0.101(8) 0.124(10) 0.012(7) -0.035(8) -0.036(6)
C44 0.108(7) 0.093(6) 0.085(7) 0.003(6) -0.005(6) -0.027(5)
C45 0.115(7) 0.069(6) 0.103(8) -0.004(5) -0.061(7) -0.024(6)
O38 0.0917(18) 0.0900(18) 0.0907(19) -0.0158(10) -0.0160(10) -0.0064(10)
C51 0.098(3) 0.098(3) 0.098(3) -0.0159(11) -0.0172(11) -0.0108(10)
O1F 0.140(5) 0.137(5) 0.136(4) -0.022(2) -0.022(2) -0.014(2)
C1M 0.104(4) 0.103(4) 0.104(4) -0.0182(12) -0.0179(12) -0.0113(11)
C1N 0.091(4) 0.092(4) 0.094(4) -0.018(2) -0.018(2) -0.011(2)
C1O 0.099(4) 0.098(4) 0.098(4) -0.018(2) -0.014(2) -0.0108(19)
O1E 0.098(4) 0.099(4) 0.096(4) -0.019(2) -0.020(2) -0.013(2)
C1H 0.080(4) 0.081(4) 0.080(4) -0.0139(12) -0.0142(12) -0.0085(11)
C1I 0.085(5) 0.086(5) 0.084(5) -0.015(2) -0.017(2) -0.010(2)
C1L 0.074(4) 0.077(4) 0.076(4) -0.016(2) -0.016(2) -0.008(2)
O40 0.107(3) 0.107(2) 0.112(3) -0.0186(12) -0.0192(12) -0.0125(12)
K9B 0.0599(7) 0.0444(5) 0.0826(8) 0.0035(5) 0.0141(6) -0.0122(4)
O43 0.0507(15) 0.0562(15) 0.0583(16) -0.0121(13) -0.0108(12) 0.0046(12)
O41 0.107(3) 0.107(2) 0.112(3) -0.0186(12) -0.0192(12) -0.0125(12)
O1G 0.095(3) 0.061(2) 0.115(3) 0.035(2) -0.050(2) -0.0350(19)
C1P 0.108(6) 0.096(5) 0.090(5) 0.033(4) -0.044(4) -0.046(5)
C1Q 0.108(6) 0.096(5) 0.090(5) 0.033(4) -0.044(4) -0.046(5)
O38A 0.0917(18) 0.0900(18) 0.0907(19) -0.0158(10) -0.0160(10) -0.0064(10)
O18A 0.0407(11) 0.0589(12) 0.0292(9) -0.0025(8) -0.0039(8) 0.0029(9)
O1H 0.077(2) 0.0447(16) 0.112(3) 0.0179(17) -0.042(2) -0.0073(15)
O32 0.074(9) 0.085(9) 0.060(7) -0.029(7) 0.024(6) -0.014(7)
O44 0.054(6) 0.045(5) 0.076(7) -0.001(5) -0.028(5) -0.005(5)

loop_
_atom_type_symbol
_atom_type_description
_atom_type_scat_dispersion_real
_atom_type_scat_dispersion_imag
_atom_type_scat_source
C C 0.0033 0.0016 'International Tables Vol C Tables 4.2.6.8 and 6.1.1.4'
H H 0.0000 0.0000 'International Tables Vol C Tables 4.2.6.8 and 6.1.1.4'
Ga Ga 0.2307 1.6083 'International Tables Vol C Tables 4.2.6.8 and 6.1.1.4'
K K 0.2009 0.2494 'International Tables Vol C Tables 4.2.6.8 and 6.1.1.4'
N N 0.0061 0.0033 'International Tables Vol C Tables 4.2.6.8 and 6.1.1.4'
O O 0.0106 0.0060 'International Tables Vol C Tables 4.2.6.8 and 6.1.1.4'

loop_
_geom_angle_atom_site_label_1
_geom_angle_atom_site_label_2
_geom_angle_atom_site_label_3
_geom_angle
_geom_angle_site_symmetry_1
_geom_angle_site_symmetry_3
_geom_angle_publ_flag
O1 Ga1 O2 85.52(9) . . ?
O1 Ga1 O4B 144.66(10) . . ?
O1D Ga1 O1 110.69(9) . . ?
O1D Ga1 O2 98.31(9) . . ?
O1D Ga1 O3B 98.41(9) . . ?
O1D Ga1 O4B 104.56(10) . . ?
O3B Ga1 O1 91.30(8) . . ?
O3B Ga1 O2 163.02(9) . . ?
O3B Ga1 O4B 86.07(8) . . ?
O4B Ga1 O2 86.93(9) . . ?
O1A Ga2 K1 129.36(6) . . ?
O1A Ga2 O4C 171.45(9) . . ?
O1D Ga2 K1 111.57(6) . . ?
O1D Ga2 O1A 95.00(9) . . ?
O1D Ga2 O4C 93.39(9) . . ?
O3C Ga2 K1 105.14(6) . . ?
O3C Ga2 O1A 88.03(8) . . ?
O3C Ga2 O1D 128.68(9) . . ?
O3C Ga2 O4C 85.45(8) . . ?
O4C Ga2 K1 47.89(6) . . ?
O39 Ga2 K1 45.69(6) . . ?
O39 Ga2 O1A 86.00(8) . . ?
O39 Ga2 O1D 107.90(9) . . ?
O39 Ga2 O3C 123.42(9) . . ?
O39 Ga2 O4C 92.98(8) . . ?
O2D Ga3 O3 110.62(9) . . ?
O2D Ga3 O4 97.30(8) . . ?
O2D Ga3 O5B 98.98(8) . . ?
O2D Ga3 O6B 101.52(9) . . ?
O3 Ga3 O4 85.31(8) . . ?
O3 Ga3 O6B 147.70(9) . . ?
O5B Ga3 O3 91.27(8) . . ?
O5B Ga3 O4 163.53(9) . . ?
O5B Ga3 O6B 86.74(8) . . ?
O6B Ga3 O4 87.60(8) . . ?
O2D Ga4 K4 107.08(6) . . ?
O2D Ga4 O3A 94.65(8) . . ?
O2D Ga4 O6C 91.71(9) . . ?
O3A Ga4 K4 129.59(6) . . ?
O3A Ga4 O6C 173.46(8) . . ?
O4A Ga4 K4 44.76(6) . . ?
O4A Ga4 O2D 105.39(8) . . ?
O4A Ga4 O3A 86.12(8) . . ?
O4A Ga4 O5C 125.10(8) . . ?
O4A Ga4 O6C 93.66(8) . . ?
O5C Ga4 K4 108.46(6) . . ?
O5C Ga4 O2D 129.51(8) . . ?
O5C Ga4 O3A 89.34(8) . . ?
O5C Ga4 O6C 85.44(8) . . ?
O6C Ga4 K4 49.20(6) . . ?
O1B Ga5 O3D 98.33(9) . . ?
O1B Ga5 O5 92.71(9) . . ?
O1B Ga5 O6 165.38(10) . . ?
O1B Ga5 O20 86.89(9) . . ?
O3D Ga5 O6 96.15(10) . . ?
O3D Ga5 O20 97.30(9) . . ?
O5 Ga5 O3D 105.86(9) . . ?
O5 Ga5 O6 85.24(9) . . ?
O5 Ga5 O20 156.64(10) . . ?
O20 Ga5 O6 89.29(9) . . ?
O1C Ga6 O3D 126.79(9) . . ?
O1C Ga6 O5A 89.28(8) . . ?
O1C Ga6 O6A 124.73(9) . . ?
O1C Ga6 O30 85.77(8) . . ?
O3D Ga6 O5A 95.40(9) . . ?
O3D Ga6 O30 92.60(9) . . ?
O5A Ga6 O30 172.00(9) . . ?
O6A Ga6 O3D 108.48(9) . . ?
O6A Ga6 O5A 85.70(8) . . ?
O6A Ga6 O30 91.95(8) . . ?
O4C K1 O36 144.34(6) . . ?
O4C K1 N1B 151.79(6) . 2_676 ?
O4C K1 N2B 130.59(7) . 2_676 ?
O4C K1 C9A 127.69(7) . 2_676 ?
O4C K1 C11A 107.08(6) . 2_676 ?
O4C K1 C12A 86.96(7) . 2_676 ?
O4C K1 C13A 85.69(7) . 2_676 ?
O4C K1 C14A 105.31(7) . 2_676 ?
O4C K1 O33 95.17(9) . . ?
O4C K1 O2C 66.71(16) . . ?
O36 K1 N1B 53.49(6) . 2_676 ?
O36 K1 N2B 76.37(6) . 2_676 ?
O36 K1 C9A 75.68(6) . 2_676 ?
O36 K1 C11A 71.61(6) . 2_676 ?
O36 K1 C12A 94.71(7) . 2_676 ?
O36 K1 C13A 109.67(7) . 2_676 ?
O36 K1 C14A 99.67(7) . 2_676 ?
O36 K1 O33 61.48(10) . . ?
O36 K1 O2C 102.84(18) . . ?
O39 K1 O4C 62.10(6) . . ?
O39 K1 O36 83.68(6) . . ?
O39 K1 N1B 134.61(6) . 2_676 ?
O39 K1 N2B 151.86(7) . 2_676 ?
O39 K1 C9A 117.71(7) . 2_676 ?
O39 K1 C11A 76.66(6) . 2_676 ?
O39 K1 C12A 76.16(7) . 2_676 ?
O39 K1 C13A 97.11(7) . 2_676 ?
O39 K1 C14A 118.90(7) . 2_676 ?
O39 K1 O33 69.71(9) . . ?
O39 K1 O2C 85.26(18) . . ?
N1B K1 C9A 69.84(6) 2_676 2_676 ?
N1B K1 C11A 99.83(6) 2_676 2_676 ?
N1B K1 C12A 117.14(7) 2_676 2_676 ?
N2B K1 N1B 23.15(6) 2_676 2_676 ?
N2B K1 C9A 76.47(7) 2_676 2_676 ?
N2B K1 C11A 114.46(7) 2_676 2_676 ?
N2B K1 C12A 124.60(7) 2_676 2_676 ?
N2B K1 C13A 108.12(8) 2_676 2_676 ?
N2B K1 C14A 84.31(7) 2_676 2_676 ?
N2B K1 O33 83.28(9) 2_676 . ?
N2B K1 O2C 80.15(17) 2_676 . ?
C9A K1 C11A 41.11(6) 2_676 2_676 ?
C12A K1 C9A 48.74(7) 2_676 2_676 ?
C12A K1 C11A 23.24(7) 2_676 2_676 ?
C13A K1 N1B 109.95(7) 2_676 2_676 ?
C13A K1 C9A 42.20(7) 2_676 2_676 ?
C13A K1 C11A 41.68(7) 2_676 2_676 ?
C13A K1 C12A 24.43(7) 2_676 2_676 ?
C13A K1 C14A 24.35(7) 2_676 2_676 ?
C14A K1 N1B 86.08(7) 2_676 2_676 ?
C14A K1 C9A 24.11(6) 2_676 2_676 ?
C14A K1 C11A 48.67(7) 2_676 2_676 ?
C14A K1 C12A 42.74(7) 2_676 2_676 ?
O33 K1 O2C 43.3(2) . . ?
K3 K3 H2AB 131.7 2_677 . ?
K3 K3 H43B 135.0 2_677 . ?
O2 K3 K3 99.33(5) . 2_677 ?
O2 K3 H2AB 57.8 . . ?
O2 K3 H43B 35.7 . . ?
O4B K3 K3 95.91(5) . 2_677 ?
O4B K3 O2 53.55(6) . . ?
O4B K3 O9 108.75(9) . . ?
O4B K3 O31 79.91(11) . . ?
O4B K3 H2AB 35.8 . . ?
O4B K3 O31A 72.5(5) . . ?
O4B K3 H43B 60.0 . . ?
O7 K3 K3 37.20(6) . 2_677 ?
O7 K3 K3 36.48(5) 2_677 2_677 ?
O7 K3 O2 81.03(8) 2_677 . ?
O7 K3 O2 114.85(8) . . ?
O7 K3 O4B 109.30(8) 2_677 . ?
O7 K3 O4B 80.22(8) . . ?
O7 K3 O7 73.68(9) . 2_677 ?
O7 K3 O9 105.13(10) 2_677 . ?
O7 K3 O9 170.57(10) . . ?
O7 K3 O31 99.44(13) . . ?
O7 K3 O31 166.85(15) 2_677 . ?
O7 K3 H2AB 109.6 . . ?
O7 K3 H2AB 136.6 2_677 . ?
O7 K3 O31A 176.8(4) 2_677 . ?
O7 K3 O31A 109.4(5) . . ?
O7 K3 H43B 111.9 2_677 . ?
O7 K3 H43B 139.7 . . ?
O8 K3 K3 81.42(5) . 2_677 ?
O8 K3 O2 160.63(7) . . ?
O8 K3 O4B 145.82(7) . . ?
O8 K3 O7 77.37(8) . . ?
O8 K3 O7 88.74(8) . 2_677 ?
O8 K3 O9 93.30(9) . . ?
O8 K3 O31 78.71(14) . . ?
O8 K3 H2AB 134.6 . . ?
O8 K3 O31A 91.0(6) . . ?
O8 K3 H43B 140.3 . . ?
O9 K3 K3 140.86(9) . 2_677 ?
O9 K3 O2 73.80(8) . . ?
O9 K3 O31 79.77(13) . . ?
O9 K3 H2AB 77.9 . . ?
O9 K3 O31A 71.7(5) . . ?
O9 K3 H43B 49.6 . . ?
O31 K3 K3 135.65(12) . 2_677 ?
O31 K3 O2 112.12(15) . . ?
O31 K3 H43B 80.7 . . ?
O31A K3 O2 98.3(6) . . ?
O4A K4 O6C 62.89(6) . . ?
O4A K4 O21 88.46(7) . . ?
O4A K4 O26 83.85(6) . . ?
O4A K4 N4B 136.92(6) . 2_667 ?
O4A K4 N5B 156.85(7) . 2_667 ?
O4A K4 C17A 114.73(6) . 2_667 ?
O4A K4 C18A 94.26(6) . 2_667 ?
O4A K4 C19A 73.39(6) . 2_667 ?
O4A K4 C20A 72.22(7) . 2_667 ?
O4A K4 C21A 93.28(7) . 2_667 ?
O4A K4 C22A 114.75(7) . 2_667 ?
O6C K4 O21 69.38(7) . . ?
O6C K4 O26 145.09(6) . . ?
O6C K4 N4B 153.69(6) . 2_667 ?
O6C K4 N5B 131.62(7) . 2_667 ?
O6C K4 C17A 124.20(6) . 2_667 ?
O6C K4 C18A 126.38(6) . 2_667 ?
O6C K4 C19A 105.11(6) . 2_667 ?
O6C K4 C20A 84.26(6) . 2_667 ?
O6C K4 C21A 82.53(7) . 2_667 ?
O6C K4 C22A 101.81(7) . 2_667 ?
O21 K4 O26 101.26(7) . . ?
O21 K4 N4B 91.41(7) . 2_667 ?
O21 K4 C17A 156.34(7) . 2_667 ?
O21 K4 C18A 163.20(7) . 2_667 ?
O21 K4 C19A 161.23(8) . 2_667 ?
O21 K4 C20A 152.54(7) . 2_667 ?
O21 K4 C21A 147.41(8) . 2_667 ?
O21 K4 C22A 148.88(8) . 2_667 ?
O26 K4 N4B 53.97(6) . 2_667 ?
O26 K4 C17A 77.87(6) . 2_667 ?
O26 K4 C18A 62.67(6) . 2_667 ?
O26 K4 C19A 72.64(6) . 2_667 ?
O26 K4 C20A 95.98(7) . 2_667 ?
O26 K4 C21A 111.28(7) . 2_667 ?
O26 K4 C22A 101.61(7) . 2_667 ?
N4B K4 C17A 68.72(6) 2_667 2_667 ?
N4B K4 C18A 75.31(6) 2_667 2_667 ?
N4B K4 C19A 98.57(6) 2_667 2_667 ?
N4B K4 C20A 116.05(7) 2_667 2_667 ?
N4B K4 C21A 108.74(7) 2_667 2_667 ?
N4B K4 C22A 85.25(7) 2_667 2_667 ?
N5B K4 O21 82.58(8) 2_667 . ?
N5B K4 O26 77.09(6) 2_667 . ?
N5B K4 N4B 23.38(6) 2_667 2_667 ?
N5B K4 C17A 74.14(7) 2_667 2_667 ?
N5B K4 C18A 88.61(7) 2_667 2_667 ?
N5B K4 C19A 112.37(7) 2_667 2_667 ?
N5B K4 C20A 122.37(7) 2_667 2_667 ?
N5B K4 C21A 105.75(8) 2_667 2_667 ?
N5B K4 C22A 82.26(7) 2_667 2_667 ?
C17A K4 C18A 23.36(6) 2_667 2_667 ?
C17A K4 C19A 41.33(6) 2_667 2_667 ?
C19A K4 C18A 23.90(6) 2_667 2_667 ?
C20A K4 C17A 48.85(6) 2_667 2_667 ?
C20A K4 C18A 42.14(6) 2_667 2_667 ?
C20A K4 C19A 23.55(6) 2_667 2_667 ?
C20A K4 C22A 42.56(7) 2_667 2_667 ?
C21A K4 C17A 41.96(6) 2_667 2_667 ?
C21A K4 C18A 49.07(6) 2_667 2_667 ?
C21A K4 C19A 41.95(7) 2_667 2_667 ?
C21A K4 C20A 24.53(7) 2_667 2_667 ?
C21A K4 C22A 23.99(7) 2_667 2_667 ?
C22A K4 C17A 23.91(6) 2_667 2_667 ?
C22A K4 C18A 41.92(6) 2_667 2_667 ?
C22A K4 C19A 48.66(7) 2_667 2_667 ?
K6 K6 H18A 163.1 2_767 . ?
K6 K6 H18B 154.8 2_767 . ?
O4 K6 K6 98.04(5) . 2_767 ?
O4 K6 H18A 81.9 . . ?
O4 K6 H18B 106.2 . . ?
O6B K6 K6 95.53(5) . 2_767 ?
O6B K6 O4 55.29(6) . . ?
O6B K6 H18A 70.4 . . ?
O6B K6 H18B 92.6 . . ?
O6B K6 O18A 79.30(12) . . ?
O12 K6 K6 36.35(6) . 2_767 ?
O12 K6 K6 35.47(5) 2_767 2_767 ?
O12 K6 O4 112.80(8) . . ?
O12 K6 O4 81.07(8) 2_767 . ?
O12 K6 O6B 110.33(8) 2_767 . ?
O12 K6 O6B 78.64(8) . . ?
O12 K6 O12 71.82(10) . 2_767 ?
O12 K6 O18 116.99(13) . . ?
O12 K6 H18A 157.9 2_767 . ?
O12 K6 H18A 128.3 . . ?
O12 K6 H18B 155.4 2_767 . ?
O12 K6 H18B 123.5 . . ?
O12 K6 O29 162.99(10) . . ?
O12 K6 O18A 168.42(14) 2_767 . ?
O12 K6 O18A 104.90(13) . . ?
O18 K6 K6 153.19(12) . 2_767 ?
O18 K6 O4 97.74(13) . . ?
O18 K6 O6B 76.08(11) . . ?
O18 K6 O12 170.51(12) . 2_767 ?
O18 K6 H18A 16.5 . . ?
O18 K6 H18B 16.6 . . ?
H18A K6 H18B 26.2 . . ?
O27 K6 K6 82.91(6) . 2_767 ?
O27 K6 O4 157.12(7) . . ?
O27 K6 O6B 147.57(7) . . ?
O27 K6 O12 81.42(8) . . ?
O27 K6 O12 87.03(9) . 2_767 ?
O27 K6 O18 90.78(13) . . ?
O27 K6 H18A 103.8 . . ?
O27 K6 H18B 77.5 . . ?
O27 K6 O29 84.56(8) . . ?
O27 K6 O18A 81.47(13) . . ?
O29 K6 K6 132.11(8) . 2_767 ?
O29 K6 O4 77.88(8) . . ?
O29 K6 O6B 118.14(8) . . ?
O29 K6 O12 97.96(9) . 2_767 ?
O29 K6 O18 72.62(13) . . ?
O29 K6 H18A 64.6 . . ?
O29 K6 H18B 61.9 . . ?
O29 K6 O18A 82.35(13) . . ?
O18A K6 O4 110.20(13) . . ?
O6A K7 H14B 73.0 . . ?
O6A K7 O30 61.68(6) . . ?
O6A K7 N7B 139.54(7) . 2_766 ?
O6A K7 N8B 159.39(8) . 2_766 ?
O6A K7 C27A 76.71(7) . 2_766 ?
O6A K7 C28A 74.36(7) . 2_766 ?
O6A K7 C29A 94.36(7) . 2_766 ?
O6A K7 C30A 116.19(7) . 2_766 ?
O6A K7 O34 87.24(6) . . ?
O6A K7 H32A 61.7 . . ?
H14B K7 H32A 34.0 . . ?
O30 K7 H14B 70.6 . . ?
O30 K7 N7B 153.80(6) . 2_766 ?
O30 K7 N8B 131.95(7) . 2_766 ?
O30 K7 C27A 107.64(6) . 2_766 ?
O30 K7 C28A 86.99(7) . 2_766 ?
O30 K7 C29A 84.44(7) . 2_766 ?
O30 K7 C30A 103.38(7) . 2_766 ?
O30 K7 O34 147.91(6) . . ?
O30 K7 H32A 93.4 . . ?
N7B K7 H14B 98.5 2_766 . ?
N7B K7 C27A 94.61(6) 2_766 2_766 ?
N7B K7 C28A 111.55(7) 2_766 2_766 ?
N7B K7 C30A 81.34(7) 2_766 2_766 ?
N7B K7 H32A 88.9 2_766 . ?
N8B K7 H14B 95.9 2_766 . ?
N8B K7 N7B 22.82(6) 2_766 2_766 ?
N8B K7 C27A 107.63(7) 2_766 2_766 ?
N8B K7 C28A 117.59(8) 2_766 2_766 ?
N8B K7 C29A 101.91(8) 2_766 2_766 ?
N8B K7 C30A 78.35(7) 2_766 2_766 ?
N8B K7 O34 76.01(6) 2_766 . ?
N8B K7 H32A 99.4 2_766 . ?
C27A K7 H14B 146.2 2_766 . ?
C27A K7 H32A 116.0 2_766 . ?
C28A K7 H14B 146.4 2_766 . ?
C28A K7 C27A 23.01(7) 2_766 2_766 ?
C28A K7 C30A 41.96(7) 2_766 2_766 ?
C28A K7 H32A 129.0 2_766 . ?
C29A K7 H14B 155.0 2_766 . ?
C29A K7 N7B 104.74(7) 2_766 2_766 ?
C29A K7 C27A 41.16(7) 2_766 2_766 ?
C29A K7 C28A 24.22(7) 2_766 2_766 ?
C29A K7 C30A 23.95(7) 2_766 2_766 ?
C29A K7 H32A 153.1 2_766 . ?
C30A K7 H14B 165.7 2_766 . ?
C30A K7 C27A 47.49(7) 2_766 2_766 ?
C30A K7 H32A 159.4 2_766 . ?
O34 K7 H14B 94.0 . . ?
O34 K7 N7B 53.30(6) . 2_766 ?
O34 K7 C27A 69.46(7) . 2_766 ?
O34 K7 C28A 92.33(7) . 2_766 ?
O34 K7 C29A 107.15(7) . 2_766 ?
O34 K7 C30A 97.22(7) . 2_766 ?
O34 K7 H32A 62.6 . . ?
O14 K8 H3D 69.7 . . ?
O14 K8 O20 138.92(8) . . ?
O16 K8 H3D 75.5 . . ?
O16 K8 O14 88.64(10) . . ?
O16 K8 O20 77.93(8) . . ?
O16 K8 O30 139.82(8) . . ?
O16 K8 O15 95.28(16) . . ?
O20 K8 H3D 69.4 . . ?
O30 K8 H3D 65.4 . . ?
O30 K8 O14 69.71(8) . . ?
O30 K8 O20 96.25(6) . . ?
O30 K8 O15 123.82(15) . . ?
O15 K8 H3D 170.7 . . ?
O15 K8 O14 111.89(17) . . ?
O15 K8 O20 107.92(16) . . ?
O1I K8 H3D 158.3 . . ?
O1I K8 O14 123.8(5) . . ?
O1I K8 O16 87.2(5) . . ?
O1I K8 O20 94.5(5) . . ?
O1I K8 O30 133.0(5) . . ?
C10 O1 Ga1 109.61(17) . . ?
C10A O1A Ga2 109.08(16) . . ?
C10B O1B Ga5 109.89(17) . . ?
C10C O1C Ga6 111.20(16) . . ?
Ga1 O1D Ga2 131.86(11) . . ?
Ga1 O1D H1D 116.7 . . ?
Ga2 O1D H1D 110.6 . . ?
Ga1 O2 K3 97.28(8) . . ?
Ga1 O2 K2C 124.88(10) . . ?
C11 O2 Ga1 109.07(17) . . ?
C11 O2 K3 121.38(18) . . ?
C11 O2 K2C 108.40(17) . . ?
K2C O2 K3 96.17(7) . . ?
Ga3 O2D Ga4 131.33(10) . . ?
Ga3 O2D H2D 117.9 . . ?
Ga4 O2D H2D 108.4 . . ?
C18 O3 Ga3 109.25(17) . . ?
C18A O3A Ga4 108.50(15) . . ?
C18B O3B Ga1 109.65(16) . . ?
C18C O3C Ga2 111.52(17) . . ?
Ga5 O3D H3D 110.4 . . ?
Ga6 O3D Ga5 131.09(11) . . ?
Ga6 O3D H3D 117.2 . . ?
Ga3 O4 K6 97.77(8) . . ?
C19 O4 Ga3 108.98(17) . . ?
C19 O4 K6 122.15(16) . . ?
Ga4 O4A K4 104.63(8) . . ?
C19A O4A Ga4 110.77(15) . . ?
C19A O4A K4 144.57(16) . . ?
Ga1 O4B K3 103.68(9) . . ?
Ga1 O4B K2 98.51(10) . . ?
K3 O4B K2 119.09(9) . . ?
C19B O4B Ga1 109.31(16) . . ?
C19B O4B K3 128.83(18) . . ?
C19B O4B K2 93.60(18) . . ?
Ga2 O4C K1 100.12(8) . . ?
Ga2 O4C K2 112.42(11) . . ?
Ga2 O4C K2D 133.64(13) . . ?
K1 O4C K2D 99.61(11) . . ?
C19C O4C Ga2 110.17(16) . . ?
C19C O4C K1 109.60(16) . . ?
C19C O4C K2 109.25(17) . . ?
C19C O4C K2D 101.85(18) . . ?
K2 O4C K1 114.96(10) . . ?
C26 O5 Ga5 109.69(18) . . ?
C26A O5A Ga6 109.09(16) . . ?
C26B O5B Ga3 109.16(16) . . ?
C26C O5C Ga4 111.49(16) . . ?
Ga5 O6 K9 96.28(10) . . ?
Ga5 O6 K9A 85.8(4) . . ?
C27 O6 Ga5 109.53(19) . . ?
C27 O6 K9 127.7(2) . . ?
C27 O6 K9A 121.9(5) . . ?
Ga6 O6A K7 106.99(8) . . ?
C27A O6A Ga6 111.16(17) . . ?
C27A O6A K7 141.70(17) . . ?
Ga3 O6B K6 99.14(8) . . ?
Ga3 O6B K5 101.22(8) . . ?
C27B O6B Ga3 108.88(16) . . ?
C27B O6B K6 130.78(16) . . ?
C27B O6B K5 97.55(15) . . ?
K5 O6B K6 115.98(7) . . ?
Ga4 O6C K4 98.35(7) . . ?
Ga4 O6C K5 112.24(9) . . ?
C27C O6C Ga4 110.45(16) . . ?
C27C O6C K4 115.29(16) . . ?
C27C O6C K5 109.21(16) . . ?
K5 O6C K4 111.01(7) . . ?
K3 O7 K3 106.32(9) . 2_677 ?
C05Y O7 K3 128.8(2) . 2_677 ?
C05Y O7 K3 124.6(2) . . ?
K3 O8 H8A 109.4 . . ?
K3 O8 H8B 109.4 . . ?
H8A O8 H8B 104.5 . . ?
K3 O9 H9A 109.9 . . ?
K3 O9 H9B 109.9 . . ?
K3 O9 K2C 97.42(10) . . ?
H9A O9 H9B 104.0 . . ?
K6 O12 K6 108.18(9) . 2_767 ?
C41 O12 K6 128.1(2) . 2_767 ?
C41 O12 K6 123.4(3) . . ?
K8 O14 H14A 109.6 . . ?
K8 O14 H14B 109.6 . . ?
H14A O14 H14B 104.3 . . ?
K8 O16 H16A 109.5 . . ?
K8 O16 H16B 109.3 . . ?
H16A O16 H16B 104.4 . . ?
K6 O18 H18A 97.1 . . ?
K6 O18 H18B 96.6 . . ?
H18A O18 H18B 104.5 . . ?
Ga5 O20 K8 103.02(9) . . ?
Ga5 O20 K9 97.46(9) . . ?
Ga5 O20 K9A 90.8(6) . . ?
K8 O20 K9 111.50(7) . . ?
C11B O20 Ga5 109.37(17) . . ?
C11B O20 K8 105.45(18) . . ?
C11B O20 K9 127.39(18) . . ?
C11B O20 K9A 117.4(7) . . ?
K9A O20 K8 127.3(5) . . ?
K4 O21 H21A 107.1 . . ?
K4 O21 H21B 111.4 . . ?
H21A O21 H21B 104.3 . . ?
K5 O21 K4 104.69(9) . . ?
H25A O25 H25B 104.5 . . ?
K2 O25 H25A 109.4 . . ?
K2 O25 H25B 109.4 . . ?
K4 O26 H26A 109.7 . . ?
K4 O26 H26B 109.8 . . ?
H26A O26 H26B 104.1 . . ?
K6 O27 H27A 109.8 . . ?
K6 O27 H27B 109.8 . . ?
H27A O27 H27B 104.1 . . ?
K6 O29 H29A 109.8 . . ?
K6 O29 H29B 109.4 . . ?
H29A O29 H29B 104.3 . . ?
Ga6 O30 K7 98.98(8) . . ?
Ga6 O30 K8 109.90(9) . . ?
K8 O30 K7 111.93(7) . . ?
C11C O30 Ga6 110.02(16) . . ?
C11C O30 K7 113.94(17) . . ?
C11C O30 K8 111.38(16) . . ?
K1 O36 H36A 109.4 . . ?
K1 O36 H36B 109.5 . . ?
H36A O36 H36B 104.4 . . ?
Ga2 O39 K1 103.86(8) . . ?
C11A O39 Ga2 110.64(16) . . ?
C11A O39 K1 144.97(17) . . ?
N2 N1 C7 108.7(3) . . ?
N2 N1 K9 103.7(2) . 2_776 ?
C7 N1 K9 147.1(2) . 2_776 ?
N2A N1A C7A 109.8(2) . . ?
N2B N1B K1 58.96(13) . 2_676 ?
N2B N1B C7B 109.4(2) . . ?
C7B N1B K1 167.20(17) . 2_676 ?
N2C N1C C7C 109.1(2) . . ?
N1 N2 N3 107.2(3) . . ?
N1A N2A N3A 106.6(2) . . ?
N1B N2B K1 97.88(15) . 2_676 ?
N1B N2B N3B 106.9(2) . . ?
N3B N2B K1 154.62(17) . 2_676 ?
N1C N2C N3C 107.3(2) . . ?
N2 N3 C9 121.4(3) . . ?
C8 N3 N2 110.5(3) . . ?
C8 N3 C9 127.8(3) . . ?
N2A N3A C9A 119.3(2) . . ?
C8A N3A N2A 111.0(2) . . ?
C8A N3A C9A 129.5(2) . . ?
N2B N3B C8B 110.8(2) . . ?
N2B N3B C9B 120.9(2) . . ?
C8B N3B C9B 128.2(2) . . ?
N2C N3C C8C 110.4(2) . . ?
N2C N3C C9C 121.1(2) . . ?
C8C N3C C9C 128.4(3) . . ?
N5 N4 C15 109.2(3) . . ?
N5A N4A C15A 109.4(2) . . ?
N5B N4B K4 57.26(13) . 2_667 ?
N5B N4B C15B 109.3(2) . . ?
C15B N4B K4 164.95(17) . 2_667 ?
N5C N4C C15C 108.6(2) . . ?
N4 N5 N6 106.9(2) . . ?
N4A N5A N6A 107.1(2) . . ?
N4B N5B K4 99.36(15) . 2_667 ?
N4B N5B N6B 107.1(2) . . ?
N6B N5B K4 152.46(17) . 2_667 ?
N4C N5C N6C 107.8(2) . . ?
N5 N6 C17 120.9(2) . . ?
C16 N6 N5 110.5(3) . . ?
C16 N6 C17 128.3(2) . . ?
N5A N6A C16A 110.4(2) . . ?
N5A N6A C17A 119.7(2) . . ?
C16A N6A C17A 129.7(2) . . ?
N5B N6B C16B 110.9(2) . . ?
N5B N6B C17B 119.5(2) . . ?
C16B N6B C17B 129.6(2) . . ?
N5C N6C C16C 110.1(2) . . ?
N5C N6C C17C 120.7(2) . . ?
C16C N6C C17C 129.0(2) . . ?
N8 N7 C23 109.7(3) . . ?
N8A N7A C23A 109.4(2) . . ?
N8B N7B K7 55.32(13) . 2_766 ?
N8B N7B C23B 109.5(2) . . ?
C23B N7B K7 163.35(18) . 2_766 ?
N8C N7C C23C 108.9(2) . . ?
N7 N8 N9 106.6(3) . . ?
N7A N8A N9A 107.2(2) . . ?
N7B N8B K7 101.86(15) . 2_766 ?
N7B N8B N9B 106.9(2) . . ?
N9B N8B K7 150.22(17) . 2_766 ?
N7C N8C N9C 107.8(2) . . ?
N8 N9 C24 110.8(3) . . ?
N8 N9 C25 120.9(3) . . ?
C24 N9 C25 127.6(3) . . ?
N8A N9A C24A 110.4(2) . . ?
N8A N9A C25A 119.3(2) . . ?
C24A N9A C25A 130.1(2) . . ?
N8B N9B C24B 110.9(2) . . ?
N8B N9B C25B 119.7(2) . . ?
C24B N9B C25B 129.3(2) . . ?
N8C N9C C24C 110.4(2) . . ?
N8C N9C C25C 120.3(2) . . ?
C24C N9C C25C 129.1(2) . . ?
C2 C1 H1 119.9 . . ?
C2 C1 C6 120.3(3) . . ?
C2 C1 K9B 125.0(3) . 2_776 ?
C6 C1 H1 119.9 . . ?
C6 C1 K9B 102.7(3) . 2_776 ?
K9B C1 H1 37.2 2_776 . ?
C2A C1A H1A 119.7 . . ?
C6A C1A H1A 119.7 . . ?
C6A C1A C2A 120.7(2) . . ?
C2B C1B H1B 119.8 . . ?
C2B C1B C6B 120.4(2) . . ?
C6B C1B H1B 119.8 . . ?
C2C C1C H1C 119.8 . . ?
C2C C1C C6C 120.5(3) . . ?
C6C C1C H1C 119.8 . . ?
C1 C2 C3 119.5(3) . . ?
C1 C2 C7 120.9(3) . . ?
C3 C2 C7 119.5(3) . . ?
C1A C2A C7A 119.8(2) . . ?
C3A C2A C1A 119.3(2) . . ?
C3A C2A C7A 120.6(2) . . ?
C1B C2B C7B 119.8(2) . . ?
C3B C2B C1B 119.6(2) . . ?
C3B C2B C7B 120.6(2) . . ?
C1C C2C C3C 119.6(3) . . ?
C1C C2C C7C 119.2(3) . . ?
C3C C2C C7C 121.1(3) . . ?
C2 C3 H3 119.9 . . ?
C4 C3 C2 120.3(3) . . ?
C4 C3 H3 119.9 . . ?
C2A C3A H3A 119.8 . . ?
C4A C3A C2A 120.4(2) . . ?
C4A C3A H3A 119.8 . . ?
C2B C3B H3B 119.7 . . ?
C2B C3B C4B 120.6(2) . . ?
C4B C3B H3B 119.7 . . ?
C2C C3C H3C 119.8 . . ?
C4C C3C C2C 120.3(3) . . ?
C4C C3C H3C 119.8 . . ?
C3 C4 C5 119.8(3) . . ?
C3 C4 C15 119.5(3) . . ?
C5 C4 C15 120.6(3) . . ?
C3A C4A C5A 119.6(2) . . ?
C3A C4A C15A 120.3(2) . . ?
C5A C4A C15A 119.6(2) . . ?
C3B C4B C5B 119.4(2) . . ?
C3B C4B C15B 120.4(2) . . ?
C5B C4B C15B 120.2(2) . . ?
C3C C4C C5C 119.7(3) . . ?
C3C C4C C15C 120.8(3) . . ?
C5C C4C C15C 119.4(2) . . ?
C4 C5 H5 119.7 . . ?
C6 C5 C4 120.6(3) . . ?
C6 C5 H5 119.7 . . ?
C4A C5A H5A 119.7 . . ?
C6A C5A C4A 120.6(2) . . ?
C6A C5A H5A 119.7 . . ?
C4B C5B H5B 119.7 . . ?
C6B C5B C4B 120.6(2) . . ?
C6B C5B H5B 119.7 . . ?
C4C C5C H5C 119.8 . . ?
C6C C5C C4C 120.4(3) . . ?
C6C C5C H5C 119.8 . . ?
O7 C05Y C064 121.7(3) . . ?
O7 C05Y C067 121.8(3) . . ?
C067 C05Y C064 116.5(3) . . ?
C1 C6 C23 119.1(3) . . ?
C5 C6 C1 119.5(3) . . ?
C5 C6 C23 121.3(3) . . ?
C1A C6A C5A 119.4(2) . . ?
C1A C6A C23A 120.8(2) . . ?
C5A C6A C23A 119.4(2) . . ?
C1B C6B C23B 120.4(2) . . ?
C5B C6B C1B 119.5(2) . . ?
C5B C6B C23B 120.1(2) . . ?
C1C C6C C23C 120.1(3) . . ?
C5C C6C C1C 119.4(3) . . ?
C5C C6C C23C 120.4(3) . . ?
H06G C06L H06H 109.5 . . ?
H06G C06L H06I 109.5 . . ?
H06H C06L H06I 109.5 . . ?
C06O C06L H06G 109.5 . . ?
C06O C06L H06H 109.5 . . ?
C06O C06L H06I 109.5 . . ?
O10 C06O C06L 119.7(7) . . ?
O10 C06O C50 120.0(8) . . ?
C06L C06O C50 120.3(7) . . ?
N1 C7 C2 123.5(3) . . ?
N1 C7 C8 108.1(3) . . ?
C8 C7 C2 128.4(3) . . ?
N1A C7A C2A 122.7(2) . . ?
N1A C7A C8A 107.3(2) . . ?
C8A C7A C2A 129.5(2) . . ?
N1B C7B C2B 122.2(2) . . ?
N1B C7B C8B 107.8(2) . . ?
C8B C7B C2B 130.0(2) . . ?
N1C C7C C2C 123.3(3) . . ?
N1C C7C C8C 108.1(3) . . ?
C8C C7C C2C 128.7(3) . . ?
N3 C8 C7 105.5(3) . . ?
N3 C8 H8 127.3 . . ?
C7 C8 H8 127.3 . . ?
N3A C8A C7A 105.3(2) . . ?
N3A C8A H8AA 127.3 . . ?
C7A C8A H8AA 127.3 . . ?
N3B C8B C7B 105.1(2) . . ?
N3B C8B H8BA 127.5 . . ?
C7B C8B H8BA 127.5 . . ?
N3C C8C C7C 105.1(3) . . ?
N3C C8C H8C 127.5 . . ?
C7C C8C H8C 127.5 . . ?
C10 C9 N3 119.2(3) . . ?
C10 C9 C14 121.9(3) . . ?
C14 C9 N3 118.8(3) . . ?
N3A C9A K1 114.00(17) . 2_676 ?
C10A C9A K1 81.79(16) . 2_676 ?
C10A C9A N3A 119.4(2) . . ?
C10A C9A C14A 121.0(2) . . ?
C14A C9A K1 73.26(17) . 2_676 ?
C14A C9A N3A 119.6(2) . . ?
C10B C9B N3B 119.3(2) . . ?
C10B C9B C14B 121.4(3) . . ?
C14B C9B N3B 119.3(3) . . ?
C10C C9C N3C 119.2(2) . . ?
C10C C9C C14C 121.7(3) . . ?
C14C C9C N3C 119.0(3) . . ?
O1 C10 C9 125.2(3) . . ?
O1 C10 C11 116.6(3) . . ?
C9 C10 C11 118.2(3) . . ?
O1A C10A K1 116.23(17) . 2_676 ?
O1A C10A C9A 124.6(2) . . ?
O1A C10A C11A 116.8(2) . . ?
C9A C10A K1 75.02(16) . 2_676 ?
C9A C10A C11A 118.6(2) . . ?
C11A C10A K1 77.75(16) . 2_676 ?
O1B C10B C9B 124.0(2) . . ?
O1B C10B C11B 117.9(3) . . ?
C9B C10B C11B 118.1(3) . . ?
O1C C10C C9C 124.7(2) . . ?
O1C C10C C11C 117.0(2) . . ?
C9C C10C C11C 118.3(2) . . ?
O2 C11 C10 115.8(2) . . ?
O2 C11 C12 124.3(3) . . ?
C12 C11 C10 119.9(3) . . ?
O39 C11A K1 118.56(17) . 2_676 ?
O39 C11A C10A 115.6(2) . . ?
O39 C11A C12A 124.0(2) . . ?
C10A C11A K1 78.68(16) . 2_676 ?
C12A C11A K1 72.92(17) . 2_676 ?
C12A C11A C10A 120.3(3) . . ?
O20 C11B C10B 115.5(3) . . ?
O20 C11B C12B 124.2(3) . . ?
C12B C11B C10B 120.3(3) . . ?
O30 C11C C10C 116.0(2) . . ?
O30 C11C C12C 123.7(3) . . ?
C12C C11C C10C 120.3(3) . . ?
C11 C12 H12 120.0 . . ?
C11 C12 C13 120.1(3) . . ?
C13 C12 H12 120.0 . . ?
K1 C12A H12A 112.4 2_676 . ?
C11A C12A K1 83.84(17) . 2_676 ?
C11A C12A H12A 120.1 . . ?
C11A C12A C13A 119.7(3) . . ?
C13A C12A K1 74.00(18) . 2_676 ?
C13A C12A H12A 120.1 . . ?
C11B C12B H12B 119.9 . . ?
C11B C12B C13B 120.3(3) . . ?
C13B C12B H12B 119.9 . . ?
C11C C12C H12C 120.1 . . ?
C11C C12C C13C 119.9(3) . . ?
C13C C12C H12C 120.1 . . ?
C12 C13 H13 119.4 . . ?
C14 C13 C12 121.1(3) . . ?
C14 C13 H13 119.4 . . ?
K1 C13A H13A 109.6 2_676 . ?
C12A C13A K1 81.57(18) . 2_676 ?
C12A C13A H13A 119.5 . . ?
C14A C13A K1 79.43(18) . 2_676 ?
C14A C13A C12A 121.0(3) . . ?
C14A C13A H13A 119.5 . . ?
C12B C13B H13B 119.6 . . ?
C14B C13B C12B 120.8(3) . . ?
C14B C13B H13B 119.6 . . ?
C12C C13C H13C 119.6 . . ?
C14C C13C C12C 120.8(3) . . ?
C14C C13C H13C 119.6 . . ?
C9 C14 H14 120.6 . . ?
C13 C14 C9 118.8(3) . . ?
C13 C14 H14 120.6 . . ?
K1 C14A H14C 111.2 2_676 . ?
C9A C14A K1 82.62(17) . 2_676 ?
C9A C14A H14C 120.4 . . ?
C13A C14A K1 76.22(18) . 2_676 ?
C13A C14A C9A 119.2(3) . . ?
C13A C14A H14C 120.4 . . ?
C9B C14B H14D 120.4 . . ?
C13B C14B C9B 119.1(3) . . ?
C13B C14B H14D 120.4 . . ?
C9C C14C H14E 120.5 . . ?
C13C C14C C9C 118.9(3) . . ?
C13C C14C H14E 120.5 . . ?
N4 C15 C4 122.7(3) . . ?
N4 C15 C16 108.0(3) . . ?
C16 C15 C4 129.3(3) . . ?
N4A C15A C4A 123.3(2) . . ?
N4A C15A C16A 108.0(2) . . ?
C16A C15A C4A 128.2(2) . . ?
N4B C15B C4B 121.5(2) . . ?
N4B C15B C16B 107.9(2) . . ?
C16B C15B C4B 130.7(2) . . ?
N4C C15C C4C 121.3(3) . . ?
N4C C15C C16C 108.6(2) . . ?
C16C C15C C4C 130.1(3) . . ?
N6 C16 C15 105.4(3) . . ?
N6 C16 H16 127.3 . . ?
C15 C16 H16 127.3 . . ?
N6A C16A C15A 105.1(2) . . ?
N6A C16A H16C 127.4 . . ?
C15A C16A H16C 127.4 . . ?
N6B C16B C15B 104.8(2) . . ?
N6B C16B H16D 127.6 . . ?
C15B C16B H16D 127.6 . . ?
N6C C16C C15C 104.9(2) . . ?
N6C C16C H16E 127.6 . . ?
C15C C16C H16E 127.6 . . ?
C18 C17 N6 119.8(3) . . ?
C18 C17 C22 120.7(3) . . ?
C22 C17 N6 119.4(3) . . ?
N6A C17A K4 115.30(16) . 2_667 ?
C18A C17A K4 79.72(15) . 2_667 ?
C18A C17A N6A 119.8(2) . . ?
C18A C17A C22A 121.1(2) . . ?
C22A C17A K4 74.81(16) . 2_667 ?
C22A C17A N6A 119.1(2) . . ?
C18B C17B N6B 118.8(2) . . ?
C18B C17B C22B 121.7(2) . . ?
C22B C17B N6B 119.5(2) . . ?
C18C C17C N6C 120.0(2) . . ?
C18C C17C C22C 121.6(3) . . ?
C22C C17C N6C 118.4(3) . . ?
O3 C18 C17 124.2(3) . . ?
O3 C18 C19 117.4(2) . . ?
C17 C18 C19 118.4(3) . . ?
O3A C18A K4 115.13(16) . 2_667 ?
O3A C18A C17A 124.9(2) . . ?
O3A C18A C19A 116.9(2) . . ?
C17A C18A K4 76.92(15) . 2_667 ?
C17A C18A C19A 118.2(2) . . ?
C19A C18A K4 77.03(15) . 2_667 ?
O3B C18B C17B 124.7(2) . . ?
O3B C18B C19B 117.5(2) . . ?
C17B C18B C19B 117.9(2) . . ?
O3C C18C C17C 124.6(2) . . ?
O3C C18C C19C 116.9(2) . . ?
C17C C18C C19C 118.4(2) . . ?
O4 C19 C18 115.4(2) . . ?
O4 C19 C20 123.8(3) . . ?
C20 C19 C18 120.8(3) . . ?
O4A C19A K4 117.84(16) . 2_667 ?
O4A C19A C18A 115.6(2) . . ?
O4A C19A C20A 123.5(2) . . ?
C18A C19A K4 79.07(15) . 2_667 ?
C20A C19A K4 74.35(16) . 2_667 ?
C20A C19A C18A 120.9(2) . . ?
O4B C19B C18B 115.1(2) . . ?
O4B C19B C20B 124.2(3) . . ?
C20B C19B C18B 120.6(3) . . ?
O4C C19C C18C 115.9(2) . . ?
O4C C19C C20C 123.9(3) . . ?
C20C C19C C18C 120.2(3) . . ?
C19 C20 H20 120.3 . . ?
C19 C20 C21 119.4(3) . . ?
C21 C20 H20 120.3 . . ?
K4 C20A H20A 112.4 2_667 . ?
C19A C20A K4 82.10(16) . 2_667 ?
C19A C20A H20A 120.4 . . ?
C19A C20A C21A 119.2(2) . . ?
C21A C20A K4 75.59(17) . 2_667 ?
C21A C20A H20A 120.4 . . ?
C19B C20B H20B 120.0 . . ?
C19B C20B C21B 120.0(3) . . ?
C21B C20B H20B 120.0 . . ?
C19C C20C H20C 120.1 . . ?
C19C C20C C21C 119.8(3) . . ?
C21C C20C H20C 120.1 . . ?
C20 C21 H21 119.4 . . ?
C22 C21 C20 121.3(3) . . ?
C22 C21 H21 119.4 . . ?
K4 C21A H21C 110.3 2_667 . ?
C20A C21A K4 79.88(17) . 2_667 ?
C20A C21A H21C 119.5 . . ?
C22A C21A K4 80.43(18) . 2_667 ?
C22A C21A C20A 121.0(2) . . ?
C22A C21A H21C 119.5 . . ?
C20B C21B H21D 119.9 . . ?
C22B C21B C20B 120.3(3) . . ?
C22B C21B H21D 119.9 . . ?
C20C C21C H21E 119.4 . . ?
C22C C21C C20C 121.1(3) . . ?
C22C C21C H21E 119.4 . . ?
C17 C22 H22 120.3 . . ?
C21 C22 C17 119.3(3) . . ?
C21 C22 H22 120.3 . . ?
K4 C22A H22A 113.5 2_667 . ?
C17A C22A K4 81.28(16) . 2_667 ?
C17A C22A H22A 120.2 . . ?
C21A C22A K4 75.58(18) . 2_667 ?
C21A C22A C17A 119.6(2) . . ?
C21A C22A H22A 120.2 . . ?
C17B C22B H22B 120.3 . . ?
C21B C22B C17B 119.4(3) . . ?
C21B C22B H22B 120.3 . . ?
C17C C22C H22C 120.6 . . ?
C21C C22C C17C 118.9(3) . . ?
C21C C22C H22C 120.6 . . ?
N7 C23 C6 123.4(3) . . ?
N7 C23 C24 107.6(3) . . ?
C24 C23 C6 129.0(3) . . ?
N7A C23A C6A 122.3(2) . . ?
N7A C23A C24A 107.8(2) . . ?
C24A C23A C6A 129.4(2) . . ?
N7B C23B C6B 122.1(2) . . ?
N7B C23B C24B 107.8(2) . . ?
C24B C23B C6B 130.1(2) . . ?
N7C C23C C6C 122.2(3) . . ?
N7C C23C C24C 108.0(3) . . ?
C24C C23C C6C 129.8(3) . . ?
N9 C24 C23 105.2(3) . . ?
N9 C24 H24 127.4 . . ?
N9 C24 K9B 119.8(3) . 2_776 ?
C23 C24 H24 127.4 . . ?
C23 C24 K9B 95.8(3) . 2_776 ?
K9B C24 H24 60.5 2_776 . ?
N9A C24A C23A 105.1(2) . . ?
N9A C24A H24A 127.4 . . ?
C23A C24A H24A 127.4 . . ?
N9B C24B C23B 104.9(2) . . ?
N9B C24B H24B 127.5 . . ?
C23B C24B H24B 127.5 . . ?
N9C C24C C23C 104.9(2) . . ?
N9C C24C H24C 127.5 . . ?
C23C C24C H24C 127.5 . . ?
C26 C25 N9 120.2(3) . . ?
C26 C25 C30 121.4(3) . . ?
C30 C25 N9 118.4(3) . . ?
C26A C25A N9A 119.9(2) . . ?
C26A C25A C30A 120.7(2) . . ?
C30A C25A N9A 119.4(2) . . ?
C26B C25B N9B 119.2(2) . . ?
C26B C25B C30B 121.7(2) . . ?
C30B C25B N9B 119.1(2) . . ?
C26C C25C N9C 119.9(2) . . ?
C26C C25C C30C 121.0(3) . . ?
C30C C25C N9C 119.0(3) . . ?
O5 C26 C25 125.1(3) . . ?
O5 C26 C27 117.2(3) . . ?
C25 C26 C27 117.7(3) . . ?
O5A C26A C25A 124.8(2) . . ?
O5A C26A C27A 116.7(2) . . ?
C25A C26A C27A 118.5(2) . . ?
O5B C26B C25B 124.3(2) . . ?
O5B C26B C27B 117.6(2) . . ?
C25B C26B C27B 118.1(2) . . ?
O5C C26C C25C 124.6(2) . . ?
O5C C26C C27C 117.2(2) . . ?
C25C C26C C27C 118.1(2) . . ?
O6 C27 C26 115.7(3) . . ?
O6 C27 C28 123.5(3) . . ?
C28 C27 C26 120.8(3) . . ?
O6A C27A K7 118.47(19) . 2_766 ?
O6A C27A C26A 115.7(2) . . ?
O6A C27A C28A 123.8(2) . . ?
C26A C27A K7 81.30(16) . 2_766 ?
C28A C27A K7 71.56(18) . 2_766 ?
C28A C27A C26A 120.5(3) . . ?
O6B C27B C26B 115.7(2) . . ?
O6B C27B C28B 123.5(2) . . ?
C28B C27B C26B 120.8(2) . . ?
O6C C27C K4 44.61(12) . . ?
O6C C27C C26C 115.4(2) . . ?
O6C C27C C28C 123.9(3) . . ?
C26C C27C K4 120.26(17) . . ?
C28C C27C K4 102.88(18) . . ?
C28C C27C C26C 120.7(3) . . ?
C27 C28 H28 120.2 . . ?
C27 C28 C29 119.7(3) . . ?
C29 C28 H28 120.2 . . ?
K7 C28A H28A 110.3 2_766 . ?
C27A C28A K7 85.43(18) . 2_766 ?
C27A C28A H28A 120.1 . . ?
C27A C28A C29A 119.8(3) . . ?
C29A C28A K7 74.45(19) . 2_766 ?
C29A C28A H28A 120.1 . . ?
C27B C28B H28B 120.4 . . ?
C27B C28B C29B 119.3(3) . . ?
C29B C28B H28B 120.4 . . ?
C27C C28C H28C 120.2 . . ?
C27C C28C C29C 119.7(3) . . ?
C29C C28C H28C 120.2 . . ?
C28 C29 H29 119.7 . . ?
C30 C29 C28 120.5(3) . . ?
C30 C29 H29 119.7 . . ?
K7 C29A H29C 106.7 2_766 . ?
C28A C29A K7 81.33(19) . 2_766 ?
C28A C29A H29C 119.7 . . ?
C30A C29A K7 82.2(2) . 2_766 ?
C30A C29A C28A 120.5(3) . . ?
C30A C29A H29C 119.7 . . ?
C28B C29B H29D 119.5 . . ?
C30B C29B C28B 120.9(3) . . ?
C30B C29B H29D 119.5 . . ?
C28C C29C H29E 119.7 . . ?
C30C C29C C28C 120.7(3) . . ?
C30C C29C H29E 119.7 . . ?
C25 C30 H30 120.1 . . ?
C29 C30 C25 119.9(3) . . ?
C29 C30 H30 120.1 . . ?
K7 C30A H30A 111.7 2_766 . ?
C25A C30A K7 84.79(18) . 2_766 ?
C25A C30A H30A 120.1 . . ?
C29A C30A K7 73.80(19) . 2_766 ?
C29A C30A C25A 119.9(3) . . ?
C29A C30A H30A 120.1 . . ?
C25B C30B H30B 120.4 . . ?
C29B C30B C25B 119.1(3) . . ?
C29B C30B H30B 120.4 . . ?
C25C C30C H30C 120.2 . . ?
C29C C30C C25C 119.7(3) . . ?
C29C C30C H30C 120.2 . . ?
H40A C40 H40B 109.5 . . ?
H40A C40 H40C 109.5 . . ?
H40B C40 H40C 109.5 . . ?
C41 C40 H40A 109.5 . . ?
C41 C40 H40B 109.5 . . ?
C41 C40 H40C 109.5 . . ?
O12 C41 C40 121.8(4) . . ?
O12 C41 C42 121.4(3) . . ?
C42 C41 C40 116.8(4) . . ?
C41 C42 H42A 109.5 . . ?
C41 C42 H42B 109.5 . . ?
C41 C42 H42C 109.5 . . ?
H42A C42 H42B 109.5 . . ?
H42A C42 H42C 109.5 . . ?
H42B C42 H42C 109.5 . . ?
C06O C50 H50A 109.5 . . ?
C06O C50 H50B 109.5 . . ?
C06O C50 H50C 109.5 . . ?
H50A C50 H50B 109.5 . . ?
H50A C50 H50C 109.5 . . ?
H50B C50 H50C 109.5 . . ?
C05Y C064 H06A 109.5 . . ?
C05Y C064 H06B 109.5 . . ?
C05Y C064 H06C 109.5 . . ?
H06A C064 H06B 109.5 . . ?
H06A C064 H06C 109.5 . . ?
H06B C064 H06C 109.5 . . ?
C05Y C067 H06D 109.5 . . ?
C05Y C067 H06E 109.5 . . ?
C05Y C067 H06F 109.5 . . ?
H06D C067 H06E 109.5 . . ?
H06D C067 H06F 109.5 . . ?
H06E C067 H06F 109.5 . . ?
O4B K2 K1 128.23(9) . . ?
O4B K2 O25 105.3(2) . . ?
O4B K2 O42 124.71(15) . . ?
O4C K2 K1 33.23(6) . . ?
O4C K2 O4B 99.88(10) . . ?
O4C K2 O25 102.0(2) . . ?
O4C K2 O42 113.04(15) . . ?
O25 K2 K1 105.6(2) . . ?
O42 K2 K1 81.11(12) . . ?
O42 K2 O25 109.4(2) . . ?
O43 K2 K1 123.3(2) . . ?
O43 K2 O4B 70.0(2) . . ?
O43 K2 O4C 137.0(3) . . ?
O43 K2 O25 121.1(3) . . ?
O43 K2 O42 55.4(2) . . ?
O6 K9 H16A 38.0 . . ?
O6 K9 N1 115.31(8) . 2_776 ?
O6 K9 H1FA 86.0(13) . 2_776 ?
O6 K9 H1FC 29.8(14) . 2_776 ?
H16A K9 H1FA 93.2 . 2_776 ?
H16A K9 H1FC 56.9 . 2_776 ?
O20 K9 O6 56.49(7) . . ?
O20 K9 H16A 65.9 . . ?
O20 K9 N1 117.84(9) . 2_776 ?
O20 K9 H1FA 140.4(12) . 2_776 ?
O20 K9 H1FC 83.1(15) . 2_776 ?
N1 K9 H16A 78.5 2_776 . ?
N1 K9 H1FA 87.6(8) 2_776 2_776 ?
N1 K9 H1FC 117.7(9) 2_776 2_776 ?
O17 K9 O6 120.87(14) . . ?
O17 K9 H16A 140.5 . . ?
O17 K9 O20 75.13(14) . . ?
O17 K9 N1 116.42(15) . 2_776 ?
O17 K9 O35 71.16(15) . . ?
O17 K9 H1FA 122.4(8) . 2_776 ?
O17 K9 H1FC 125.8(8) . 2_776 ?
O35 K9 O6 127.85(10) . . ?
O35 K9 H16A 146.9 . . ?
O35 K9 O20 139.90(8) . . ?
O35 K9 N1 96.54(9) . 2_776 ?
O35 K9 H1FA 53.8(10) . 2_776 ?
O35 K9 H1FC 99.4(13) . 2_776 ?
O37 K9 O6 64.33(16) . . ?
O37 K9 H16A 100.9 . . ?
O37 K9 O20 60.67(15) . . ?
O37 K9 N1 178.47(17) . 2_776 ?
O37 K9 O17 63.2(2) . . ?
O37 K9 O35 84.73(16) . . ?
O37 K9 H1FA 93.9(8) . 2_776 ?
O37 K9 H1FC 62.8(9) . 2_776 ?
C32 O15 K8 145.2(6) . . ?
C34 O17 K9 166.3(6) . . ?
K3 O31 H31A 122.9 . . ?
K3 O31 H31B 120.7 . . ?
H31A O31 H31B 104.5 . . ?
K1 O33 H33A 113.2 . . ?
K1 O33 H33B 112.9 . . ?
H33A O33 H33B 100.7 . . ?
K7 O34 H34A 110.0 . . ?
K7 O34 H34B 109.4 . . ?
H34A O34 H34B 104.0 . . ?
K9 O35 H35A 105.3 . . ?
K9 O35 H35B 105.8 . . ?
H35A O35 H35B 104.5 . . ?
K9 O37 H37A 118.7 . . ?
K9 O37 H37B 118.9 . . ?
H37A O37 H37B 94.4 . . ?
H31C C31 H31D 109.5 . . ?
H31C C31 H31E 109.5 . . ?
H31D C31 H31E 109.5 . . ?
C32 C31 H31C 109.5 . . ?
C32 C31 H31D 109.5 . . ?
C32 C31 H31E 109.5 . . ?
O15 C32 C31 125.0(8) . . ?
O15 C32 C33 124.4(8) . . ?
C31 C32 C33 109.3(8) . . ?
C32 C33 H33C 109.5 . . ?
C32 C33 H33D 109.5 . . ?
C32 C33 H33E 109.5 . . ?
H33C C33 H33D 109.5 . . ?
H33C C33 H33E 109.5 . . ?
H33D C33 H33E 109.5 . . ?
O17 C34 C35 114.6(8) . . ?
O17 C34 C36 127.3(8) . . ?
C36 C34 C35 118.1(8) . . ?
C34 C35 H35C 109.5 . . ?
C34 C35 H35D 109.5 . . ?
C34 C35 H35E 109.5 . . ?
H35C C35 H35D 109.5 . . ?
H35C C35 H35E 109.5 . . ?
H35D C35 H35E 109.5 . . ?
C34 C36 H36C 109.5 . . ?
C34 C36 H36D 109.5 . . ?
C34 C36 H36E 109.5 . . ?
H36C C36 H36D 109.5 . . ?
H36C C36 H36E 109.5 . . ?
H36D C36 H36E 109.5 . . ?
H2AA O2A H2AB 104.3 . . ?
K2D O2A H2AA 109.6 . . ?
K2D O2A H2AB 109.6 . . ?
O6B K5 K4 128.47(4) . . ?
O6B K5 C51 115.6(2) . . ?
O6C K5 K4 35.21(4) . . ?
O6C K5 O6B 99.03(6) . . ?
O6C K5 O21 71.88(8) . . ?
O6C K5 O38 138.4(2) . . ?
O6C K5 C51 142.2(2) . . ?
O6C K5 O1G 135.76(11) . . ?
O21 K5 K4 38.23(6) . . ?
O21 K5 O6B 136.45(8) . . ?
O21 K5 C51 91.2(2) . . ?
O38 K5 K4 126.3(2) . . ?
O38 K5 O6B 103.7(2) . . ?
O38 K5 O21 110.8(2) . . ?
O38 K5 C51 21.8(3) . . ?
C51 K5 K4 115.7(2) . . ?
O1G K5 K4 117.16(10) . . ?
O1G K5 O6B 75.77(9) . . ?
O1G K5 O21 82.18(12) . . ?
O1G K5 O38 84.0(2) . . ?
O1G K5 C51 71.1(2) . . ?
O6 K9A K9A 97.5(9) . 2_776 ?
O6 K9A H1FA 81.2(16) . 2_776 ?
O6 K9A H1FC 28.6(15) . 2_776 ?
O20 K9A O6 56.1(4) . . ?
O20 K9A K9A 110.5(7) . 2_776 ?
O20 K9A O19 113.3(9) . . ?
O20 K9A H1FA 134.2(17) . 2_776 ?
O20 K9A H1FC 83.9(15) . 2_776 ?
O19 K9A O6 88.7(12) 2_776 . ?
O19 K9A O6 104.2(10) . . ?
O19 K9A O20 106.4(10) 2_776 . ?
O19 K9A O19 15.7(12) 2_776 . ?
C1D K9A O6 75.8(10) 2_776 . ?
C1D K9A O20 118.3(11) 2_776 . ?
C1D K9A O19 41.7(10) 2_776 . ?
C1F K9A O6 57.2(14) 2_776 . ?
C1F K9A O20 113.4(16) 2_776 . ?
C1F K9A O19 82.3(12) 2_776 . ?
C1G O1I K8 154.6(14) . . ?
K9A O19 K9A 164.3(12) 2_776 . ?
O19 O19 K9A 38(3) 2_776 . ?
O19 O19 C1D 122(4) 2_776 . ?
C1D O19 K9A 107.7(14) . . ?
C1D O19 K9A 54.0(11) 2_776 . ?
K3 O31A H31F 115.8 . . ?
K3 O31A H31G 115.6 . . ?
H31F O31A H31G 98.4 . . ?
O19 C1D C1E 124.0(10) . . ?
O19 C1D C1F 123.3(10) . . ?
C1E C1D C1F 112.8(9) . . ?
C1D C1E H1EA 109.5 . . ?
C1D C1E H1EB 109.5 . . ?
C1D C1E H1EC 109.5 . . ?
H1EA C1E H1EB 109.5 . . ?
H1EA C1E H1EC 109.5 . . ?
H1EB C1E H1EC 109.5 . . ?
K9A C1F H1FA 79.7 2_776 . ?
K9A C1F H1FB 159.9 2_776 . ?
K9A C1F H1FC 50.5 2_776 . ?
C1D C1F H1FA 109.5 . . ?
C1D C1F H1FB 109.5 . . ?
C1D C1F H1FC 109.5 . . ?
H1FA C1F H1FB 109.5 . . ?
H1FA C1F H1FC 109.5 . . ?
H1FB C1F H1FC 109.5 . . ?
O1I C1G C1J 122.7(17) . . ?
O1I C1G C1K 120.5(16) . . ?
C1K C1G C1J 117(2) . . ?
C1G C1J H1JA 109.5 . . ?
C1G C1J H1JB 109.5 . . ?
C1G C1J H1JC 109.5 . . ?
H1JA C1J H1JB 109.5 . . ?
H1JA C1J H1JC 109.5 . . ?
H1JB C1J H1JC 109.5 . . ?
C1G C1K H1KA 109.5 . . ?
C1G C1K H1KB 109.5 . . ?
C1G C1K H1KC 109.5 . . ?
H1KA C1K H1KB 109.5 . . ?
H1KA C1K H1KC 109.5 . . ?
H1KB C1K H1KC 109.5 . . ?
O13 C37 C38 122.3(5) . . ?
O13 C37 C39 120.5(5) . . ?
C38 C37 C39 117.2(5) . . ?
C37 C38 H38A 109.5 . . ?
C37 C38 H38B 109.5 . . ?
C37 C38 H38C 109.5 . . ?
H38A C38 H38B 109.5 . . ?
H38A C38 H38C 109.5 . . ?
H38B C38 H38C 109.5 . . ?
C37 C39 H39A 109.5 . . ?
C37 C39 H39B 109.5 . . ?
C37 C39 H39C 109.5 . . ?
H39A C39 H39B 109.5 . . ?
H39A C39 H39C 109.5 . . ?
H39B C39 H39C 109.5 . . ?
O2 K2C O9 75.79(9) . . ?
O4C K2D K1 39.28(7) . . ?
O25 K2D K1 125.2(3) . . ?
O25 K2D O4C 111.5(3) . . ?
O2A K2D K1 134.32(17) . . ?
O2A K2D O4C 111.58(17) . . ?
O2A K2D O25 95.6(3) . . ?
K2 O42 H42D 126.3 . . ?
K2 O42 H42E 92.5 . . ?
H42D O42 H42E 98.2 . . ?
K1 O2C H2CA 111.8 . . ?
K1 O2C H2CB 112.5 . . ?
H2CA O2C H2CB 101.6 . . ?
O11 C46 C47 120.4(5) . . ?
O11 C46 C48 121.2(4) . . ?
C47 C46 C48 118.4(5) . . ?
C46 C47 H47A 109.5 . . ?
C46 C47 H47B 109.5 . . ?
C46 C47 H47C 109.5 . . ?
H47A C47 H47B 109.5 . . ?
H47A C47 H47C 109.5 . . ?
H47B C47 H47C 109.5 . . ?
C46 C48 H48A 109.5 . . ?
C46 C48 H48B 109.5 . . ?
C46 C48 H48C 109.5 . . ?
H48A C48 H48B 109.5 . . ?
H48A C48 H48C 109.5 . . ?
H48B C48 H48C 109.5 . . ?
H43C C43 H43D 109.5 . . ?
H43C C43 H43E 109.5 . . ?
H43D C43 H43E 109.5 . . ?
C44 C43 H43C 109.5 . . ?
C44 C43 H43D 109.5 . . ?
C44 C43 H43E 109.5 . . ?
O22 C44 C43 121.3(15) . . ?
O22 C44 C45 114.1(13) . . ?
C43 C44 C45 123.8(13) . . ?
C44 C45 H45A 109.5 . . ?
C44 C45 H45B 109.5 . . ?
C44 C45 H45C 109.5 . . ?
H45A C45 H45B 109.5 . . ?
H45A C45 H45C 109.5 . . ?
H45B C45 H45C 109.5 . . ?
K5 O38 H38 141(2) . . ?
C51 O38 K5 110.7(7) . . ?
C51 O38 H38 108.1(19) . . ?
K5 C51 H51A 77.3 . . ?
K5 C51 H51B 155.5 . . ?
K5 C51 H51C 89.2 . . ?
O38 C51 K5 47.5(6) . . ?
O38 C51 H51A 109.5 . . ?
O38 C51 H51B 109.5 . . ?
O38 C51 H51C 109.5 . . ?
H51A C51 H51B 109.5 . . ?
H51A C51 H51C 109.5 . . ?
H51B C51 H51C 109.5 . . ?
O1F C1M C1N 117.2(12) . . ?
O1F C1M C1O 125.7(13) . . ?
C1O C1M C1N 117.0(14) . . ?
C1M C1N H1NA 109.5 . . ?
C1M C1N H1NB 109.5 . . ?
C1M C1N H1NC 109.5 . . ?
H1NA C1N H1NB 109.5 . . ?
H1NA C1N H1NC 109.5 . . ?
H1NB C1N H1NC 109.5 . . ?
C1M C1O H1OA 109.5 . . ?
C1M C1O H1OB 109.5 . . ?
C1M C1O H1OC 109.5 . . ?
H1OA C1O H1OB 109.5 . . ?
H1OA C1O H1OC 109.5 . . ?
H1OB C1O H1OC 109.5 . . ?
O1E C1H C1I 125.4(15) . . ?
O1E C1H C1L 119.6(15) . . ?
C1L C1H C1I 114.9(18) . . ?
C1H C1I H1IA 109.5 . . ?
C1H C1I H1IB 109.5 . . ?
C1H C1I H1IC 109.5 . . ?
H1IA C1I H1IB 109.5 . . ?
H1IA C1I H1IC 109.5 . . ?
H1IB C1I H1IC 109.5 . . ?
C1H C1L H1LA 109.5 . . ?
C1H C1L H1LB 109.5 . . ?
C1H C1L H1LC 109.5 . . ?
H1LA C1L H1LB 109.5 . . ?
H1LA C1L H1LC 109.5 . . ?
H1LB C1L H1LC 109.5 . . ?
C1 K9B C24 54.75(16) 2_776 2_776 ?
K2 O43 H43A 116.6 . . ?
K2 O43 H43B 117.8 . . ?
H43A O43 H43B 96.6 . . ?
K5 O1G H1G 100.2 . . ?
C1P O1G K5 125.7(4) . . ?
C1P O1G H1G 109.5 . . ?
C1Q O1G H1GA 109.5 . . ?
O1G C1P H1PA 109.5 . . ?
O1G C1P H1PB 109.5 . . ?
O1G C1P H1PC 109.5 . . ?
H1PA C1P H1PB 109.5 . . ?
H1PA C1P H1PC 109.5 . . ?
H1PB C1P H1PC 109.5 . . ?
O1G C1Q H1QA 109.5 . . ?
O1G C1Q H1QB 109.5 . . ?
O1G C1Q H1QC 109.5 . . ?
H1QA C1Q H1QB 109.5 . . ?
H1QA C1Q H1QC 109.5 . . ?
H1QB C1Q H1QC 109.5 . . ?
K6 O18A H18C 109.5 . . ?
K6 O18A H18D 109.6 . . ?
H18C O18A H18D 104.3 . . ?
H1HA O1H H1HB 104.5 . . ?
H32A O32 H32B 104.5 . . ?
H44A O44 H44B 104.5 . . ?

loop_
_geom_bond_atom_site_label_1
_geom_bond_atom_site_label_2
_geom_bond_distance
_geom_bond_site_symmetry_2
_geom_bond_publ_flag
Ga1 O1 1.910(2) . ?
Ga1 O1D 1.890(2) . ?
Ga1 O2 1.933(2) . ?
Ga1 O3B 1.9010(19) . ?
Ga1 O4B 1.924(2) . ?
Ga2 K1 3.6317(7) . ?
Ga2 O1A 1.9343(19) . ?
Ga2 O1D 1.901(2) . ?
Ga2 O3C 1.9010(19) . ?
Ga2 O4C 1.9544(19) . ?
Ga2 O39 1.8956(19) . ?
Ga3 O2D 1.8998(19) . ?
Ga3 O3 1.9087(19) . ?
Ga3 O4 1.9375(19) . ?
Ga3 O5B 1.9028(18) . ?
Ga3 O6B 1.9201(19) . ?
Ga4 K4 3.5918(6) . ?
Ga4 O2D 1.9081(19) . ?
Ga4 O3A 1.9360(18) . ?
Ga4 O4A 1.8904(18) . ?
Ga4 O5C 1.8926(18) . ?
Ga4 O6C 1.9479(19) . ?
Ga5 O1B 1.898(2) . ?
Ga5 O3D 1.928(2) . ?
Ga5 O5 1.918(2) . ?
Ga5 O6 1.936(2) . ?
Ga5 O20 1.931(2) . ?
Ga6 O1C 1.8931(19) . ?
Ga6 O3D 1.906(2) . ?
Ga6 O5A 1.9370(19) . ?
Ga6 O6A 1.897(2) . ?
Ga6 O30 1.9481(19) . ?
K1 O4C 2.737(2) . ?
K1 O36 2.818(2) . ?
K1 O39 2.677(2) . ?
K1 N1B 3.322(2) 2_676 ?
K1 N2B 2.874(2) 2_676 ?
K1 C9A 3.417(3) 2_676 ?
K1 C11A 3.490(3) 2_676 ?
K1 C12A 3.355(3) 2_676 ?
K1 C13A 3.260(3) 2_676 ?
K1 C14A 3.300(3) 2_676 ?
K1 O33 2.898(4) . ?
K1 O2C 2.954(9) . ?
K3 K3 4.4579(15) 2_677 ?
K3 O2 3.030(2) . ?
K3 O4B 2.848(2) . ?
K3 O7 2.762(3) . ?
K3 O7 2.809(3) 2_677 ?
K3 O8 2.721(2) . ?
K3 O9 2.852(4) . ?
K3 O31 2.924(4) . ?
K3 H2AB 2.8458 . ?
K3 O31A 2.853(15) . ?
K3 H43B 3.0676 . ?
K4 O4A 2.6137(19) . ?
K4 O6C 2.748(2) . ?
K4 O21 2.847(3) . ?
K4 O26 2.849(2) . ?
K4 N4B 3.256(2) 2_667 ?
K4 N5B 2.776(2) 2_667 ?
K4 C17A 3.426(3) 2_667 ?
K4 C18A 3.461(3) 2_667 ?
K4 C19A 3.435(3) 2_667 ?
K4 C20A 3.339(3) 2_667 ?
K4 C21A 3.285(3) 2_667 ?
K4 C22A 3.345(3) 2_667 ?
K6 K6 4.5281(17) 2_767 ?
K6 O4 2.891(2) . ?
K6 O6B 2.863(2) . ?
K6 O12 2.766(3) . ?
K6 O12 2.825(3) 2_767 ?
K6 O18 2.801(5) . ?
K6 H18A 3.0346 . ?
K6 H18B 3.0265 . ?
K6 O27 2.702(2) . ?
K6 O29 2.772(3) . ?
K6 O18A 2.865(5) . ?
K7 O6A 2.600(2) . ?
K7 H14B 3.0097 . ?
K7 O30 2.785(2) . ?
K7 N7B 3.324(2) 2_766 ?
K7 N8B 2.794(2) 2_766 ?
K7 C27A 3.534(3) 2_766 ?
K7 C28A 3.364(3) 2_766 ?
K7 C29A 3.278(4) 2_766 ?
K7 C30A 3.382(3) 2_766 ?
K7 O34 2.886(2) . ?
K7 H32A 3.0104 . ?
K8 H3D 3.0637 . ?
K8 O14 2.753(3) . ?
K8 O16 2.701(3) . ?
K8 O20 2.806(2) . ?
K8 O30 2.717(2) . ?
K8 O15 2.727(6) . ?
K8 O1I 2.597(16) . ?
O1 C10 1.338(3) . ?
O1A C10A 1.332(3) . ?
O1B C10B 1.334(3) . ?
O1C C10C 1.341(3) . ?
O1D H1D 0.8700 . ?
O2 C11 1.345(4) . ?
O2 K2C 2.814(2) . ?
O2D H2D 0.8717 . ?
O3 C18 1.336(3) . ?
O3A C18A 1.335(3) . ?
O3B C18B 1.332(3) . ?
O3C C18C 1.341(3) . ?
O3D H3D 0.8722 . ?
O4 C19 1.344(3) . ?
O4A C19A 1.339(3) . ?
O4B C19B 1.350(3) . ?
O4B K2 3.037(4) . ?
O4C C19C 1.346(4) . ?
O4C K2 2.632(4) . ?
O4C K2D 2.843(5) . ?
O5 C26 1.338(4) . ?
O5A C26A 1.335(3) . ?
O5B C26B 1.337(3) . ?
O5C C26C 1.338(3) . ?
O6 C27 1.345(4) . ?
O6 K9 2.887(3) . ?
O6 K9A 2.97(3) . ?
O6A C27A 1.336(3) . ?
O6B C27B 1.354(3) . ?
O6B K5 2.842(2) . ?
O6C C27C 1.344(3) . ?
O6C K5 2.651(2) . ?
O7 C05Y 1.211(4) . ?
O8 H8A 0.8707 . ?
O8 H8B 0.8712 . ?
O9 H9A 0.8836 . ?
O9 H9B 0.8839 . ?
O9 K2C 2.939(4) . ?
O10 C06O 1.216(9) . ?
O12 C41 1.215(5) . ?
O14 H14A 0.8737 . ?
O14 H14B 0.8736 . ?
O16 H16A 0.8723 . ?
O16 H16B 0.8721 . ?
O18 H18A 0.8702 . ?
O18 H18B 0.8701 . ?
O20 C11B 1.353(4) . ?
O20 K9 2.855(3) . ?
O20 K9A 2.800(10) . ?
O21 H21A 0.8705 . ?
O21 H21B 0.9016 . ?
O21 K5 2.774(3) . ?
O25 H25A 0.8700 . ?
O25 H25B 0.8700 . ?
O25 K2 3.382(11) . ?
O25 K2D 2.839(12) . ?
O26 H26A 0.8797 . ?
O26 H26B 0.8793 . ?
O27 H27A 0.8801 . ?
O27 H27B 0.8800 . ?
O29 H29A 0.8772 . ?
O29 H29B 0.8773 . ?
O30 C11C 1.340(3) . ?
O36 H36A 0.8718 . ?
O36 H36B 0.8717 . ?
O39 C11A 1.346(3) . ?
N1 N2 1.326(4) . ?
N1 C7 1.362(4) . ?
N1 K9 2.909(3) 2_776 ?
N1A N2A 1.315(3) . ?
N1A C7A 1.363(3) . ?
N1B N2B 1.319(3) . ?
N1B C7B 1.364(3) . ?
N1C N2C 1.315(4) . ?
N1C C7C 1.360(4) . ?
N2 N3 1.348(4) . ?
N2A N3A 1.347(3) . ?
N2B N3B 1.348(3) . ?
N2C N3C 1.348(4) . ?
N3 C8 1.346(4) . ?
N3 C9 1.439(4) . ?
N3A C8A 1.345(3) . ?
N3A C9A 1.436(3) . ?
N3B C8B 1.354(3) . ?
N3B C9B 1.423(3) . ?
N3C C8C 1.351(4) . ?
N3C C9C 1.435(4) . ?
N4 N5 1.321(4) . ?
N4 C15 1.360(4) . ?
N4A N5A 1.314(3) . ?
N4A C15A 1.356(3) . ?
N4B N5B 1.310(3) . ?
N4B C15B 1.366(3) . ?
N4C N5C 1.312(4) . ?
N4C C15C 1.361(4) . ?
N5 N6 1.349(4) . ?
N5A N6A 1.350(3) . ?
N5B N6B 1.343(3) . ?
N5C N6C 1.352(3) . ?
N6 C16 1.349(4) . ?
N6 C17 1.423(4) . ?
N6A C16A 1.352(3) . ?
N6A C17A 1.434(3) . ?
N6B C16B 1.353(3) . ?
N6B C17B 1.428(3) . ?
N6C C16C 1.352(3) . ?
N6C C17C 1.430(4) . ?
N7 N8 1.313(4) . ?
N7 C23 1.364(4) . ?
N7A N8A 1.316(3) . ?
N7A C23A 1.362(3) . ?
N7B N8B 1.318(3) . ?
N7B C23B 1.360(3) . ?
N7C N8C 1.309(4) . ?
N7C C23C 1.358(4) . ?
N8 N9 1.347(4) . ?
N8A N9A 1.347(3) . ?
N8B N9B 1.344(3) . ?
N8C N9C 1.344(3) . ?
N9 C24 1.350(4) . ?
N9 C25 1.438(4) . ?
N9A C24A 1.356(3) . ?
N9A C25A 1.429(3) . ?
N9B C24B 1.352(3) . ?
N9B C25B 1.431(3) . ?
N9C C24C 1.345(4) . ?
N9C C25C 1.429(4) . ?
C1 H1 0.9500 . ?
C1 C2 1.392(4) . ?
C1 C6 1.406(4) . ?
C1 K9B 3.282(9) 2_776 ?
C1A H1A 0.9500 . ?
C1A C2A 1.399(4) . ?
C1A C6A 1.393(4) . ?
C1B H1B 0.9500 . ?
C1B C2B 1.396(4) . ?
C1B C6B 1.399(4) . ?
C1C H1C 0.9500 . ?
C1C C2C 1.392(4) . ?
C1C C6C 1.396(4) . ?
C2 C3 1.399(4) . ?
C2 C7 1.470(4) . ?
C2A C3A 1.399(4) . ?
C2A C7A 1.463(4) . ?
C2B C3B 1.393(3) . ?
C2B C7B 1.465(3) . ?
C2C C3C 1.393(4) . ?
C2C C7C 1.472(4) . ?
C3 H3 0.9500 . ?
C3 C4 1.393(4) . ?
C3A H3A 0.9500 . ?
C3A C4A 1.394(4) . ?
C3B H3B 0.9500 . ?
C3B C4B 1.395(3) . ?
C3C H3C 0.9500 . ?
C3C C4C 1.392(4) . ?
C4 C5 1.393(4) . ?
C4 C15 1.471(4) . ?
C4A C5A 1.395(4) . ?
C4A C15A 1.472(3) . ?
C4B C5B 1.397(4) . ?
C4B C15B 1.462(3) . ?
C4C C5C 1.395(4) . ?
C4C C15C 1.476(4) . ?
C5 H5 0.9500 . ?
C5 C6 1.386(4) . ?
C5A H5A 0.9500 . ?
C5A C6A 1.394(4) . ?
C5B H5B 0.9500 . ?
C5B C6B 1.391(4) . ?
C5C H5C 0.9500 . ?
C5C C6C 1.393(4) . ?
C05Y C064 1.489(5) . ?
C05Y C067 1.484(5) . ?
C6 C23 1.464(4) . ?
C6A C23A 1.465(3) . ?
C6B C23B 1.462(3) . ?
C6C C23C 1.464(4) . ?
C06L H06G 0.9800 . ?
C06L H06H 0.9800 . ?
C06L H06I 0.9800 . ?
C06L C06O 1.474(11) . ?
C06O C50 1.537(12) . ?
C7 C8 1.368(4) . ?
C7A C8A 1.373(4) . ?
C7B C8B 1.373(4) . ?
C7C C8C 1.372(4) . ?
C8 H8 0.9500 . ?
C8A H8AA 0.9500 . ?
C8B H8BA 0.9500 . ?
C8C H8C 0.9500 . ?
C9 C10 1.387(4) . ?
C9 C14 1.393(4) . ?
C9A C10A 1.394(4) . ?
C9A C14A 1.408(4) . ?
C9B C10B 1.391(4) . ?
C9B C14B 1.400(4) . ?
C9C C10C 1.380(4) . ?
C9C C14C 1.400(4) . ?
C10 C11 1.425(4) . ?
C10A C11A 1.428(4) . ?
C10B C11B 1.427(4) . ?
C10C C11C 1.418(4) . ?
C11 C12 1.386(4) . ?
C11A C12A 1.385(4) . ?
C11B C12B 1.371(4) . ?
C11C C12C 1.386(4) . ?
C12 H12 0.9500 . ?
C12 C13 1.388(5) . ?
C12A H12A 0.9500 . ?
C12A C13A 1.403(4) . ?
C12B H12B 0.9500 . ?
C12B C13B 1.398(5) . ?
C12C H12C 0.9500 . ?
C12C C13C 1.391(5) . ?
C13 H13 0.9500 . ?
C13 C14 1.382(5) . ?
C13A H13A 0.9500 . ?
C13A C14A 1.384(4) . ?
C13B H13B 0.9500 . ?
C13B C14B 1.376(4) . ?
C13C H13C 0.9500 . ?
C13C C14C 1.384(5) . ?
C14 H14 0.9500 . ?
C14A H14C 0.9500 . ?
C14B H14D 0.9500 . ?
C14C H14E 0.9500 . ?
C15 C16 1.367(4) . ?
C15A C16A 1.369(4) . ?
C15B C16B 1.370(4) . ?
C15C C16C 1.372(4) . ?
C16 H16 0.9500 . ?
C16A H16C 0.9500 . ?
C16B H16D 0.9500 . ?
C16C H16E 0.9500 . ?
C17 C18 1.400(4) . ?
C17 C22 1.402(4) . ?
C17A C18A 1.394(4) . ?
C17A C22A 1.405(4) . ?
C17B C18B 1.386(4) . ?
C17B C22B 1.402(4) . ?
C17C C18C 1.382(4) . ?
C17C C22C 1.401(4) . ?
C18 C19 1.415(4) . ?
C18A C19A 1.428(3) . ?
C18B C19B 1.422(4) . ?
C18C C19C 1.420(4) . ?
C19 C20 1.387(4) . ?
C19A C20A 1.386(4) . ?
C19B C20B 1.383(4) . ?
C19C C20C 1.387(4) . ?
C20 H20 0.9500 . ?
C20 C21 1.391(5) . ?
C20A H20A 0.9500 . ?
C20A C21A 1.408(4) . ?
C20B H20B 0.9500 . ?
C20B C21B 1.403(5) . ?
C20C H20C 0.9500 . ?
C20C C21C 1.388(5) . ?
C21 H21 0.9500 . ?
C21 C22 1.382(5) . ?
C21A H21C 0.9500 . ?
C21A C22A 1.379(4) . ?
C21B H21D 0.9500 . ?
C21B C22B 1.379(4) . ?
C21C H21E 0.9500 . ?
C21C C22C 1.383(5) . ?
C22 H22 0.9500 . ?
C22A H22A 0.9500 . ?
C22B H22B 0.9500 . ?
C22C H22C 0.9500 . ?
C23 C24 1.367(4) . ?
C23A C24A 1.373(4) . ?
C23B C24B 1.374(4) . ?
C23C C24C 1.378(4) . ?
C24 H24 0.9500 . ?
C24 K9B 3.298(10) 2_776 ?
C24A H24A 0.9500 . ?
C24B H24B 0.9500 . ?
C24C H24C 0.9500 . ?
C25 C26 1.392(4) . ?
C25 C30 1.398(5) . ?
C25A C26A 1.391(4) . ?
C25A C30A 1.403(4) . ?
C25B C26B 1.386(4) . ?
C25B C30B 1.399(4) . ?
C25C C26C 1.391(4) . ?
C25C C30C 1.397(4) . ?
C26 C27 1.415(4) . ?
C26A C27A 1.427(4) . ?
C26B C27B 1.419(4) . ?
C26C C27C 1.418(4) . ?
C27 C28 1.391(5) . ?
C27A C28A 1.386(4) . ?
C27B C28B 1.387(4) . ?
C27C C28C 1.383(4) . ?
C28 H28 0.9500 . ?
C28 C29 1.394(6) . ?
C28A H28A 0.9500 . ?
C28A C29A 1.396(4) . ?
C28B H28B 0.9500 . ?
C28B C29B 1.402(4) . ?
C28C H28C 0.9500 . ?
C28C C29C 1.393(5) . ?
C29 H29 0.9500 . ?
C29 C30 1.371(5) . ?
C29A H29C 0.9500 . ?
C29A C30A 1.386(4) . ?
C29B H29D 0.9500 . ?
C29B C30B 1.381(4) . ?
C29C H29E 0.9500 . ?
C29C C30C 1.379(5) . ?
C30 H30 0.9500 . ?
C30A H30A 0.9500 . ?
C30B H30B 0.9500 . ?
C30C H30C 0.9500 . ?
C40 H40A 0.9800 . ?
C40 H40B 0.9800 . ?
C40 H40C 0.9800 . ?
C40 C41 1.496(5) . ?
C41 C42 1.487(6) . ?
C42 H42A 0.9800 . ?
C42 H42B 0.9800 . ?
C42 H42C 0.9800 . ?
C50 H50A 0.9800 . ?
C50 H50B 0.9800 . ?
C50 H50C 0.9800 . ?
C064 H06A 0.9800 . ?
C064 H06B 0.9800 . ?
C064 H06C 0.9800 . ?
C067 H06D 0.9800 . ?
C067 H06E 0.9800 . ?
C067 H06F 0.9800 . ?
K2 O42 3.040(5) . ?
K2 O43 2.614(11) . ?
K9 H16A 3.0340 . ?
K9 O17 2.710(7) . ?
K9 O35 2.806(4) . ?
K9 O37 2.665(6) . ?
K9 H1FA 1.82(3) 2_776 ?
K9 H1FC 1.41(4) 2_776 ?
O15 C32 1.184(9) . ?
O17 C34 1.202(9) . ?
O31 H31A 0.8701 . ?
O31 H31B 0.8701 . ?
O33 H33A 0.9793 . ?
O33 H33B 0.9776 . ?
O34 H34A 0.8837 . ?
O34 H34B 0.8837 . ?
O35 H35A 0.8701 . ?
O35 H35B 0.8702 . ?
O37 H37A 1.1347 . ?
O37 H37B 1.1398 . ?
C31 H31C 0.9800 . ?
C31 H31D 0.9800 . ?
C31 H31E 0.9800 . ?
C31 C32 1.473(13) . ?
C32 C33 1.529(12) . ?
C33 H33C 0.9800 . ?
C33 H33D 0.9800 . ?
C33 H33E 0.9800 . ?
C34 C35 1.553(11) . ?
C34 C36 1.459(12) . ?
C35 H35C 0.9800 . ?
C35 H35D 0.9800 . ?
C35 H35E 0.9800 . ?
C36 H36C 0.9800 . ?
C36 H36D 0.9800 . ?
C36 H36E 0.9800 . ?
O2A H2AA 0.8763 . ?
O2A H2AB 0.8764 . ?
O2A K2D 2.711(6) . ?
K5 O38 2.719(9) . ?
K5 C51 3.450(14) . ?
K5 O1G 2.712(4) . ?
K9A K9A 4.90(4) 2_776 ?
K9A O19 2.800(10) . ?
K9A O19 2.14(4) 2_776 ?
K9A C1D 2.28(4) 2_776 ?
K9A C1F 1.91(5) 2_776 ?
K9A H1FA 1.98(4) 2_776 ?
K9A H1FC 1.49(5) 2_776 ?
O1I C1G 1.207(16) . ?
O13 C37 1.238(6) . ?
O19 O19 0.94(4) 2_776 ?
O19 C1D 1.87(4) 2_776 ?
O19 C1D 1.192(12) . ?
O31A H31F 1.0575 . ?
O31A H31G 1.0528 . ?
C1D C1E 1.501(9) . ?
C1D C1F 1.503(9) . ?
C1E H1EA 0.9800 . ?
C1E H1EB 0.9800 . ?
C1E H1EC 0.9800 . ?
C1F H1FA 0.9800 . ?
C1F H1FB 0.9800 . ?
C1F H1FC 0.9800 . ?
C1G C1J 1.505(14) . ?
C1G C1K 1.491(14) . ?
C1J H1JA 0.9800 . ?
C1J H1JB 0.9800 . ?
C1J H1JC 0.9800 . ?
C1K H1KA 0.9800 . ?
C1K H1KB 0.9800 . ?
C1K H1KC 0.9800 . ?
C37 C38 1.500(7) . ?
C37 C39 1.513(8) . ?
C38 H38A 0.9800 . ?
C38 H38B 0.9800 . ?
C38 H38C 0.9800 . ?
C39 H39A 0.9800 . ?
C39 H39B 0.9800 . ?
C39 H39C 0.9800 . ?
O42 H42D 0.9588 . ?
O42 H42E 0.8725 . ?
O2C H2CA 0.9488 . ?
O2C H2CB 0.9503 . ?
O11 C46 1.233(6) . ?
C46 C47 1.510(7) . ?
C46 C48 1.514(7) . ?
C47 H47A 0.9800 . ?
C47 H47B 0.9800 . ?
C47 H47C 0.9800 . ?
C48 H48A 0.9800 . ?
C48 H48B 0.9800 . ?
C48 H48C 0.9800 . ?
O22 C44 1.244(16) . ?
C43 H43C 0.9800 . ?
C43 H43D 0.9800 . ?
C43 H43E 0.9800 . ?
C43 C44 1.31(2) . ?
C44 C45 1.663(19) . ?
C45 H45A 0.9800 . ?
C45 H45B 0.9800 . ?
C45 H45C 0.9800 . ?
O38 H38 0.875(9) . ?
O38 C51 1.370(15) . ?
C51 H51A 0.9800 . ?
C51 H51B 0.9800 . ?
C51 H51C 0.9800 . ?
O1F C1M 1.244(14) . ?
C1M C1N 1.477(12) . ?
C1M C1O 1.458(12) . ?
C1N H1NA 0.9800 . ?
C1N H1NB 0.9800 . ?
C1N H1NC 0.9800 . ?
C1O H1OA 0.9800 . ?
C1O H1OB 0.9800 . ?
C1O H1OC 0.9800 . ?
O1E C1H 1.217(16) . ?
C1H C1I 1.444(14) . ?
C1H C1L 1.438(14) . ?
C1I H1IA 0.9800 . ?
C1I H1IB 0.9800 . ?
C1I H1IC 0.9800 . ?
C1L H1LA 0.9800 . ?
C1L H1LB 0.9800 . ?
C1L H1LC 0.9800 . ?
O43 H43A 1.0528 . ?
O43 H43B 1.0654 . ?
O1G H1G 0.8400 . ?
O1G H1GA 0.8400 . ?
O1G C1P 1.390(9) . ?
O1G C1Q 1.370(17) . ?
C1P H1PA 0.9800 . ?
C1P H1PB 0.9800 . ?
C1P H1PC 0.9800 . ?
C1Q H1QA 0.9800 . ?
C1Q H1QB 0.9800 . ?
C1Q H1QC 0.9800 . ?
O18A H18C 0.8764 . ?
O18A H18D 0.8764 . ?
O1H H1HA 0.8699 . ?
O1H H1HB 0.8702 . ?
O32 H32A 0.8701 . ?
O32 H32B 0.8701 . ?
O44 H44A 0.8699 . ?
O44 H44B 0.8699 . ?

loop_
_geom_torsion_atom_site_label_1
_geom_torsion_atom_site_label_2
_geom_torsion_atom_site_label_3
_geom_torsion_atom_site_label_4
_geom_torsion
_geom_torsion_site_symmetry_1
_geom_torsion_site_symmetry_2
_geom_torsion_site_symmetry_3
_geom_torsion_site_symmetry_4
_geom_torsion_publ_flag
Ga1 O1 C10 C9 -166.8(2) . . . . ?
Ga1 O1 C10 C11 13.0(3) . . . . ?
Ga1 O2 C11 C10 -12.9(3) . . . . ?
Ga1 O2 C11 C12 167.0(3) . . . . ?
Ga1 O3B C18B C17B 171.4(2) . . . . ?
Ga1 O3B C18B C19B -9.4(3) . . . . ?
Ga1 O4B C19B C18B 12.0(3) . . . . ?
Ga1 O4B C19B C20B -167.4(3) . . . . ?
Ga2 O1A C10A K1 -100.46(14) . . . 2_676 ?
Ga2 O1A C10A C9A 170.1(2) . . . . ?
Ga2 O1A C10A C11A -11.4(3) . . . . ?
Ga2 O3C C18C C17C 178.2(2) . . . . ?
Ga2 O3C C18C C19C -1.0(3) . . . . ?
Ga2 O4C C19C C18C -0.8(3) . . . . ?
Ga2 O4C C19C C20C 179.3(3) . . . . ?
Ga2 O39 C11A K1 98.07(16) . . . 2_676 ?
Ga2 O39 C11A C10A 7.3(3) . . . . ?
Ga2 O39 C11A C12A -174.0(2) . . . . ?
Ga3 O3 C18 C17 -166.3(2) . . . . ?
Ga3 O3 C18 C19 13.0(3) . . . . ?
Ga3 O4 C19 C18 -14.0(3) . . . . ?
Ga3 O4 C19 C20 165.5(2) . . . . ?
Ga3 O5B C26B C25B 170.3(2) . . . . ?
Ga3 O5B C26B C27B -9.3(3) . . . . ?
Ga3 O6B C27B C26B 10.3(3) . . . . ?
Ga3 O6B C27B C28B -168.2(2) . . . . ?
Ga4 O3A C18A K4 -100.18(13) . . . 2_667 ?
Ga4 O3A C18A C17A 168.5(2) . . . . ?
Ga4 O3A C18A C19A -12.5(3) . . . . ?
Ga4 O4A C19A K4 98.04(15) . . . 2_667 ?
Ga4 O4A C19A C18A 7.1(3) . . . . ?
Ga4 O4A C19A C20A -172.9(2) . . . . ?
Ga4 O5C C26C C25C 179.4(2) . . . . ?
Ga4 O5C C26C C27C 0.3(3) . . . . ?
Ga4 O6C C27C K4 -110.34(17) . . . . ?
Ga4 O6C C27C C26C -2.1(3) . . . . ?
Ga4 O6C C27C C28C 177.0(2) . . . . ?
Ga5 O1B C10B C9B 176.2(2) . . . . ?
Ga5 O1B C10B C11B -4.0(3) . . . . ?
Ga5 O5 C26 C25 -168.9(3) . . . . ?
Ga5 O5 C26 C27 11.2(3) . . . . ?
Ga5 O6 C27 C26 -11.6(4) . . . . ?
Ga5 O6 C27 C28 166.9(3) . . . . ?
Ga5 O20 C11B C10B 5.8(3) . . . . ?
Ga5 O20 C11B C12B -174.6(3) . . . . ?
Ga6 O1C C10C C9C 178.3(2) . . . . ?
Ga6 O1C C10C C11C -0.3(3) . . . . ?
Ga6 O5A C26A C25A 169.8(2) . . . . ?
Ga6 O5A C26A C27A -11.5(3) . . . . ?
Ga6 O6A C27A K7 100.10(17) . . . 2_766 ?
Ga6 O6A C27A C26A 6.1(3) . . . . ?
Ga6 O6A C27A C28A -173.9(3) . . . . ?
Ga6 O30 C11C C10C -0.2(3) . . . . ?
Ga6 O30 C11C C12C 179.4(3) . . . . ?
K1 Ga2 O39 C11A -173.8(2) . . . . ?
K1 O4C C19C C18C 108.4(2) . . . . ?
K1 O4C C19C C20C -71.5(3) . . . . ?
K1 O39 C11A K1 -71.4(3) . . . 2_676 ?
K1 O39 C11A C10A -162.2(2) . . . . ?
K1 O39 C11A C12A 16.5(5) . . . . ?
K1 N1B N2B N3B -174.3(2) 2_676 . . . ?
K1 N1B C7B C2B -155.5(7) 2_676 . . . ?
K1 N1B C7B C8B 24.4(9) 2_676 . . . ?
K1 N2B N3B C8B -166.6(3) 2_676 . . . ?
K1 N2B N3B C9B 12.2(6) 2_676 . . . ?
K1 C9A C10A O1A 111.8(3) 2_676 . . . ?
K1 C9A C10A C11A -66.7(2) 2_676 . . . ?
K1 C9A C14A C13A 69.7(3) 2_676 . . . ?
K1 C10A C11A O39 116.4(2) 2_676 . . . ?
K1 C10A C11A C12A -62.3(3) 2_676 . . . ?
K1 C11A C12A C13A -67.6(3) 2_676 . . . ?
K1 C12A C13A C14A -72.2(3) 2_676 . . . ?
K1 C13A C14A C9A -73.2(3) 2_676 . . . ?
K3 O2 C11 C10 98.7(3) . . . . ?
K3 O2 C11 C12 -81.4(4) . . . . ?
K3 O4B C19B C18B -115.1(2) . . . . ?
K3 O4B C19B C20B 65.4(4) . . . . ?
K3 O7 C05Y C064 138.0(3) . . . . ?
K3 O7 C05Y C064 -35.4(5) 2_677 . . . ?
K3 O7 C05Y C067 143.9(3) 2_677 . . . ?
K3 O7 C05Y C067 -42.8(5) . . . . ?
K4 Ga4 O4A C19A -178.4(2) . . . . ?
K4 Ga4 O5C C26C -45.31(17) . . . . ?
K4 O4A C19A K4 -79.4(3) . . . 2_667 ?
K4 O4A C19A C18A -170.3(2) . . . . ?
K4 O4A C19A C20A 9.7(5) . . . . ?
K4 O6C C27C C26C 108.3(2) . . . . ?
K4 O6C C27C C28C -72.6(3) . . . . ?
K4 N4B N5B N6B -172.3(2) 2_667 . . . ?
K4 N4B C15B C4B -154.4(6) 2_667 . . . ?
K4 N4B C15B C16B 25.5(8) 2_667 . . . ?
K4 N5B N6B C16B -163.7(3) 2_667 . . . ?
K4 N5B N6B C17B 17.7(5) 2_667 . . . ?
K4 C17A C18A O3A 111.7(2) 2_667 . . . ?
K4 C17A C18A C19A -67.3(2) 2_667 . . . ?
K4 C17A C22A C21A 67.9(3) 2_667 . . . ?
K4 C18A C19A O4A 115.8(2) 2_667 . . . ?
K4 C18A C19A C20A -64.2(2) 2_667 . . . ?
K4 C19A C20A C21A -68.6(3) 2_667 . . . ?
K4 C20A C21A C22A -72.3(3) 2_667 . . . ?
K4 C21A C22A C17A -71.0(3) 2_667 . . . ?
K4 C27C C28C C29C 136.5(3) . . . . ?
K6 O4 C19 C18 98.7(2) . . . . ?
K6 O4 C19 C20 -81.9(3) . . . . ?
K6 O6B C27B C26B -110.8(2) . . . . ?
K6 O6B C27B C28B 70.7(3) . . . . ?
K6 O12 C41 C40 -33.5(5) 2_767 . . . ?
K6 O12 C41 C40 139.9(3) . . . . ?
K6 O12 C41 C42 145.1(3) 2_767 . . . ?
K6 O12 C41 C42 -41.4(5) . . . . ?
K7 O6A C27A K7 -74.6(3) . . . 2_766 ?
K7 O6A C27A C26A -168.6(2) . . . . ?
K7 O6A C27A C28A 11.4(5) . . . . ?
K7 O30 C11C C10C 109.9(2) . . . . ?
K7 O30 C11C C12C -70.5(3) . . . . ?
K7 N7B N8B N9B -172.3(3) 2_766 . . . ?
K7 N7B C23B C6B -157.0(5) 2_766 . . . ?
K7 N7B C23B C24B 22.4(8) 2_766 . . . ?
K7 N8B N9B C24B -165.0(3) 2_766 . . . ?
K7 N8B N9B C25B 14.1(5) 2_766 . . . ?
K7 C27A C28A C29A -69.2(3) 2_766 . . . ?
K7 C28A C29A C30A -75.6(3) 2_766 . . . ?
K7 C29A C30A C25A -74.0(3) 2_766 . . . ?
K8 O20 C11B C10B 115.9(2) . . . . ?
K8 O20 C11B C12B -64.4(3) . . . . ?
K8 O30 C11C C10C -122.3(2) . . . . ?
K8 O30 C11C C12C 57.3(3) . . . . ?
K8 O15 C32 C31 -23.1(18) . . . . ?
K8 O15 C32 C33 142.7(9) . . . . ?
K8 O1I C1G C1J 85(3) . . . . ?
K8 O1I C1G C1K -96(3) . . . . ?
O1 Ga1 O1D Ga2 90.94(16) . . . . ?
O1 C10 C11 O2 0.1(4) . . . . ?
O1 C10 C11 C12 -179.8(3) . . . . ?
O1A Ga2 O39 K1 163.05(9) . . . . ?
O1A Ga2 O39 C11A -10.75(19) . . . . ?
O1A C10A C11A K1 -113.4(2) . . . 2_676 ?
O1A C10A C11A O39 3.0(4) . . . . ?
O1A C10A C11A C12A -175.7(3) . . . . ?
O1B C10B C11B O20 -1.3(4) . . . . ?
O1B C10B C11B C12B 179.0(3) . . . . ?
O1C Ga6 O6A K7 80.62(11) . . . . ?
O1C Ga6 O6A C27A -96.0(2) . . . . ?
O1C C10C C11C O30 0.4(4) . . . . ?
O1C C10C C11C C12C -179.3(3) . . . . ?
O1D Ga2 O39 K1 -102.98(9) . . . . ?
O1D Ga2 O39 C11A 83.23(19) . . . . ?
O2 Ga1 O1D Ga2 179.27(15) . . . . ?
O2 C11 C12 C13 -178.2(3) . . . . ?
O2D Ga4 O4A K4 -98.93(9) . . . . ?
O2D Ga4 O4A C19A 82.63(18) . . . . ?
O2D Ga4 O5C C26C 87.29(18) . . . . ?
O3 Ga3 O2D Ga4 92.60(15) . . . . ?
O3 C18 C19 O4 0.9(4) . . . . ?
O3 C18 C19 C20 -178.6(3) . . . . ?
O3A Ga4 O4A K4 167.31(9) . . . . ?
O3A Ga4 O4A C19A -11.13(17) . . . . ?
O3A Ga4 O5C C26C -177.23(17) . . . . ?
O3A C18A C19A K4 -111.8(2) . . . 2_667 ?
O3A C18A C19A O4A 3.9(3) . . . . ?
O3A C18A C19A C20A -176.0(2) . . . . ?
O3B Ga1 O1D Ga2 -3.67(17) . . . . ?
O3B C18B C19B O4B -1.9(4) . . . . ?
O3B C18B C19B C20B 177.6(3) . . . . ?
O3C Ga2 O39 K1 78.06(10) . . . . ?
O3C Ga2 O39 C11A -95.73(19) . . . . ?
O3C C18C C19C O4C 1.2(4) . . . . ?
O3C C18C C19C C20C -178.9(3) . . . . ?
O3D Ga5 O1B C10B -91.24(19) . . . . ?
O3D Ga6 O1C C10C 90.26(19) . . . . ?
O3D Ga6 O6A K7 -98.99(10) . . . . ?
O3D Ga6 O6A C27A 84.4(2) . . . . ?
O4 Ga3 O2D Ga4 -179.69(14) . . . . ?
O4 C19 C20 C21 -178.6(3) . . . . ?
O4A Ga4 O5C C26C -92.44(18) . . . . ?
O4A C19A C20A K4 -113.3(2) . . . 2_667 ?
O4A C19A C20A C21A 178.1(3) . . . . ?
O4B Ga1 O1D Ga2 -91.76(16) . . . . ?
O4B C19B C20B C21B -179.3(3) . . . . ?
O4C Ga2 O39 K1 -8.45(9) . . . . ?
O4C Ga2 O39 C11A 177.76(19) . . . . ?
O4C C19C C20C C21C 178.8(3) . . . . ?
O5 Ga5 O1B C10B 162.30(19) . . . . ?
O5 C26 C27 O6 0.4(4) . . . . ?
O5 C26 C27 C28 -178.2(3) . . . . ?
O5A Ga6 O1C C10C -173.54(18) . . . . ?
O5A Ga6 O6A K7 166.75(10) . . . . ?
O5A Ga6 O6A C27A -9.8(2) . . . . ?
O5A C26A C27A K7 -113.6(2) . . . 2_766 ?
O5A C26A C27A O6A 3.9(4) . . . . ?
O5A C26A C27A C28A -176.1(3) . . . . ?
O5B Ga3 O2D Ga4 -2.19(16) . . . . ?
O5B C26B C27B O6B -0.8(3) . . . . ?
O5B C26B C27B C28B 177.8(2) . . . . ?
O5C Ga4 O4A K4 80.86(10) . . . . ?
O5C Ga4 O4A C19A -97.58(18) . . . . ?
O5C C26C C27C K4 51.7(3) . . . . ?
O5C C26C C27C O6C 1.2(3) . . . . ?
O5C C26C C27C C28C -177.9(3) . . . . ?
O6 Ga5 O1B C10B 80.8(4) . . . . ?
O6 C27 C28 C29 -178.2(4) . . . . ?
O6A Ga6 O1C C10C -89.28(19) . . . . ?
O6A C27A C28A K7 -112.4(3) . . . 2_766 ?
O6A C27A C28A C29A 178.4(3) . . . . ?
O6B Ga3 O2D Ga4 -90.67(15) . . . . ?
O6B C27B C28B C29B 179.8(3) . . . . ?
O6C Ga4 O4A K4 -6.14(9) . . . . ?
O6C Ga4 O4A C19A 175.42(17) . . . . ?
O6C Ga4 O5C C26C -1.17(17) . . . . ?
O6C C27C C28C C29C 179.9(3) . . . . ?
O20 Ga5 O1B C10B 5.69(19) . . . . ?
O20 C11B C12B C13B -178.8(3) . . . . ?
O30 Ga6 O1C C10C 0.17(18) . . . . ?
O30 Ga6 O6A K7 -5.59(10) . . . . ?
O30 Ga6 O6A C27A 177.8(2) . . . . ?
O30 C11C C12C C13C 179.7(3) . . . . ?
O39 C11A C12A K1 -113.3(3) . . . 2_676 ?
O39 C11A C12A C13A 179.1(3) . . . . ?
N1 N2 N3 C8 -0.6(4) . . . . ?
N1 N2 N3 C9 174.0(3) . . . . ?
N1 C7 C8 N3 -1.4(4) . . . . ?
N1A N2A N3A C8A 0.5(3) . . . . ?
N1A N2A N3A C9A -174.1(3) . . . . ?
N1A C7A C8A N3A 0.5(3) . . . . ?
N1B N2B N3B C8B 0.1(3) . . . . ?
N1B N2B N3B C9B 178.9(2) . . . . ?
N1B C7B C8B N3B -0.3(3) . . . . ?
N1C N2C N3C C8C 0.3(3) . . . . ?
N1C N2C N3C C9C 177.6(3) . . . . ?
N1C C7C C8C N3C 0.0(3) . . . . ?
N2 N1 C7 C2 -178.9(3) . . . . ?
N2 N1 C7 C8 1.0(4) . . . . ?
N2 N3 C8 C7 1.2(4) . . . . ?
N2 N3 C9 C10 139.1(3) . . . . ?
N2 N3 C9 C14 -44.1(4) . . . . ?
N2A N1A C7A C2A 172.7(3) . . . . ?
N2A N1A C7A C8A -0.2(3) . . . . ?
N2A N3A C8A C7A -0.6(3) . . . . ?
N2A N3A C9A K1 70.9(3) . . . 2_676 ?
N2A N3A C9A C10A 165.0(3) . . . . ?
N2A N3A C9A C14A -12.8(4) . . . . ?
N2B N1B C7B C2B -179.5(2) . . . . ?
N2B N1B C7B C8B 0.4(3) . . . . ?
N2B N3B C8B C7B 0.1(3) . . . . ?
N2B N3B C9B C10B 144.9(3) . . . . ?
N2B N3B C9B C14B -35.2(4) . . . . ?
N2C N1C C7C C2C 179.5(3) . . . . ?
N2C N1C C7C C8C 0.2(3) . . . . ?
N2C N3C C8C C7C -0.2(3) . . . . ?
N2C N3C C9C C10C 139.0(3) . . . . ?
N2C N3C C9C C14C -42.5(4) . . . . ?
N3 C9 C10 O1 -5.0(5) . . . . ?
N3 C9 C10 C11 175.2(3) . . . . ?
N3 C9 C14 C13 -175.5(3) . . . . ?
N3A C9A C10A K1 -113.0(2) . . . 2_676 ?
N3A C9A C10A O1A -1.2(4) . . . . ?
N3A C9A C10A C11A -179.7(2) . . . . ?
N3A C9A C14A K1 108.5(2) . . . 2_676 ?
N3A C9A C14A C13A 178.2(3) . . . . ?
N3B C9B C10B O1B 0.6(4) . . . . ?
N3B C9B C10B C11B -179.2(3) . . . . ?
N3B C9B C14B C13B 179.9(3) . . . . ?
N3C C9C C10C O1C -2.3(4) . . . . ?
N3C C9C C10C C11C 176.3(3) . . . . ?
N3C C9C C14C C13C -177.6(3) . . . . ?
N4 N5 N6 C16 -0.4(4) . . . . ?
N4 N5 N6 C17 173.6(3) . . . . ?
N4 C15 C16 N6 -0.5(3) . . . . ?
N4A N5A N6A C16A 0.3(3) . . . . ?
N4A N5A N6A C17A -173.9(2) . . . . ?
N4A C15A C16A N6A 0.7(3) . . . . ?
N4B N5B N6B C16B -0.4(3) . . . . ?
N4B N5B N6B C17B -178.9(2) . . . . ?
N4B C15B C16B N6B -0.4(3) . . . . ?
N4C N5C N6C C16C -0.2(3) . . . . ?
N4C N5C N6C C17C 176.2(3) . . . . ?
N4C C15C C16C N6C -0.5(3) . . . . ?
N5 N4 C15 C4 178.9(3) . . . . ?
N5 N4 C15 C16 0.3(4) . . . . ?
N5 N6 C16 C15 0.6(3) . . . . ?
N5 N6 C17 C18 145.3(3) . . . . ?
N5 N6 C17 C22 -38.4(4) . . . . ?
N5A N4A C15A C4A 172.4(3) . . . . ?
N5A N4A C15A C16A -0.5(3) . . . . ?
N5A N6A C16A C15A -0.6(3) . . . . ?
N5A N6A C17A K4 76.7(3) . . . 2_667 ?
N5A N6A C17A C18A 169.2(3) . . . . ?
N5A N6A C17A C22A -9.3(4) . . . . ?
N5B N4B C15B C4B -179.7(2) . . . . ?
N5B N4B C15B C16B 0.2(3) . . . . ?
N5B N6B C16B C15B 0.5(3) . . . . ?
N5B N6B C17B C18B 144.2(3) . . . . ?
N5B N6B C17B C22B -34.9(4) . . . . ?
N5C N4C C15C C4C 179.1(3) . . . . ?
N5C N4C C15C C16C 0.4(3) . . . . ?
N5C N6C C16C C15C 0.4(3) . . . . ?
N5C N6C C17C C18C 140.1(3) . . . . ?
N5C N6C C17C C22C -40.8(4) . . . . ?
N6 C17 C18 O3 -6.3(4) . . . . ?
N6 C17 C18 C19 174.4(3) . . . . ?
N6 C17 C22 C21 -174.9(3) . . . . ?
N6A C17A C18A K4 -113.4(2) . . . 2_667 ?
N6A C17A C18A O3A -1.7(4) . . . . ?
N6A C17A C18A C19A 179.3(2) . . . . ?
N6A C17A C22A K4 110.8(2) . . . 2_667 ?
N6A C17A C22A C21A 178.7(3) . . . . ?
N6B C17B C18B O3B 3.3(4) . . . . ?
N6B C17B C18B C19B -175.9(2) . . . . ?
N6B C17B C22B C21B 177.8(3) . . . . ?
N6C C17C C18C O3C -1.6(4) . . . . ?
N6C C17C C18C C19C 177.6(2) . . . . ?
N6C C17C C22C C21C -178.8(3) . . . . ?
N7 N8 N9 C24 -0.5(4) . . . . ?
N7 N8 N9 C25 171.3(3) . . . . ?
N7 C23 C24 N9 -0.6(4) . . . . ?
N7 C23 C24 K9B -123.7(3) . . . 2_776 ?
N7A N8A N9A C24A 0.6(3) . . . . ?
N7A N8A N9A C25A -174.8(2) . . . . ?
N7A C23A C24A N9A 0.7(3) . . . . ?
N7B N8B N9B C24B -0.4(3) . . . . ?
N7B N8B N9B C25B 178.7(2) . . . . ?
N7B C23B C24B N9B -0.4(3) . . . . ?
N7C N8C N9C C24C 0.3(3) . . . . ?
N7C N8C N9C C25C 176.4(2) . . . . ?
N7C C23C C24C N9C 0.2(3) . . . . ?
N8 N7 C23 C6 -179.7(3) . . . . ?
N8 N7 C23 C24 0.3(4) . . . . ?
N8 N9 C24 C23 0.7(4) . . . . ?
N8 N9 C24 K9B 106.7(4) . . . 2_776 ?
N8 N9 C25 C26 145.9(3) . . . . ?
N8 N9 C25 C30 -36.4(5) . . . . ?
N8A N7A C23A C6A 172.6(2) . . . . ?
N8A N7A C23A C24A -0.4(3) . . . . ?
N8A N9A C24A C23A -0.8(3) . . . . ?
N8A N9A C25A C26A 172.1(3) . . . . ?
N8A N9A C25A C30A -7.0(4) . . . . ?
N8B N7B C23B C6B -179.3(2) . . . . ?
N8B N7B C23B C24B 0.2(3) . . . . ?
N8B N9B C24B C23B 0.5(3) . . . . ?
N8B N9B C25B C26B 147.3(3) . . . . ?
N8B N9B C25B C30B -33.0(4) . . . . ?
N8C N7C C23C C6C 178.3(3) . . . . ?
N8C N7C C23C C24C 0.0(4) . . . . ?
N8C N9C C24C C23C -0.3(3) . . . . ?
N8C N9C C25C C26C 146.3(3) . . . . ?
N8C N9C C25C C30C -34.6(4) . . . . ?
N9 C25 C26 O5 -5.2(5) . . . . ?
N9 C25 C26 C27 174.7(3) . . . . ?
N9 C25 C30 C29 -175.9(3) . . . . ?
N9A C25A C26A O5A -2.3(4) . . . . ?
N9A C25A C26A C27A 178.9(3) . . . . ?
N9A C25A C30A K7 111.2(2) . . . 2_766 ?
N9A C25A C30A C29A 179.2(3) . . . . ?
N9B C25B C26B O5B 1.5(4) . . . . ?
N9B C25B C26B C27B -178.9(2) . . . . ?
N9B C25B C30B C29B 179.7(3) . . . . ?
N9C C25C C26C O5C -3.3(4) . . . . ?
N9C C25C C26C C27C 175.8(2) . . . . ?
N9C C25C C30C C29C -177.3(3) . . . . ?
C1 C2 C3 C4 -0.9(4) . . . . ?
C1 C2 C7 N1 -12.6(5) . . . . ?
C1 C2 C7 C8 167.5(3) . . . . ?
C1 C6 C23 N7 165.8(3) . . . . ?
C1 C6 C23 C24 -14.1(5) . . . . ?
C1A C2A C3A C4A -0.9(4) . . . . ?
C1A C2A C7A N1A -17.5(4) . . . . ?
C1A C2A C7A C8A 153.6(3) . . . . ?
C1A C6A C23A N7A 165.1(3) . . . . ?
C1A C6A C23A C24A -23.5(4) . . . . ?
C1B C2B C3B C4B 0.0(4) . . . . ?
C1B C2B C7B N1B 166.2(2) . . . . ?
C1B C2B C7B C8B -13.7(4) . . . . ?
C1B C6B C23B N7B -16.8(4) . . . . ?
C1B C6B C23B C24B 163.9(3) . . . . ?
C1C C2C C3C C4C 0.1(4) . . . . ?
C1C C2C C7C N1C 167.5(3) . . . . ?
C1C C2C C7C C8C -13.4(4) . . . . ?
C1C C6C C23C N7C -17.2(4) . . . . ?
C1C C6C C23C C24C 160.7(3) . . . . ?
C2 C1 C6 C5 -0.7(4) . . . . ?
C2 C1 C6 C23 175.9(3) . . . . ?
C2 C3 C4 C5 0.9(4) . . . . ?
C2 C3 C4 C15 -174.8(3) . . . . ?
C2 C7 C8 N3 178.5(3) . . . . ?
C2A C1A C6A C5A -0.4(4) . . . . ?
C2A C1A C6A C23A 172.4(2) . . . . ?
C2A C3A C4A C5A 1.3(4) . . . . ?
C2A C3A C4A C15A -171.2(2) . . . . ?
C2A C7A C8A N3A -171.7(3) . . . . ?
C2B C1B C6B C5B 0.8(4) . . . . ?
C2B C1B C6B C23B -178.6(2) . . . . ?
C2B C3B C4B C5B 0.3(4) . . . . ?
C2B C3B C4B C15B -179.7(2) . . . . ?
C2B C7B C8B N3B 179.6(3) . . . . ?
C2C C1C C6C C5C 0.6(4) . . . . ?
C2C C1C C6C C23C -175.8(3) . . . . ?
C2C C3C C4C C5C -0.1(4) . . . . ?
C2C C3C C4C C15C 176.9(2) . . . . ?
C2C C7C C8C N3C -179.2(3) . . . . ?
C3 C2 C7 N1 170.7(3) . . . . ?
C3 C2 C7 C8 -9.1(5) . . . . ?
C3 C4 C5 C6 -0.8(4) . . . . ?
C3 C4 C15 N4 -15.2(4) . . . . ?
C3 C4 C15 C16 163.2(3) . . . . ?
C3A C2A C7A N1A 169.5(3) . . . . ?
C3A C2A C7A C8A -19.4(4) . . . . ?
C3A C4A C5A C6A -1.3(4) . . . . ?
C3A C4A C15A N4A -23.2(4) . . . . ?
C3A C4A C15A C16A 148.2(3) . . . . ?
C3B C2B C7B N1B -14.4(4) . . . . ?
C3B C2B C7B C8B 165.7(3) . . . . ?
C3B C4B C5B C6B 0.0(4) . . . . ?
C3B C4B C15B N4B 164.3(2) . . . . ?
C3B C4B C15B C16B -15.6(4) . . . . ?
C3C C2C C7C N1C -16.0(4) . . . . ?
C3C C2C C7C C8C 163.2(3) . . . . ?
C3C C4C C5C C6C 0.3(4) . . . . ?
C3C C4C C15C N4C 167.5(3) . . . . ?
C3C C4C C15C C16C -14.0(4) . . . . ?
C4 C5 C6 C1 0.7(4) . . . . ?
C4 C5 C6 C23 -175.9(3) . . . . ?
C4 C15 C16 N6 -179.1(3) . . . . ?
C4A C5A C6A C1A 0.8(4) . . . . ?
C4A C5A C6A C23A -172.1(2) . . . . ?
C4A C15A C16A N6A -171.8(2) . . . . ?
C4B C5B C6B C1B -0.5(4) . . . . ?
C4B C5B C6B C23B 178.9(2) . . . . ?
C4B C15B C16B N6B 179.5(3) . . . . ?
C4C C5C C6C C1C -0.5(4) . . . . ?
C4C C5C C6C C23C 175.9(2) . . . . ?
C4C C15C C16C N6C -179.1(3) . . . . ?
C5 C4 C15 N4 169.2(3) . . . . ?
C5 C4 C15 C16 -12.5(5) . . . . ?
C5 C6 C23 N7 -17.6(5) . . . . ?
C5 C6 C23 C24 162.5(3) . . . . ?
C5A C4A C15A N4A 164.3(3) . . . . ?
C5A C4A C15A C16A -24.3(4) . . . . ?
C5A C6A C23A N7A -22.1(4) . . . . ?
C5A C6A C23A C24A 149.3(3) . . . . ?
C5B C4B C15B N4B -15.8(4) . . . . ?
C5B C4B C15B C16B 164.3(3) . . . . ?
C5B C6B C23B N7B 163.8(2) . . . . ?
C5B C6B C23B C24B -15.5(4) . . . . ?
C5C C4C C15C N4C -15.5(4) . . . . ?
C5C C4C C15C C16C 162.9(3) . . . . ?
C5C C6C C23C N7C 166.4(3) . . . . ?
C5C C6C C23C C24C -15.7(5) . . . . ?
C6 C1 C2 C3 0.9(4) . . . . ?
C6 C1 C2 C7 -175.8(3) . . . . ?
C6 C23 C24 N9 179.4(3) . . . . ?
C6 C23 C24 K9B 56.3(4) . . . 2_776 ?
C6A C1A C2A C3A 0.4(4) . . . . ?
C6A C1A C2A C7A -172.6(2) . . . . ?
C6A C23A C24A N9A -171.6(3) . . . . ?
C6B C1B C2B C3B -0.5(4) . . . . ?
C6B C1B C2B C7B 178.8(2) . . . . ?
C6B C23B C24B N9B 179.0(3) . . . . ?
C6C C1C C2C C3C -0.3(4) . . . . ?
C6C C1C C2C C7C 176.3(3) . . . . ?
C6C C23C C24C N9C -177.9(3) . . . . ?
C7 N1 N2 N3 -0.3(4) . . . . ?
C7 C2 C3 C4 175.8(3) . . . . ?
C7A N1A N2A N3A -0.2(4) . . . . ?
C7A C2A C3A C4A 172.1(2) . . . . ?
C7B N1B N2B K1 173.97(18) . . . 2_676 ?
C7B N1B N2B N3B -0.3(3) . . . . ?
C7B C2B C3B C4B -179.4(2) . . . . ?
C7C N1C N2C N3C -0.3(3) . . . . ?
C7C C2C C3C C4C -176.5(2) . . . . ?
C8 N3 C9 C10 -47.3(5) . . . . ?
C8 N3 C9 C14 129.5(4) . . . . ?
C8A N3A C9A K1 -102.6(3) . . . 2_676 ?
C8A N3A C9A C10A -8.5(4) . . . . ?
C8A N3A C9A C14A 173.7(3) . . . . ?
C8B N3B C9B C10B -36.6(4) . . . . ?
C8B N3B C9B C14B 143.4(3) . . . . ?
C8C N3C C9C C10C -44.3(4) . . . . ?
C8C N3C C9C C14C 134.2(3) . . . . ?
C9 N3 C8 C7 -172.9(3) . . . . ?
C9 C10 C11 O2 179.9(3) . . . . ?
C9 C10 C11 C12 0.0(4) . . . . ?
C9A N3A C8A C7A 173.3(3) . . . . ?
C9A C10A C11A K1 65.2(2) . . . 2_676 ?
C9A C10A C11A O39 -178.4(2) . . . . ?
C9A C10A C11A C12A 2.9(4) . . . . ?
C9B N3B C8B C7B -178.5(3) . . . . ?
C9B C10B C11B O20 178.5(3) . . . . ?
C9B C10B C11B C12B -1.2(4) . . . . ?
C9C N3C C8C C7C -177.2(3) . . . . ?
C9C C10C C11C O30 -178.3(3) . . . . ?
C9C C10C C11C C12C 2.0(4) . . . . ?
C10 C9 C14 C13 1.2(5) . . . . ?
C10 C11 C12 C13 1.7(5) . . . . ?
C10A C9A C14A K1 -69.2(3) . . . 2_676 ?
C10A C9A C14A C13A 0.5(5) . . . . ?
C10A C11A C12A K1 65.3(3) . . . 2_676 ?
C10A C11A C12A C13A -2.3(4) . . . . ?
C10B C9B C14B C13B -0.2(5) . . . . ?
C10B C11B C12B C13B 0.8(5) . . . . ?
C10C C9C C14C C13C 0.8(5) . . . . ?
C10C C11C C12C C13C -0.7(5) . . . . ?
C11 C12 C13 C14 -2.0(6) . . . . ?
C11A C12A C13A K1 73.0(3) . . . 2_676 ?
C11A C12A C13A C14A 0.8(5) . . . . ?
C11B C12B C13B C14B -0.1(6) . . . . ?
C11C C12C C13C C14C -0.6(6) . . . . ?
C12 C13 C14 C9 0.6(6) . . . . ?
C12A C13A C14A K1 73.4(3) . . . 2_676 ?
C12A C13A C14A C9A 0.1(5) . . . . ?
C12B C13B C14B C9B -0.2(5) . . . . ?
C12C C13C C14C C9C 0.6(6) . . . . ?
C14 C9 C10 O1 178.3(3) . . . . ?
C14 C9 C10 C11 -1.4(5) . . . . ?
C14A C9A C10A K1 64.8(3) . . . 2_676 ?
C14A C9A C10A O1A 176.5(3) . . . . ?
C14A C9A C10A C11A -1.9(4) . . . . ?
C14B C9B C10B O1B -179.4(3) . . . . ?
C14B C9B C10B C11B 0.9(4) . . . . ?
C14C C9C C10C O1C 179.3(3) . . . . ?
C14C C9C C10C C11C -2.1(5) . . . . ?
C15 N4 N5 N6 0.1(4) . . . . ?
C15 C4 C5 C6 174.9(3) . . . . ?
C15A N4A N5A N6A 0.2(3) . . . . ?
C15A C4A C5A C6A 171.3(2) . . . . ?
C15B N4B N5B K4 172.41(17) . . . 2_667 ?
C15B N4B N5B N6B 0.1(3) . . . . ?
C15B C4B C5B C6B -180.0(2) . . . . ?
C15C N4C N5C N6C -0.1(3) . . . . ?
C15C C4C C5C C6C -176.7(2) . . . . ?
C16 N6 C17 C18 -41.8(4) . . . . ?
C16 N6 C17 C22 134.5(3) . . . . ?
C16A N6A C17A K4 -96.1(3) . . . 2_667 ?
C16A N6A C17A C18A -3.6(4) . . . . ?
C16A N6A C17A C22A 177.8(3) . . . . ?
C16B N6B C17B C18B -34.0(4) . . . . ?
C16B N6B C17B C22B 146.9(3) . . . . ?
C16C N6C C17C C18C -44.3(4) . . . . ?
C16C N6C C17C C22C 134.9(3) . . . . ?
C17 N6 C16 C15 -172.9(3) . . . . ?
C17 C18 C19 O4 -179.8(2) . . . . ?
C17 C18 C19 C20 0.7(4) . . . . ?
C17A N6A C16A C15A 172.8(3) . . . . ?
C17A C18A C19A K4 67.2(2) . . . 2_667 ?
C17A C18A C19A O4A -177.0(2) . . . . ?
C17A C18A C19A C20A 3.1(4) . . . . ?
C17B N6B C16B C15B 178.8(3) . . . . ?
C17B C18B C19B O4B 177.3(3) . . . . ?
C17B C18B C19B C20B -3.2(4) . . . . ?
C17C N6C C16C C15C -175.6(3) . . . . ?
C17C C18C C19C O4C -178.0(2) . . . . ?
C17C C18C C19C C20C 1.9(4) . . . . ?
C18 C17 C22 C21 1.4(5) . . . . ?
C18 C19 C20 C21 0.8(5) . . . . ?
C18A C17A C22A K4 -67.7(2) . . . 2_667 ?
C18A C17A C22A C21A 0.1(4) . . . . ?
C18A C19A C20A K4 66.6(2) . . . 2_667 ?
C18A C19A C20A C21A -2.0(4) . . . . ?
C18B C17B C22B C21B -1.3(5) . . . . ?
C18B C19B C20B C21B 1.3(5) . . . . ?
C18C C17C C22C C21C 0.4(5) . . . . ?
C18C C19C C20C C21C -1.1(5) . . . . ?
C19 C20 C21 C22 -1.3(5) . . . . ?
C19A C20A C21A K4 72.2(3) . . . 2_667 ?
C19A C20A C21A C22A -0.1(5) . . . . ?
C19B C20B C21B C22B 0.7(5) . . . . ?
C19C C20C C21C C22C 0.0(6) . . . . ?
C20 C21 C22 C17 0.2(5) . . . . ?
C20A C21A C22A K4 72.0(3) . . . 2_667 ?
C20A C21A C22A C17A 1.0(5) . . . . ?
C20B C21B C22B C17B -0.7(5) . . . . ?
C20C C21C C22C C17C 0.4(6) . . . . ?
C22 C17 C18 O3 177.5(3) . . . . ?
C22 C17 C18 C19 -1.8(4) . . . . ?
C22A C17A C18A K4 65.2(2) . . . 2_667 ?
C22A C17A C18A O3A 176.8(3) . . . . ?
C22A C17A C18A C19A -2.1(4) . . . . ?
C22B C17B C18B O3B -177.6(3) . . . . ?
C22B C17B C18B C19B 3.2(4) . . . . ?
C22C C17C C18C O3C 179.3(3) . . . . ?
C22C C17C C18C C19C -1.5(4) . . . . ?
C23 N7 N8 N9 0.1(4) . . . . ?
C23A N7A N8A N9A -0.1(3) . . . . ?
C23B N7B N8B K7 172.42(18) . . . 2_766 ?
C23B N7B N8B N9B 0.2(3) . . . . ?
C23C N7C N8C N9C -0.2(4) . . . . ?
C24 N9 C25 C26 -43.7(5) . . . . ?
C24 N9 C25 C30 134.0(4) . . . . ?
C24A N9A C25A C26A -2.2(5) . . . . ?
C24A N9A C25A C30A 178.7(3) . . . . ?
C24B N9B C25B C26B -33.7(4) . . . . ?
C24B N9B C25B C30B 146.0(3) . . . . ?
C24C N9C C25C C26C -38.4(4) . . . . ?
C24C N9C C25C C30C 140.7(3) . . . . ?
C25 N9 C24 C23 -170.5(3) . . . . ?
C25 N9 C24 K9B -64.4(4) . . . 2_776 ?
C25 C26 C27 O6 -179.6(3) . . . . ?
C25 C26 C27 C28 1.9(5) . . . . ?
C25A N9A C24A C23A 173.9(3) . . . . ?
C25A C26A C27A K7 65.3(2) . . . 2_766 ?
C25A C26A C27A O6A -177.2(3) . . . . ?
C25A C26A C27A C28A 2.8(4) . . . . ?
C25B N9B C24B C23B -178.6(2) . . . . ?
C25B C26B C27B O6B 179.6(2) . . . . ?
C25B C26B C27B C28B -1.8(4) . . . . ?
C25C N9C C24C C23C -176.0(3) . . . . ?
C25C C26C C27C K4 -127.4(2) . . . . ?
C25C C26C C27C O6C -178.0(2) . . . . ?
C25C C26C C27C C28C 2.9(4) . . . . ?
C26 C25 C30 C29 1.8(6) . . . . ?
C26 C27 C28 C29 0.3(6) . . . . ?
C26A C25A C30A K7 -67.8(3) . . . 2_766 ?
C26A C25A C30A C29A 0.1(5) . . . . ?
C26A C27A C28A K7 67.6(3) . . . 2_766 ?
C26A C27A C28A C29A -1.6(5) . . . . ?
C26B C25B C30B C29B -0.7(4) . . . . ?
C26B C27B C28B C29B 1.3(4) . . . . ?
C26C C25C C30C C29C 1.8(5) . . . . ?
C26C C27C C28C C29C -1.1(5) . . . . ?
C27 C28 C29 C30 -1.5(6) . . . . ?
C27A C28A C29A K7 75.2(3) . . . 2_766 ?
C27A C28A C29A C30A -0.4(5) . . . . ?
C27B C28B C29B C30B -0.5(5) . . . . ?
C27C C28C C29C C30C -0.5(5) . . . . ?
C28 C29 C30 C25 0.5(6) . . . . ?
C28A C29A C30A K7 75.1(3) . . . 2_766 ?
C28A C29A C30A C25A 1.1(5) . . . . ?
C28B C29B C30B C25B 0.2(5) . . . . ?
C28C C29C C30C C25C 0.1(5) . . . . ?
C30 C25 C26 O5 177.1(3) . . . . ?
C30 C25 C26 C27 -2.9(5) . . . . ?
C30A C25A C26A O5A 176.7(3) . . . . ?
C30A C25A C26A C27A -2.0(4) . . . . ?
C30B C25B C26B O5B -178.1(2) . . . . ?
C30B C25B C26B C27B 1.5(4) . . . . ?
C30C C25C C26C O5C 177.6(3) . . . . ?
C30C C25C C26C C27C -3.3(4) . . . . ?
K2 O4B C19B C18B 112.4(2) . . . . ?
K2 O4B C19B C20B -67.1(3) . . . . ?
K2 O4C C19C C18C -124.8(2) . . . . ?
K2 O4C C19C C20C 55.3(3) . . . . ?
K9 O6 C27 C26 103.2(3) . . . . ?
K9 O6 C27 C28 -78.2(4) . . . . ?
K9 O20 C11B C10B -110.5(2) . . . . ?
K9 O20 C11B C12B 69.2(4) . . . . ?
K9 N1 N2 N3 173.3(2) 2_776 . . . ?
K9 N1 C7 C2 12.6(6) 2_776 . . . ?
K9 N1 C7 C8 -167.5(3) 2_776 . . . ?
K9 O17 C34 C35 -86(3) . . . . ?
K9 O17 C34 C36 92(3) . . . . ?
K5 O6B C27B C26B 115.0(2) . . . . ?
K5 O6B C27B C28B -63.6(3) . . . . ?
K5 O6C C27C K4 125.77(16) . . . . ?
K5 O6C C27C C26C -126.0(2) . . . . ?
K5 O6C C27C C28C 53.1(3) . . . . ?
K9A O6 C27 C26 85.8(6) . . . . ?
K9A O6 C27 C28 -95.7(6) . . . . ?
K9A O20 C11B C10B -95.7(6) . . . . ?
K9A O20 C11B C12B 84.0(7) . . . . ?
K9A O19 C1D K9A 166.3(15) . . . 2_776 ?
K9A O19 C1D O19 -127(5) 2_776 . . 2_776 ?
K9A O19 C1D O19 39(4) . . . 2_776 ?
K9A O19 C1D C1E -0.9(19) . . . . ?
K9A O19 C1D C1E -167.2(17) 2_776 . . . ?
K9A O19 C1D C1F 178.3(18) . . . . ?
K9A O19 C1D C1F 12.0(17) 2_776 . . . ?
O19 O19 C1D K9A 127(5) 2_776 . . 2_776 ?
O19 O19 C1D C1E -40(5) 2_776 . . . ?
O19 O19 C1D C1F 139(5) 2_776 . . . ?
O19 C1D C1F K9A 12(3) 2_776 . . 2_776 ?
O19 C1D C1F K9A -13.4(19) . . . 2_776 ?
C1D O19 C1D K9A 127(5) 2_776 . . 2_776 ?
C1D O19 C1D O19 -0.01(2) 2_776 . . 2_776 ?
C1D O19 C1D C1E -40(5) 2_776 . . . ?
C1D O19 C1D C1F 139(5) 2_776 . . . ?
C1E C1D C1F K9A 165.9(18) . . . 2_776 ?
K2C O2 C11 C10 -151.7(2) . . . . ?
K2C O2 C11 C12 28.2(4) . . . . ?
K2D O4C C19C C18C -146.7(2) . . . . ?
K2D O4C C19C C20C 33.4(3) . . . . ?
K9B C1 C2 C3 -135.2(4) 2_776 . . . ?
K9B C1 C2 C7 48.2(5) 2_776 . . . ?
K9B C1 C6 C5 143.6(3) 2_776 . . . ?
K9B C1 C6 C23 -39.7(4) 2_776 . . . ?
